data_1575645
loop_
_publ_author_name
'Tsunekawa, Eisuke'
'Nakama, Takahiro'
'Fujita, Makoto'
'Sawada, Tomohisa'

_publ_section_title
;
 Engineering &#x3b2;-sheet morphologies <i>via</i> metal cross-linking and
 side chain modifications.
;
_journal_issue 40
_journal_name_full 'Chemical science'
_journal_page_first 18832
_journal_page_last 18837
_journal_paper_doi 10.1039/d5sc05237h
_journal_volume 16
_journal_year 2025
_chemical_absolute_configuration rmad
_chemical_formula_sum 'C35.58 H51 Ag F4.72 N7.79 O11.65 S1.57'
_chemical_formula_weight 1022.30
_chemical_name_systematic 'metal--peptide double helical \b-sheet tape (Val, Val)'
_chemical_properties_physical Hygroscopic
_space_group_crystal_system trigonal
_space_group_IT_number 145
_space_group_name_Hall 'P 32'
_space_group_name_H-M_alt 'P 32'
_atom_sites_solution_hydrogens geom
_audit_creation_method SHELXL-2018/3
_audit_update_record
;
2025-01-29 deposited with the CCDC.	2025-09-09 downloaded from the CCDC.
;
_cell_angle_alpha 90
_cell_angle_beta 90
_cell_angle_gamma 120
_cell_formula_units_Z 24
_cell_length_a 25.794(4)
_cell_length_b 25.794(4)
_cell_length_c 50.545(10)
_cell_measurement_reflns_used 205889
_cell_measurement_temperature 100(2)
_cell_measurement_theta_max 75.8480
_cell_measurement_theta_min 2.5910
_cell_volume 29124(9)
_computing_structure_refinement 'SHELXL-2018/3 (Sheldrick, 2018)'
_computing_structure_solution 'SHELXT 2018/2 (Sheldrick, 2018)'
_diffrn_ambient_temperature 100(2)
_diffrn_measured_fraction_theta_full 1.000
_diffrn_measured_fraction_theta_max 0.992
_diffrn_measurement_device_type 'XtaLAB Synergy, Single source at offset/far, HyPix'
_diffrn_measurement_method '\w scans'
_diffrn_radiation_type CuK\a
_diffrn_radiation_wavelength 1.54184
_diffrn_reflns_av_R_equivalents 0.0477
_diffrn_reflns_av_unetI/netI 0.0369
_diffrn_reflns_Laue_measured_fraction_full 1.000
_diffrn_reflns_Laue_measured_fraction_max 0.992
_diffrn_reflns_limit_h_max 32
_diffrn_reflns_limit_h_min -32
_diffrn_reflns_limit_k_max 32
_diffrn_reflns_limit_k_min -30
_diffrn_reflns_limit_l_max 63
_diffrn_reflns_limit_l_min -63
_diffrn_reflns_number 413996
_diffrn_reflns_point_group_measured_fraction_full 1.000
_diffrn_reflns_point_group_measured_fraction_max 0.984
_diffrn_reflns_theta_full 67.684
_diffrn_reflns_theta_max 76.222
_diffrn_reflns_theta_min 2.623
_exptl_absorpt_coefficient_mu 4.656
_exptl_crystal_colour colorless
_exptl_crystal_density_diffrn 1.399
_exptl_crystal_description needle
_exptl_crystal_F_000 12645
_exptl_crystal_recrystallization_method 'Re-crystallisation from solvent: water, methanol'
_exptl_crystal_size_max 0.600
_exptl_crystal_size_mid 0.100
_exptl_crystal_size_min 0.070
_refine_diff_density_max 3.813
_refine_diff_density_min -1.463
_refine_diff_density_rms 0.143
_refine_ls_abs_structure_details
;
 Flack x determined using 35909 quotients [(I+)-(I-)]/[(I+)+(I-)]
 (Parsons, Flack and Wagner, Acta Cryst. B69 (2013) 249-259).
;
_refine_ls_abs_structure_Flack 0.0078(11)
_refine_ls_extinction_method none
_refine_ls_goodness_of_fit_ref 1.035
_refine_ls_hydrogen_treatment constr
_refine_ls_matrix_type full
_refine_ls_number_parameters 4807
_refine_ls_number_reflns 80061
_refine_ls_number_restraints 10022
_refine_ls_restrained_S_all 1.010
_refine_ls_R_factor_all 0.0755
_refine_ls_R_factor_gt 0.0736
_refine_ls_shift/su_max 0.005
_refine_ls_shift/su_mean 0.000
_refine_ls_structure_factor_coef Fsqd
_refine_ls_weighting_details 'w=1/[\s^2^(Fo^2^)+(0.1800P)^2^] where P=(Fo^2^+2Fc^2^)/3'
_refine_ls_weighting_scheme calc
_refine_ls_wR_factor_gt 0.1946
_refine_ls_wR_factor_ref 0.1992
_reflns_Friedel_coverage 0.984
_reflns_Friedel_fraction_full 0.999
_reflns_Friedel_fraction_max 0.977
_reflns_number_gt 77327
_reflns_number_total 80061
_reflns_threshold_expression 'I > 2\s(I)'
_cod_data_source_file d5sc05237h2.cif
_cod_data_source_block p32_a-coot-82
_cod_depositor_comments 'Adding full bibliography for 1575639--1575646.cif.'
_cod_original_cell_volume 29124(10)
_cod_database_code 1575645
_shelx_shelxl_version_number 2018/3
_shelx_space_group_comment
;
The symmetry employed for this shelxl refinement is uniquely defined
by the following loop, which should always be used as a source of
symmetry information in preference to the above space-group names.
They are only intended as comments.
;
_shelx_estimated_absorpt_t_min 0.167
_shelx_estimated_absorpt_t_max 0.736

loop_
_space_group_symop_operation_xyz
'x, y, z'
'-y, x-y, z+2/3'
'-x+y, -x, z+1/3'

loop_
_atom_site_label
_atom_site_type_symbol
_atom_site_fract_x
_atom_site_fract_y
_atom_site_fract_z
_atom_site_U_iso_or_equiv
_atom_site_adp_type
_atom_site_occupancy
_atom_site_site_symmetry_order
_atom_site_calc_flag
_atom_site_refinement_flags_posn
_atom_site_refinement_flags_adp
_atom_site_refinement_flags_occupancy
_atom_site_disorder_assembly
_atom_site_disorder_group
O1_A:1 O 0.8872(4) 0.6765(4) 0.52083(17) 0.0471(16) Uani 1 1 d D U . . .
C_A:1 C 0.8674(5) 0.6252(4) 0.51391(18) 0.0385(17) Uani 1 1 d D U . . .
O2_A:1 O 0.8160(4) 0.5892(4) 0.5021(2) 0.0539(19) Uani 1 1 d D U . . .
CT_A:1 C 0.7725(5) 0.6092(5) 0.4986(3) 0.059(3) Uani 1 1 d D U . . .
C1_A:1 C 0.7949(7) 0.6605(6) 0.4798(3) 0.063(3) Uani 1 1 d D U . . .
H1A_A:1 H 0.764791 0.672834 0.477900 0.094 Uiso 1 1 calc R U . . .
H1B_A:1 H 0.832086 0.694084 0.486725 0.094 Uiso 1 1 calc R U . . .
H1C_A:1 H 0.802563 0.648380 0.462583 0.094 Uiso 1 1 calc R U . . .
C2_A:1 C 0.7535(7) 0.6244(8) 0.5245(3) 0.069(3) Uani 1 1 d D U . . .
H2A_A:1 H 0.724434 0.637532 0.520917 0.104 Uiso 1 1 calc R U . . .
H2B_A:1 H 0.735073 0.588914 0.535839 0.104 Uiso 1 1 calc R U . . .
H2C_A:1 H 0.788592 0.656627 0.533348 0.104 Uiso 1 1 calc R U . . .
C3_A:1 C 0.7192(7) 0.5555(7) 0.4851(5) 0.085(5) Uani 1 1 d D U . . .
H3A_A:1 H 0.687283 0.564878 0.481828 0.128 Uiso 1 1 calc R U . . .
H3B_A:1 H 0.732238 0.547113 0.468191 0.128 Uiso 1 1 calc R U . . .
H3C_A:1 H 0.704042 0.520297 0.496564 0.128 Uiso 1 1 calc R U . . .
N_A:2 N 0.8988(4) 0.5954(3) 0.51708(19) 0.0410(17) Uani 1 1 d D U . . .
H0_A:2 H 0.881724 0.557135 0.512992 0.049 Uiso 1 1 calc R U . . .
CA_A:2 C 0.9588(5) 0.6258(4) 0.5269(2) 0.043(2) Uani 1 1 d D U . . .
HA_A:2 H 0.962554 0.658841 0.538578 0.052 Uiso 1 1 calc R U . . .
CB_A:2 C 0.9733(4) 0.5855(5) 0.54406(18) 0.0398(19) Uani 1 1 d D U . . .
HB_A:2 H 1.016732 0.608485 0.548807 0.048 Uiso 1 1 calc R U . . .
CG1_A:2 C 0.9615(6) 0.5296(5) 0.5291(2) 0.050(2) Uani 1 1 d D U . . .
HG1A_A:2 H 0.985447 0.541131 0.512823 0.075 Uiso 1 1 calc R U . . .
HG1B_A:2 H 0.972637 0.505526 0.540179 0.075 Uiso 1 1 calc R U . . .
HG1C_A:2 H 0.918950 0.506097 0.524567 0.075 Uiso 1 1 calc R U . . .
CG2_A:2 C 0.9367(5) 0.5694(6) 0.5696(2) 0.051(2) Uani 1 1 d D U . . .
HG2A_A:2 H 0.945074 0.606116 0.578893 0.076 Uiso 1 1 calc R U . . .
HG2B_A:2 H 0.893971 0.546112 0.565357 0.076 Uiso 1 1 calc R U . . .
HG2C_A:2 H 0.947658 0.545540 0.580969 0.076 Uiso 1 1 calc R U . . .
C_A:2 C 1.0021(5) 0.6548(4) 0.50432(18) 0.0397(19) Uani 1 1 d D U . . .
O_A:2 O 0.9893(5) 0.6339(3) 0.48131(15) 0.060(3) Uani 1 1 d D U . . .
O_A:3 O 1.1468(4) 0.8138(3) 0.51993(13) 0.0447(17) Uani 1 1 d D U . . .
C_A:3 C 1.1377(5) 0.7982(4) 0.49659(19) 0.0411(19) Uani 1 1 d D U . . .
CA_A:3 C 1.0989(5) 0.7337(4) 0.48894(18) 0.0416(19) Uani 1 1 d D U . . .
HA_A:3 H 1.076997 0.732989 0.472494 0.050 Uiso 1 1 calc R U . . .
N_A:3 N 1.0538(4) 0.7021(4) 0.50929(13) 0.0345(15) Uani 1 1 d D U . . .
H0_A:3 H 1.061769 0.715494 0.525644 0.041 Uiso 1 1 calc R U . . .
CB_A:3 C 1.1344(8) 0.7033(6) 0.4824(2) 0.070(3) Uani 1 1 d D U . . .
HB1_A:3 H 1.111726 0.671910 0.469014 0.084 Uiso 1 1 calc R U . . .
HB2_A:3 H 1.172472 0.733260 0.474059 0.084 Uiso 1 1 calc R U . . .
C3_A:3 C 1.1488(6) 0.6751(6) 0.5051(3) 0.076(3) Uani 1 1 d D U . . .
C7_A:3 C 1.1213(9) 0.6135(6) 0.5075(4) 0.094(5) Uani 1 1 d D U . . .
H7_A:3 H 1.095504 0.588970 0.493805 0.113 Uiso 1 1 calc R U . . .
C6_A:3 C 1.1304(10) 0.5866(7) 0.5295(3) 0.095(5) Uani 1 1 d D U . . .
H6_A:3 H 1.108626 0.544502 0.531964 0.114 Uiso 1 1 calc R U . . .
C5_A:3 C 1.1730(10) 0.6247(8) 0.5475(4) 0.095(5) Uani 1 1 d D U . . .
H5_A:3 H 1.181114 0.607655 0.562535 0.114 Uiso 1 1 calc R U . . .
N1_A:3 N 1.2032(10) 0.6844(7) 0.5448(4) 0.113(7) Uani 1 1 d D U . . .
C4_A:3 C 1.1903(8) 0.7091(7) 0.5243(3) 0.088(4) Uani 1 1 d D U . . .
H4_A:3 H 1.210453 0.751498 0.522936 0.105 Uiso 1 1 calc R U . . .
N_A:4 N 1.1661(4) 0.8355(4) 0.47659(15) 0.0407(18) Uani 1 1 d D U . . .
H0_A:4 H 1.157695 0.822334 0.460201 0.049 Uiso 1 1 calc R U . . .
CA_A:4 C 1.2104(6) 0.8972(5) 0.48161(17) 0.046(2) Uani 1 1 d D U . . .
HA1_A:4 H 1.238918 0.898965 0.495193 0.055 Uiso 1 1 calc R U . . .
HA2_A:4 H 1.190492 0.918686 0.488576 0.055 Uiso 1 1 calc R U . . .
C_A:4 C 1.2443(5) 0.9278(4) 0.45669(17) 0.040(2) Uani 1 1 d D U . . .
O_A:4 O 1.2289(4) 0.9041(3) 0.43449(12) 0.0428(17) Uani 1 1 d D U . . .
N_A:5 N 1.2909(4) 0.9828(4) 0.46053(15) 0.0406(18) Uani 1 1 d D U . . .
H0_A:5 H 1.299381 0.996540 0.476819 0.049 Uiso 1 1 calc R U . . .
CA_A:5 C 1.3290(4) 1.0216(4) 0.43884(17) 0.0397(19) Uani 1 1 d D U . . .
HA_A:5 H 1.324646 0.996271 0.423090 0.048 Uiso 1 1 calc R U . . .
C_A:5 C 1.3935(4) 1.0527(6) 0.44811(19) 0.048(2) Uani 1 1 d D U . . .
O_A:5 O 1.4076(4) 1.0706(5) 0.47108(14) 0.055(2) Uani 1 1 d D U . . .
CB_A:5 C 1.3125(4) 1.0687(5) 0.43097(19) 0.048(2) Uani 1 1 d D U . . .
HB1_A:5 H 1.315596 1.092972 0.446685 0.058 Uiso 1 1 calc R U . . .
HB2_A:5 H 1.341369 1.095758 0.417597 0.058 Uiso 1 1 calc R U . . .
C6_A:5 C 1.2502(4) 1.0413(4) 0.41985(16) 0.042(2) Uani 1 1 d D U . . .
C7_A:5 C 1.2413(4) 1.0306(4) 0.39304(15) 0.0379(17) Uani 1 1 d D U . . .
H7_A:5 H 1.275602 1.043306 0.382149 0.045 Uiso 1 1 calc R U . . .
N8_A:5 N 1.1881(4) 1.0039(4) 0.38150(16) 0.0431(17) Uani 1 1 d D U . . .
C9_A:5 C 1.1404(5) 0.9872(7) 0.3971(2) 0.066(4) Uani 1 1 d D U . . .
H9_A:5 H 1.101741 0.966369 0.389272 0.080 Uiso 1 1 calc R U . . .
C10_A:5 C 1.1442(5) 0.9988(8) 0.4240(2) 0.073(5) Uani 1 1 d D U . . .
H10_A:5 H 1.109572 0.988295 0.434303 0.088 Uiso 1 1 calc R U . . .
C11_A:5 C 1.2013(5) 1.0264(8) 0.43529(19) 0.071(4) Uani 1 1 d D U . . .
H11_A:5 H 1.206018 1.034896 0.453702 0.085 Uiso 1 1 calc R U . . .
N_A:6 N 1.4324(4) 1.0687(7) 0.42790(18) 0.068(4) Uani 1 1 d D U . . .
H0_A:6 H 1.418470 1.059388 0.411654 0.082 Uiso 1 1 calc R U . . .
CA_A:6 C 1.4962(5) 1.1007(6) 0.4321(2) 0.062(3) Uani 1 1 d D U . . .
HA_A:6 H 1.504441 1.122387 0.449338 0.074 Uiso 1 1 calc R U . . .
CB_A:6 C 1.5272(6) 1.0627(7) 0.4325(3) 0.069(3) Uani 1 1 d D U . . .
HB_A:6 H 1.571391 1.090583 0.433329 0.082 Uiso 1 1 calc R U . . .
CG1_A:6 C 1.5076(9) 1.0265(11) 0.4582(3) 0.095(6) Uani 1 1 d D U . . .
HG1A_A:6 H 1.526168 1.001523 0.459392 0.143 Uiso 1 1 calc R U . . .
HG1B_A:6 H 1.520044 1.053921 0.473324 0.143 Uiso 1 1 calc R U . . .
HG1C_A:6 H 1.463894 1.000982 0.458302 0.143 Uiso 1 1 calc R U . . .
CG2_A:6 C 1.5135(8) 1.0215(8) 0.4081(3) 0.072(4) Uani 1 1 d D U . . .
HG2A_A:6 H 1.526530 1.045938 0.391987 0.108 Uiso 1 1 calc R U . . .
HG2B_A:6 H 1.535012 0.999323 0.409730 0.108 Uiso 1 1 calc R U . . .
HG2C_A:6 H 1.470385 0.993294 0.407137 0.108 Uiso 1 1 calc R U . . .
C_A:6 C 1.5218(5) 1.1488(7) 0.4091(2) 0.060(3) Uani 1 1 d D U . . .
O_A:6 O 1.5022(4) 1.1387(5) 0.38650(17) 0.061(2) Uani 1 1 d D U . . .
O1_A:7 O 1.5689(5) 1.1966(7) 0.4164(2) 0.092(5) Uani 1 1 d D U . . .
C1_A:7 C 1.5972(16) 1.2431(13) 0.3971(5) 0.162(18) Uani 1 1 d D U . . .
H1A_A:7 H 1.632585 1.277246 0.404875 0.243 Uiso 1 1 calc R U . . .
H1B_A:7 H 1.609422 1.227995 0.381894 0.243 Uiso 1 1 calc R U . . .
H1C_A:7 H 1.569088 1.255764 0.391182 0.243 Uiso 1 1 calc R U . . .
O1_B:1 O 1.3240(3) 1.1137(4) 0.34090(17) 0.0453(16) Uani 1 1 d D U . . .
C_B:1 C 1.3752(5) 1.1331(4) 0.34773(18) 0.0377(17) Uani 1 1 d D U . . .
O2_B:1 O 1.4111(4) 1.1843(4) 0.35935(19) 0.0511(18) Uani 1 1 d D U . . .
CT_B:1 C 1.3905(6) 1.2286(5) 0.3628(3) 0.060(3) Uani 1 1 d D U . . .
C1_B:1 C 1.4443(7) 1.2803(7) 0.3762(5) 0.087(5) Uani 1 1 d D U . . .
H1A_B:1 H 1.435918 1.312840 0.379544 0.130 Uiso 1 1 calc R U . . .
H1B_B:1 H 1.452254 1.266644 0.392985 0.130 Uiso 1 1 calc R U . . .
H1C_B:1 H 1.479330 1.294771 0.364633 0.130 Uiso 1 1 calc R U . . .
C2_B:1 C 1.3373(7) 1.2039(7) 0.3813(3) 0.065(3) Uani 1 1 d D U . . .
H2A_B:1 H 1.324176 1.233326 0.383472 0.098 Uiso 1 1 calc R U . . .
H2B_B:1 H 1.304517 1.166827 0.373953 0.098 Uiso 1 1 calc R U . . .
H2C_B:1 H 1.348829 1.195515 0.398607 0.098 Uiso 1 1 calc R U . . .
C3_B:1 C 1.3754(8) 1.2464(7) 0.3367(3) 0.068(3) Uani 1 1 d D U . . .
H3A_B:1 H 1.362109 1.275422 0.339817 0.102 Uiso 1 1 calc R U . . .
H3B_B:1 H 1.411012 1.264459 0.325371 0.102 Uiso 1 1 calc R U . . .
H3C_B:1 H 1.343373 1.210846 0.327979 0.102 Uiso 1 1 calc R U . . .
N_B:2 N 1.4051(4) 1.1015(4) 0.3440(2) 0.0418(18) Uani 1 1 d D U . . .
H0_B:2 H 1.443704 1.118947 0.347347 0.050 Uiso 1 1 calc R U . . .
CA_B:2 C 1.3739(4) 1.0403(4) 0.3346(2) 0.042(2) Uani 1 1 d D U . . .
HA_B:2 H 1.340418 1.035758 0.323059 0.051 Uiso 1 1 calc R U . . .
CB_B:2 C 1.4144(4) 1.0267(4) 0.31761(17) 0.0394(19) Uani 1 1 d D U . . .
HB_B:2 H 1.391641 0.983294 0.312862 0.047 Uiso 1 1 calc R U . . .
CG1_B:2 C 1.4318(6) 1.0631(6) 0.2917(2) 0.053(3) Uani 1 1 d D U . . .
HG1A_B:2 H 1.457819 1.053444 0.281200 0.080 Uiso 1 1 calc R U . . .
HG1B_B:2 H 1.395570 1.053020 0.281579 0.080 Uiso 1 1 calc R U . . .
HG1C_B:2 H 1.453126 1.105958 0.295841 0.080 Uiso 1 1 calc R U . . .
CG2_B:2 C 1.4707(5) 1.0383(6) 0.3324(2) 0.050(2) Uani 1 1 d D U . . .
HG2A_B:2 H 1.495484 1.029110 0.320850 0.074 Uiso 1 1 calc R U . . .
HG2B_B:2 H 1.493315 1.080510 0.337707 0.074 Uiso 1 1 calc R U . . .
HG2C_B:2 H 1.459394 1.012907 0.348185 0.074 Uiso 1 1 calc R U . . .
C_B:2 C 1.3462(4) 0.9973(5) 0.35753(18) 0.0392(19) Uani 1 1 d D U . . .
O_B:2 O 1.3664(3) 1.0106(5) 0.38012(15) 0.059(3) Uani 1 1 d D U . . .
O_B:3 O 1.1865(4) 0.8530(4) 0.34182(14) 0.0468(18) Uani 1 1 d D U . . .
C_B:3 C 1.2015(4) 0.8625(5) 0.36472(19) 0.042(2) Uani 1 1 d D U . . .
CA_B:3 C 1.2663(4) 0.9006(5) 0.37264(18) 0.042(2) Uani 1 1 d D U . . .
HA_B:3 H 1.266858 0.922481 0.389085 0.050 Uiso 1 1 calc R U . . .
N_B:3 N 1.2973(3) 0.9459(4) 0.35227(13) 0.0321(14) Uani 1 1 d D U . . .
H0_B:3 H 1.283073 0.938806 0.336038 0.038 Uiso 1 1 calc R U . . .
CB_B:3 C 1.2971(6) 0.8651(7) 0.3794(2) 0.070(3) Uani 1 1 d D U . . .
HB1_B:3 H 1.328780 0.887878 0.392626 0.084 Uiso 1 1 calc R U . . .
HB2_B:3 H 1.267485 0.826853 0.387660 0.084 Uiso 1 1 calc R U . . .
C3_B:3 C 1.3248(6) 0.8516(7) 0.3562(3) 0.079(4) Uani 1 1 d D U . . .
C7_B:3 C 1.3872(6) 0.8805(9) 0.3536(4) 0.104(6) Uani 1 1 d D U . . .
H7_B:3 H 1.411676 0.907946 0.366880 0.125 Uiso 1 1 calc R U . . .
C6_B:3 C 1.4141(7) 0.8698(11) 0.3322(4) 0.106(7) Uani 1 1 d D U . . .
H6_B:3 H 1.456237 0.891012 0.329758 0.127 Uiso 1 1 calc R U . . .
C5_B:3 C 1.3755(7) 0.8260(11) 0.3145(4) 0.101(6) Uani 1 1 d D U . . .
H5_B:3 H 1.392614 0.815643 0.300238 0.121 Uiso 1 1 calc R U . . .
N1_B:3 N 1.3159(7) 0.7978(9) 0.3163(3) 0.106(5) Uani 1 1 d D U . . .
C4_B:3 C 1.2909(7) 0.8102(8) 0.3372(3) 0.090(4) Uani 1 1 d D U . . .
H4_B:3 H 1.248551 0.789489 0.338787 0.108 Uiso 1 1 calc R U . . .
N_B:4 N 1.1648(4) 0.8337(4) 0.38506(15) 0.0411(18) Uani 1 1 d D U . . .
H0_B:4 H 1.178326 0.841163 0.401419 0.049 Uiso 1 1 calc R U . . .
CA_B:4 C 1.1025(5) 0.7899(6) 0.37970(18) 0.047(2) Uani 1 1 d D U . . .
HA1_B:4 H 1.100140 0.761139 0.366147 0.056 Uiso 1 1 calc R U . . .
HA2_B:4 H 1.081433 0.810401 0.372841 0.056 Uiso 1 1 calc R U . . .
C_B:4 C 1.0729(4) 0.7569(4) 0.40513(16) 0.0370(19) Uani 1 1 d D U . . .
O_B:4 O 1.0960(3) 0.7707(4) 0.42703(12) 0.0425(16) Uani 1 1 d D U . . .
N_B:5 N 1.0175(4) 0.7087(4) 0.40116(16) 0.0412(18) Uani 1 1 d D U . . .
H0_B:5 H 1.004579 0.699223 0.384784 0.049 Uiso 1 1 calc R U . . .
CA_B:5 C 0.9783(4) 0.6715(4) 0.42260(17) 0.0379(18) Uani 1 1 d D U . . .
HA_B:5 H 1.003222 0.675590 0.438448 0.045 Uiso 1 1 calc R U . . .
C_B:5 C 0.9458(6) 0.6061(4) 0.41355(19) 0.047(2) Uani 1 1 d D U . . .
O_B:5 O 0.9284(5) 0.5920(3) 0.39061(15) 0.053(2) Uani 1 1 d D U . . .
CB_B:5 C 0.9306(5) 0.6876(4) 0.4305(2) 0.048(2) Uani 1 1 d D U . . .
HB1_B:5 H 0.906488 0.684761 0.414700 0.057 Uiso 1 1 calc R U . . .
HB2_B:5 H 0.903343 0.658429 0.443725 0.057 Uiso 1 1 calc R U . . .
C6_B:5 C 0.9583(4) 0.7494(4) 0.44171(16) 0.042(2) Uani 1 1 d D U . . .
C7_B:5 C 0.9690(4) 0.7585(4) 0.46838(15) 0.0363(17) Uani 1 1 d D U . . .
H7_B:5 H 0.956096 0.724224 0.479286 0.044 Uiso 1 1 calc R U . . .
N8_B:5 N 0.9962(4) 0.8123(4) 0.48012(15) 0.0448(18) Uani 1 1 d D U . . .
C9_B:5 C 1.0115(7) 0.8594(5) 0.4645(2) 0.063(3) Uani 1 1 d D U . . .
H9_B:5 H 1.031474 0.898041 0.472413 0.075 Uiso 1 1 calc R U . . .
C10_B:5 C 1.0004(9) 0.8558(5) 0.4378(2) 0.078(5) Uani 1 1 d D U . . .
H10_B:5 H 1.010582 0.890521 0.427566 0.093 Uiso 1 1 calc R U . . .
C11_B:5 C 0.9731(8) 0.7986(5) 0.4263(2) 0.074(5) Uani 1 1 d D U . . .
H11_B:5 H 0.965046 0.793968 0.407893 0.089 Uiso 1 1 calc R U . . .
N_B:6 N 0.9311(7) 0.5676(4) 0.43367(19) 0.070(4) Uani 1 1 d D U . . .
H0_B:6 H 0.941195 0.581773 0.449847 0.084 Uiso 1 1 calc R U . . .
CA_B:6 C 0.8996(6) 0.5040(5) 0.4298(2) 0.059(3) Uani 1 1 d D U . . .
HA_B:6 H 0.877476 0.495603 0.412619 0.071 Uiso 1 1 calc R U . . .
CB_B:6 C 0.9378(7) 0.4728(6) 0.4288(3) 0.068(3) Uani 1 1 d D U . . .
HB_B:6 H 0.910203 0.428555 0.428020 0.081 Uiso 1 1 calc R U . . .
CG1_B:6 C 0.9787(8) 0.4873(8) 0.4531(3) 0.070(4) Uani 1 1 d D U . . .
HG1A_B:6 H 0.954198 0.473803 0.469159 0.105 Uiso 1 1 calc R U . . .
HG1B_B:6 H 1.001788 0.466716 0.451505 0.105 Uiso 1 1 calc R U . . .
HG1C_B:6 H 1.006110 0.530605 0.454050 0.105 Uiso 1 1 calc R U . . .
CG2_B:6 C 0.9737(10) 0.4930(8) 0.4033(3) 0.088(6) Uani 1 1 d D U . . .
HG2A_B:6 H 0.946361 0.483104 0.388263 0.132 Uiso 1 1 calc R U . . .
HG2B_B:6 H 1.001086 0.536301 0.403873 0.132 Uiso 1 1 calc R U . . .
HG2C_B:6 H 0.996765 0.472412 0.401328 0.132 Uiso 1 1 calc R U . . .
C_B:6 C 0.8518(7) 0.4785(5) 0.4526(2) 0.061(3) Uani 1 1 d D U . . .
O_B:6 O 0.8608(5) 0.4973(4) 0.47453(18) 0.060(2) Uani 1 1 d D U . . .
O1_B:7 O 0.8042(7) 0.4308(6) 0.4453(2) 0.093(5) Uani 1 1 d D U . . .
C1_B:7 C 0.7551(11) 0.3997(10) 0.4634(5) 0.103(8) Uani 1 1 d D U . . .
H1A_B:7 H 0.722733 0.364520 0.454541 0.155 Uiso 1 1 calc R U . . .
H1B_B:7 H 0.768558 0.386886 0.478877 0.155 Uiso 1 1 calc R U . . .
H1C_B:7 H 0.740386 0.426428 0.468956 0.155 Uiso 1 1 calc R U . . .
O1_C:1 O 0.8097(5) 0.6727(6) 0.40539(19) 0.062(2) Uani 1 1 d D U . . .
C_C:1 C 0.7758(6) 0.6596(7) 0.3863(3) 0.055(3) Uani 1 1 d D U . . .
O2_C:1 O 0.7381(5) 0.6808(5) 0.38226(18) 0.059(2) Uani 1 1 d D U . . .
CT_C:1 C 0.7244(7) 0.7092(8) 0.4043(3) 0.078(4) Uani 1 1 d D U . . .
C1_C:1 C 0.6769(9) 0.7216(12) 0.3933(3) 0.089(6) Uani 1 1 d D U . . .
H1A_C:1 H 0.665097 0.740745 0.406885 0.134 Uiso 1 1 calc R U . . .
H1B_C:1 H 0.693029 0.748177 0.377920 0.134 Uiso 1 1 calc R U . . .
H1C_C:1 H 0.641847 0.683793 0.387863 0.134 Uiso 1 1 calc R U . . .
C2_C:1 C 0.6980(12) 0.6643(14) 0.4269(4) 0.122(9) Uani 1 1 d D U . . .
H2A_C:1 H 0.688571 0.682639 0.441784 0.183 Uiso 1 1 calc R U . . .
H2B_C:1 H 0.661286 0.628842 0.420876 0.183 Uiso 1 1 calc R U . . .
H2C_C:1 H 0.726996 0.652666 0.432617 0.183 Uiso 1 1 calc R U . . .
C3_C:1 C 0.7797(8) 0.7666(10) 0.4114(4) 0.105(7) Uani 1 1 d D U . . .
H3A_C:1 H 0.770870 0.785776 0.426127 0.157 Uiso 1 1 calc R U . . .
H3B_C:1 H 0.811309 0.758198 0.416742 0.157 Uiso 1 1 calc R U . . .
H3C_C:1 H 0.793110 0.793393 0.396083 0.157 Uiso 1 1 calc R U . . .
N_C:2 N 0.7712(5) 0.6225(5) 0.36648(19) 0.050(2) Uani 1 1 d D U . . .
H0_C:2 H 0.744598 0.614005 0.353906 0.060 Uiso 1 1 calc R U . . .
CA_C:2 C 0.8098(5) 0.5961(5) 0.3656(2) 0.046(2) Uani 1 1 d D U . . .
HA_C:2 H 0.842875 0.618613 0.378580 0.055 Uiso 1 1 calc R U . . .
CB_C:2 C 0.7801(6) 0.5293(5) 0.3730(2) 0.056(3) Uani 1 1 d D U . . .
HB_C:2 H 0.809676 0.515514 0.370085 0.068 Uiso 1 1 calc R U . . .
CG1_C:2 C 0.7617(8) 0.5199(9) 0.4020(3) 0.085(6) Uani 1 1 d D U . . .
HG1A_C:2 H 0.796904 0.544123 0.413112 0.127 Uiso 1 1 calc R U . . .
HG1B_C:2 H 0.731768 0.532035 0.405079 0.127 Uiso 1 1 calc R U . . .
HG1C_C:2 H 0.744659 0.477522 0.406585 0.127 Uiso 1 1 calc R U . . .
CG2_C:2 C 0.7259(7) 0.4919(7) 0.3562(3) 0.067(4) Uani 1 1 d D U . . .
HG2A_C:2 H 0.737408 0.497767 0.337493 0.100 Uiso 1 1 calc R U . . .
HG2B_C:2 H 0.708852 0.449600 0.360819 0.100 Uiso 1 1 calc R U . . .
HG2C_C:2 H 0.695961 0.504113 0.359313 0.100 Uiso 1 1 calc R U . . .
C_C:2 C 0.8386(5) 0.6072(4) 0.33822(17) 0.0386(18) Uani 1 1 d D U . . .
O_C:2 O 0.8154(4) 0.6134(5) 0.31788(15) 0.0518(19) Uani 1 1 d D U . . .
O_C:3 O 1.0075(4) 0.6805(4) 0.34574(14) 0.057(2) Uani 1 1 d D U . . .
C_C:3 C 0.9895(5) 0.6733(5) 0.32281(17) 0.0397(19) Uani 1 1 d D U . . .
CA_C:3 C 0.9276(4) 0.6233(4) 0.31471(17) 0.0383(18) Uani 1 1 d D U . . .
HA_C:3 H 0.911519 0.639175 0.300879 0.046 Uiso 1 1 calc R U . . .
N_C:3 N 0.8892(4) 0.6076(3) 0.33811(15) 0.0368(15) Uani 1 1 d D U . . .
H0_C:3 H 0.900839 0.598000 0.352761 0.044 Uiso 1 1 calc R U . . .
CB_C:3 C 0.9303(4) 0.5699(4) 0.30308(19) 0.043(2) Uani 1 1 d D U . . .
HB1_C:3 H 0.959481 0.583852 0.288354 0.052 Uiso 1 1 calc R U . . .
HB2_C:3 H 0.944202 0.552389 0.316826 0.052 Uiso 1 1 calc R U . . .
C3_C:3 C 0.8703(4) 0.5229(3) 0.29308(16) 0.0383(18) Uani 1 1 d D U . . .
C7_C:3 C 0.8325(4) 0.4721(4) 0.30777(16) 0.045(2) Uani 1 1 d D U . . .
H7_C:3 H 0.845169 0.465018 0.324351 0.054 Uiso 1 1 calc R U . . .
C6_C:3 C 0.7766(5) 0.4323(4) 0.2980(2) 0.051(2) Uani 1 1 d D U . . .
H6_C:3 H 0.750497 0.397433 0.307798 0.061 Uiso 1 1 calc R U . . .
C5_C:3 C 0.7587(5) 0.4431(4) 0.27412(19) 0.047(2) Uani 1 1 d D U . . .
H5_C:3 H 0.719953 0.415238 0.267665 0.056 Uiso 1 1 calc R U . . .
N1_C:3 N 0.7941(3) 0.4918(3) 0.25950(16) 0.0371(15) Uani 1 1 d D U . . .
C4_C:3 C 0.8487(4) 0.5294(4) 0.26897(16) 0.0358(17) Uani 1 1 d D U . . .
H4_C:3 H 0.874524 0.562904 0.258382 0.043 Uiso 1 1 calc R U . . .
N_C:4 N 1.0245(4) 0.7056(4) 0.30300(15) 0.0398(17) Uani 1 1 d D U . . .
H0_C:4 H 1.010900 0.698523 0.286655 0.048 Uiso 1 1 calc R U . . .
CA_C:4 C 1.0857(5) 0.7530(6) 0.30848(17) 0.052(3) Uani 1 1 d D U . . .
HA1_C:4 H 1.106136 0.737168 0.319639 0.063 Uiso 1 1 calc R U . . .
HA2_C:4 H 1.085010 0.785977 0.318240 0.063 Uiso 1 1 calc R U . . .
C_C:4 C 1.1192(4) 0.7765(5) 0.28279(16) 0.0377(19) Uani 1 1 d D U . . .
O_C:4 O 1.0965(3) 0.7558(4) 0.26059(12) 0.0427(16) Uani 1 1 d D U . . .
N_C:5 N 1.1733(4) 0.8238(4) 0.28496(15) 0.0424(18) Uani 1 1 d D U . . .
H0_C:5 H 1.187832 0.839131 0.300610 0.051 Uiso 1 1 calc R U . . .
CA_C:5 C 1.2081(4) 0.8502(4) 0.26144(16) 0.0348(17) Uani 1 1 d D U . . .
HA_C:5 H 1.202268 0.817124 0.249275 0.042 Uiso 1 1 calc R U . . .
C_C:5 C 1.2737(4) 0.8862(4) 0.26850(16) 0.0320(15) Uani 1 1 d D U . . .
O_C:5 O 1.2927(3) 0.9059(3) 0.29044(13) 0.0382(14) Uani 1 1 d D U . . .
CB_C:5 C 1.1892(5) 0.8901(4) 0.24676(18) 0.0408(19) Uani 1 1 d D U . . .
HB1_C:5 H 1.205860 0.897618 0.228617 0.049 Uiso 1 1 calc R U . . .
HB2_C:5 H 1.145011 0.868786 0.245294 0.049 Uiso 1 1 calc R U . . .
C6_C:5 C 1.2101(4) 0.9493(4) 0.26043(15) 0.0380(18) Uani 1 1 d D U . . .
C7_C:5 C 1.1885(5) 0.9543(5) 0.28490(17) 0.045(2) Uani 1 1 d D U . . .
H7_C:5 H 1.156678 0.918877 0.292367 0.054 Uiso 1 1 calc R U . . .
N8_C:5 N 1.2087(5) 1.0043(5) 0.29868(17) 0.053(2) Uani 1 1 d D U . . .
C9_C:5 C 1.2543(5) 1.0553(5) 0.2882(2) 0.052(2) Uani 1 1 d D U . . .
H9_C:5 H 1.269893 1.091621 0.297903 0.062 Uiso 1 1 calc R U . . .
C10_C:5 C 1.2782(5) 1.0552(5) 0.2640(2) 0.052(2) Uani 1 1 d D U . . .
H10_C:5 H 1.310124 1.091345 0.256990 0.062 Uiso 1 1 calc R U . . .
C11_C:5 C 1.2557(4) 1.0023(4) 0.24961(17) 0.0424(19) Uani 1 1 d D U . . .
H11_C:5 H 1.271355 1.002224 0.232598 0.051 Uiso 1 1 calc R U . . .
N_C:6 N 1.3111(3) 0.8952(4) 0.24695(15) 0.0361(15) Uani 1 1 d D U . . .
H0_C:6 H 1.294640 0.876753 0.232022 0.043 Uiso 1 1 calc R U . . .
CA_C:6 C 1.3748(4) 0.9327(5) 0.24776(19) 0.043(2) Uani 1 1 d D U . . .
HA_C:6 H 1.386278 0.954183 0.265117 0.052 Uiso 1 1 calc R U . . .
CB_C:6 C 1.4039(6) 0.8927(7) 0.2456(3) 0.061(3) Uani 1 1 d D U . . .
HB_C:6 H 1.377800 0.856575 0.256515 0.073 Uiso 1 1 calc R U . . .
CG1_C:6 C 1.4632(7) 0.9172(8) 0.2571(4) 0.078(5) Uani 1 1 d D U . . .
HG1A_C:6 H 1.463021 0.931499 0.275072 0.117 Uiso 1 1 calc R U . . .
HG1B_C:6 H 1.474243 0.885977 0.257840 0.117 Uiso 1 1 calc DR U . . .
HG1C_C:6 H 1.492255 0.950577 0.246256 0.117 Uiso 1 1 calc R U . . .
CG2_C:6 C 1.3988(7) 0.8693(8) 0.2179(3) 0.062(3) Uani 1 1 d D U . . .
HG2A_C:6 H 1.357834 0.853580 0.211470 0.093 Uiso 1 1 calc R U . . .
HG2B_C:6 H 1.426707 0.901762 0.206298 0.093 Uiso 1 1 calc R U . . .
HG2C_C:6 H 1.408695 0.837162 0.217881 0.093 Uiso 1 1 calc DR U . . .
C_C:6 C 1.3933(5) 0.9781(5) 0.2259(2) 0.0411(18) Uani 1 1 d D U . . .
O_C:6 O 1.3592(4) 0.9820(4) 0.21025(15) 0.0468(17) Uani 1 1 d D U . . .
O1_C:7 O 1.4522(4) 1.0159(5) 0.2260(2) 0.056(2) Uani 1 1 d D U . . .
C1_C:7 C 1.4761(6) 1.0626(8) 0.2064(4) 0.076(5) Uani 1 1 d D U . . .
H1A_C:7 H 1.519559 1.087010 0.208648 0.114 Uiso 1 1 calc R U . . .
H1B_C:7 H 1.467053 1.044809 0.188705 0.114 Uiso 1 1 calc R U . . .
H1C_C:7 H 1.457958 1.087883 0.208596 0.114 Uiso 1 1 calc R U . . .
O1_D:1 O 1.1708(4) 0.9075(4) 0.14610(19) 0.0500(18) Uani 1 1 d D U . . .
C_D:1 C 1.2120(5) 0.9361(5) 0.1613(2) 0.0399(18) Uani 1 1 d D U . . .
O2_D:1 O 1.2191(4) 0.9840(3) 0.17593(16) 0.0432(15) Uani 1 1 d D U . . .
CT_D:1 C 1.1725(5) 1.0013(5) 0.1753(2) 0.046(2) Uani 1 1 d D U . . .
C1_D:1 C 1.1687(6) 1.0238(5) 0.1474(2) 0.050(2) Uani 1 1 d D U . . .
H1A_D:1 H 1.137637 1.035191 0.147273 0.076 Uiso 1 1 calc R U . . .
H1B_D:1 H 1.207335 1.058660 0.142814 0.076 Uiso 1 1 calc R U . . .
H1C_D:1 H 1.158554 0.991878 0.134468 0.076 Uiso 1 1 calc R U . . .
C2_D:1 C 1.1950(7) 1.0526(6) 0.1952(2) 0.056(3) Uani 1 1 d D U . . .
H2A_D:1 H 1.166650 1.067275 0.196128 0.085 Uiso 1 1 calc R U . . .
H2B_D:1 H 1.198787 1.038290 0.212624 0.085 Uiso 1 1 calc R U . . .
H2C_D:1 H 1.234227 1.085132 0.189466 0.085 Uiso 1 1 calc R U . . .
C3_D:1 C 1.1131(5) 0.9493(5) 0.1840(3) 0.059(3) Uani 1 1 d D U . . .
H3A_D:1 H 1.082461 0.961171 0.183554 0.088 Uiso 1 1 calc R U . . .
H3B_D:1 H 1.101606 0.915378 0.172040 0.088 Uiso 1 1 calc R U . . .
H3C_D:1 H 1.116720 0.937642 0.202066 0.088 Uiso 1 1 calc R U . . .
N_D:2 N 1.2538(4) 0.9226(4) 0.1667(2) 0.0446(18) Uani 1 1 d D U . . .
H0_D:2 H 1.286347 0.949228 0.174989 0.054 Uiso 1 1 calc R U . . .
CA_D:2 C 1.2482(4) 0.8659(5) 0.15963(19) 0.0394(18) Uani 1 1 d D U . . .
HA_D:2 H 1.222435 0.850430 0.143520 0.047 Uiso 1 1 calc R U . . .
CB_D:2 C 1.3092(5) 0.8701(6) 0.1535(3) 0.055(3) Uani 1 1 d D U . . .
HB_D:2 H 1.334567 0.886571 0.169679 0.066 Uiso 1 1 calc R U . . .
CG1_D:2 C 1.3418(11) 0.9139(11) 0.1312(5) 0.099(7) Uani 1 1 d D U . . .
HG1A_D:2 H 1.345762 0.952786 0.135402 0.149 Uiso 1 1 calc R U . . .
HG1B_D:2 H 1.381677 0.918574 0.128946 0.149 Uiso 1 1 calc R U . . .
HG1C_D:2 H 1.319041 0.898573 0.114705 0.149 Uiso 1 1 calc R U . . .
CG2_D:2 C 1.3007(8) 0.8082(8) 0.1489(4) 0.072(4) Uani 1 1 d D U . . .
HG2A_D:2 H 1.279451 0.782416 0.163970 0.107 Uiso 1 1 calc R U . . .
HG2B_D:2 H 1.277222 0.791143 0.132725 0.107 Uiso 1 1 calc R U . . .
HG2C_D:2 H 1.339857 0.811143 0.146966 0.107 Uiso 1 1 calc R U . . .
C_D:2 C 1.2169(5) 0.8225(4) 0.18215(18) 0.0362(17) Uani 1 1 d D U . . .
O_D:2 O 1.2392(4) 0.8295(4) 0.20387(13) 0.0419(15) Uani 1 1 d D U . . .
O_D:3 O 1.0436(5) 0.7483(9) 0.17248(18) 0.095(5) Uani 1 1 d D U . . .
C_D:3 C 1.0583(4) 0.7358(5) 0.19324(18) 0.045(2) Uani 1 1 d D U . . .
CA_D:3 C 1.1194(4) 0.7426(5) 0.19766(18) 0.0425(19) Uani 1 1 d D U . . .
HA_D:3 H 1.134670 0.762518 0.215178 0.051 Uiso 1 1 calc R U . . .
N_D:3 N 1.1603(4) 0.7809(4) 0.17743(17) 0.0422(18) Uani 1 1 d D U . . .
H0_D:3 H 1.147048 0.776409 0.161075 0.051 Uiso 1 1 calc R U . . .
CB_D:3 C 1.1151(6) 0.6816(6) 0.1986(3) 0.066(3) Uani 1 1 d D U . . .
HB1_D:3 H 1.080527 0.654208 0.209678 0.079 Uiso 1 1 calc R U . . .
HB2_D:3 H 1.107956 0.664699 0.180460 0.079 Uiso 1 1 calc R U . . .
C3_D:3 C 1.1713(7) 0.6854(8) 0.2096(3) 0.082(4) Uani 1 1 d D U . . .
C7_D:3 C 1.2083(11) 0.6737(14) 0.1936(4) 0.130(9) Uani 1 1 d D U . . .
H7_D:3 H 1.198842 0.663769 0.175500 0.156 Uiso 1 1 calc R U . . .
C6_D:3 C 1.2590(12) 0.6768(17) 0.2046(5) 0.166(11) Uani 1 1 d D U . . .
H6_D:3 H 1.283778 0.666423 0.194606 0.199 Uiso 1 1 calc R U . . .
C5_D:3 C 1.2721(11) 0.6954(15) 0.2305(5) 0.146(10) Uani 1 1 d D U . . .
H5_D:3 H 1.307325 0.698358 0.237880 0.175 Uiso 1 1 calc R U . . .
N1_D:3 N 1.2393(7) 0.7096(8) 0.2459(3) 0.090(4) Uani 1 1 d D U . . .
C4_D:3 C 1.1887(7) 0.7017(7) 0.2355(3) 0.073(3) Uani 1 1 d D U . . .
H4_D:3 H 1.162621 0.707793 0.246664 0.088 Uiso 1 1 calc R U . . .
N_D:4 N 1.0208(4) 0.7178(4) 0.21379(15) 0.0382(16) Uani 1 1 d D U . . .
H0_D:4 H 1.032688 0.712060 0.229298 0.046 Uiso 1 1 calc R U . . .
CA_D:4 C 0.9608(4) 0.7077(5) 0.21059(17) 0.0397(19) Uani 1 1 d D U . . .
HA1_D:4 H 0.940272 0.678457 0.196176 0.048 Uiso 1 1 calc R U . . .
HA2_D:4 H 0.962461 0.745641 0.205735 0.048 Uiso 1 1 calc R U . . .
C_D:4 C 0.9265(4) 0.6841(4) 0.23597(15) 0.0308(15) Uani 1 1 d D U . . .
O_D:4 O 0.9482(3) 0.6767(3) 0.25567(12) 0.0389(14) Uani 1 1 d D U . . .
N_D:5 N 0.8702(4) 0.6749(3) 0.23551(15) 0.0336(14) Uani 1 1 d D U . . .
H0_D:5 H 0.852488 0.672896 0.220359 0.040 Uiso 1 1 calc R U . . .
CA_D:5 C 0.8394(4) 0.6683(4) 0.26024(17) 0.0361(17) Uani 1 1 d D U . . .
HA_D:5 H 0.842280 0.637547 0.271179 0.043 Uiso 1 1 calc R U . . .
C_D:5 C 0.7734(5) 0.6470(4) 0.25536(17) 0.0368(17) Uani 1 1 d D U . . .
O_D:5 O 0.7558(3) 0.6564(4) 0.23459(14) 0.0418(15) Uani 1 1 d D U . . .
CB_D:5 C 0.8666(6) 0.7279(4) 0.27637(18) 0.050(2) Uani 1 1 d D U . . .
HB1_D:5 H 0.833671 0.733286 0.283214 0.060 Uiso 1 1 calc R U . . .
HB2_D:5 H 0.888726 0.724842 0.291747 0.060 Uiso 1 1 calc R U . . .
C6_D:5 C 0.9082(4) 0.7817(3) 0.26022(16) 0.0381(18) Uani 1 1 d D U . . .
C7_D:5 C 0.8857(4) 0.8032(4) 0.24053(18) 0.0399(18) Uani 1 1 d D U . . .
H7_D:5 H 0.843490 0.784266 0.238380 0.048 Uiso 1 1 calc R U . . .
N8_D:5 N 0.9203(4) 0.8490(4) 0.22456(19) 0.0488(19) Uani 1 1 d D U . . .
C9_D:5 C 0.9789(5) 0.8756(5) 0.2283(3) 0.062(3) Uani 1 1 d D U . . .
H9_D:5 H 1.003823 0.908693 0.217244 0.074 Uiso 1 1 calc R U . . .
C10_D:5 C 1.0067(5) 0.8583(4) 0.2473(3) 0.061(3) Uani 1 1 d D U . . .
H10_D:5 H 1.048992 0.878333 0.248988 0.073 Uiso 1 1 calc R U . . .
C11_D:5 C 0.9698(4) 0.8105(5) 0.2636(2) 0.055(3) Uani 1 1 d D U . . .
H11_D:5 H 0.986683 0.797619 0.277026 0.066 Uiso 1 1 calc R U . . .
N_D:6 N 0.7391(4) 0.6174(5) 0.2762(2) 0.048(2) Uani 1 1 d D U . . .
H0_D:6 H 0.756070 0.614054 0.290707 0.057 Uiso 1 1 calc R U . . .
CA_D:6 C 0.6750(4) 0.5909(5) 0.27521(19) 0.044(2) Uani 1 1 d D U . . .
HA_D:6 H 0.664467 0.612404 0.261709 0.053 Uiso 1 1 calc R U . . .
CB_D:6 C 0.6466(6) 0.5244(6) 0.2672(3) 0.063(3) Uani 1 1 d D U . . .
HB_D:6 H 0.668703 0.522096 0.251392 0.076 Uiso 1 1 calc R U . . .
CG1_D:6 C 0.6525(8) 0.4875(8) 0.2892(4) 0.073(4) Uani 1 1 d D U . . .
HG1A_D:6 H 0.694721 0.504934 0.294076 0.110 Uiso 1 1 calc R U . . .
HG1B_D:6 H 0.629470 0.487427 0.304626 0.110 Uiso 1 1 calc R U . . .
HG1C_D:6 H 0.637054 0.446312 0.283038 0.110 Uiso 1 1 calc R U . . .
CG2_D:6 C 0.5808(7) 0.4973(9) 0.2595(4) 0.078(5) Uani 1 1 d D U . . .
HG2A_D:6 H 0.577028 0.521111 0.245355 0.118 Uiso 1 1 calc R U . . .
HG2B_D:6 H 0.565337 0.456110 0.253382 0.118 Uiso 1 1 calc R U . . .
HG2C_D:6 H 0.557753 0.497225 0.274969 0.118 Uiso 1 1 calc R U . . .
C_D:6 C 0.6561(5) 0.6011(7) 0.3031(2) 0.054(3) Uani 1 1 d D U . . .
O_D:6 O 0.6845(5) 0.6077(7) 0.32278(18) 0.069(3) Uani 1 1 d D U . . .
O1_D:7 O 0.6039(5) 0.6006(9) 0.3023(2) 0.092(5) Uani 1 1 d D U . . .
C1_D:7 C 0.5798(11) 0.6044(18) 0.3277(3) 0.115(10) Uani 1 1 d D U . . .
H1A_D:7 H 0.541856 0.603675 0.324934 0.172 Uiso 1 1 calc R U . . .
H1B_D:7 H 0.572925 0.570219 0.338676 0.172 Uiso 1 1 calc R U . . .
H1C_D:7 H 0.608299 0.641691 0.336518 0.172 Uiso 1 1 calc R U . . .
O1_E:1 O 0.7858(7) 0.8379(6) 0.2149(4) 0.092(4) Uani 1 1 d D U . . .
C_E:1 C 0.7405(6) 0.8370(5) 0.2124(2) 0.051(2) Uani 1 1 d D U . . .
O2_E:1 O 0.7312(7) 0.8849(5) 0.2106(4) 0.100(5) Uani 1 1 d D U . . .
CT_E:1 C 0.7672(7) 0.9408(6) 0.2202(3) 0.075(4) Uani 1 1 d D U . . .
C1_E:1 C 0.7472(11) 0.9824(8) 0.2109(6) 0.104(7) Uani 1 1 d D U . . .
H1A_E:1 H 0.773783 1.022459 0.217996 0.155 Uiso 1 1 calc R U . . .
H1B_E:1 H 0.748394 0.983957 0.191480 0.155 Uiso 1 1 calc R U . . .
H1C_E:1 H 0.706183 0.968230 0.216914 0.155 Uiso 1 1 calc R U . . .
C2_E:1 C 0.8330(8) 0.9676(8) 0.2213(9) 0.149(14) Uani 1 1 d D U . . .
H2A_E:1 H 0.850981 1.007935 0.228803 0.224 Uiso 1 1 calc R U . . .
H2B_E:1 H 0.843122 0.942736 0.232378 0.224 Uiso 1 1 calc R U . . .
H2C_E:1 H 0.848577 0.969852 0.203365 0.224 Uiso 1 1 calc R U . . .
C3_E:1 C 0.7426(18) 0.923(2) 0.2488(5) 0.150(12) Uani 1 1 d D U . . .
H3A_E:1 H 0.762962 0.958346 0.260352 0.226 Uiso 1 1 calc R U . . .
H3B_E:1 H 0.699507 0.908721 0.248839 0.226 Uiso 1 1 calc R U . . .
H3C_E:1 H 0.749857 0.891610 0.255290 0.226 Uiso 1 1 calc R U . . .
N_E:2 N 0.6895(6) 0.7881(5) 0.2076(4) 0.073(3) Uani 1 1 d D U . . .
H0_E:2 H 0.657195 0.790884 0.205263 0.087 Uiso 1 1 calc R U . . .
CA_E:2 C 0.6843(5) 0.7288(4) 0.2060(2) 0.0430(19) Uani 1 1 d D U . . .
HA_E:2 H 0.708689 0.724796 0.220391 0.052 Uiso 1 1 calc R U . . .
CB_E:2 C 0.6180(5) 0.6809(5) 0.2098(3) 0.055(2) Uani 1 1 d D U . . .
HB_E:2 H 0.594498 0.689989 0.196727 0.066 Uiso 1 1 calc R U . . .
CG1_E:2 C 0.6088(6) 0.6192(6) 0.2027(4) 0.065(3) Uani 1 1 d D U . . .
HG1A_E:2 H 0.623914 0.620273 0.184795 0.097 Uiso 1 1 calc R U . . .
HG1B_E:2 H 0.630473 0.608201 0.215335 0.097 Uiso 1 1 calc R U . . .
HG1C_E:2 H 0.565984 0.589485 0.203399 0.097 Uiso 1 1 calc R U . . .
CG2_E:2 C 0.5965(9) 0.6858(11) 0.2371(3) 0.081(5) Uani 1 1 d D U . . .
HG2A_E:2 H 0.604255 0.726693 0.239858 0.121 Uiso 1 1 calc R U . . .
HG2B_E:2 H 0.553471 0.657614 0.238562 0.121 Uiso 1 1 calc R U . . .
HG2C_E:2 H 0.617961 0.676330 0.250498 0.121 Uiso 1 1 calc R U . . .
C_E:2 C 0.7084(5) 0.7231(6) 0.1789(2) 0.048(2) Uani 1 1 d D U . . .
O_E:2 O 0.6897(7) 0.7334(10) 0.1592(2) 0.105(6) Uani 1 1 d D U . . .
O_E:3 O 0.8624(3) 0.7240(4) 0.18488(12) 0.0414(15) Uani 1 1 d D U . . .
C_E:3 C 0.8455(4) 0.7271(4) 0.16217(17) 0.0352(17) Uani 1 1 d D U . . .
CA_E:3 C 0.7814(4) 0.7087(4) 0.15565(17) 0.0355(17) Uani 1 1 d D U . . .
HA_E:3 H 0.782482 0.739797 0.143482 0.043 Uiso 1 1 calc R U . . .
N_E:3 N 0.7525(4) 0.7109(4) 0.17956(16) 0.0383(15) Uani 1 1 d D U . . .
H0_E:3 H 0.764238 0.703980 0.194848 0.046 Uiso 1 1 calc R U . . .
CB_E:3 C 0.7485(5) 0.6479(4) 0.14073(17) 0.043(2) Uani 1 1 d D U . . .
HB1_E:3 H 0.718480 0.648702 0.128817 0.052 Uiso 1 1 calc R U . . .
HB2_E:3 H 0.778145 0.644596 0.129466 0.052 Uiso 1 1 calc R U . . .
C3_E:3 C 0.7175(4) 0.5926(4) 0.15750(16) 0.0394(19) Uani 1 1 d D U . . .
C7_E:3 C 0.6588(4) 0.5496(4) 0.1518(2) 0.046(2) Uani 1 1 d D U . . .
H7_E:3 H 0.638497 0.555470 0.137474 0.055 Uiso 1 1 calc R U . . .
C6_E:3 C 0.6296(5) 0.4980(5) 0.1671(3) 0.061(4) Uani 1 1 d D U . . .
H6_E:3 H 0.589474 0.468307 0.163281 0.073 Uiso 1 1 calc R U . . .
C5_E:3 C 0.6601(4) 0.4905(4) 0.1879(2) 0.052(3) Uani 1 1 d D U . . .
H5_E:3 H 0.640358 0.455143 0.198264 0.062 Uiso 1 1 calc R U . . .
N1_E:3 N 0.7162(4) 0.5312(3) 0.19389(17) 0.0420(19) Uani 1 1 d D U . . .
C4_E:3 C 0.7440(4) 0.5810(4) 0.17857(17) 0.0390(19) Uani 1 1 d D U . . .
H4_E:3 H 0.784335 0.609600 0.182625 0.047 Uiso 1 1 calc R U . . .
N_E:4 N 0.8837(4) 0.7482(5) 0.14123(16) 0.0430(18) Uani 1 1 d D U . . .
H0_E:4 H 0.870366 0.751856 0.125726 0.052 Uiso 1 1 calc R U . . .
CA_E:4 C 0.9458(5) 0.7646(5) 0.14398(17) 0.042(2) Uani 1 1 d D U . . .
HA1_E:4 H 0.948944 0.735858 0.155892 0.051 Uiso 1 1 calc R U . . .
HA2_E:4 H 0.968380 0.804895 0.152086 0.051 Uiso 1 1 calc R U . . .
C_E:4 C 0.9729(5) 0.7650(5) 0.11765(16) 0.0381(17) Uani 1 1 d D U . . .
O_E:4 O 0.9469(4) 0.7596(4) 0.09663(13) 0.0443(16) Uani 1 1 d D U . . .
N_E:5 N 1.0286(4) 0.7728(5) 0.11917(14) 0.0415(18) Uani 1 1 d D U . . .
H0_E:5 H 1.044919 0.776863 0.134880 0.050 Uiso 1 1 calc R U . . .
CA_E:5 C 1.0627(6) 0.7746(6) 0.09602(18) 0.056(3) Uani 1 1 d D U . . .
HA_E:5 H 1.034970 0.751610 0.081198 0.067 Uiso 1 1 calc R U . . .
C_E:5 C 1.1036(8) 0.7512(11) 0.1014(3) 0.085(4) Uani 1 1 d D U . . .
O_E:5 O 1.1246(7) 0.7539(8) 0.1239(2) 0.081(4) Uani 1 1 d D U . . .
CB_E:5 C 1.1047(6) 0.8394(6) 0.0875(2) 0.077(4) Uani 1 1 d D U . . .
HB1_E:5 H 1.130539 0.861606 0.102721 0.092 Uiso 1 1 calc R U . . .
HB2_E:5 H 1.131116 0.839530 0.073257 0.092 Uiso 1 1 calc R U . . .
C6_E:5 C 1.0741(7) 0.8720(6) 0.0779(2) 0.084(4) Uani 1 1 d D U . . .
C7_E:5 C 1.0515(8) 0.8640(6) 0.0528(2) 0.079(4) Uani 1 1 d D U . . .
H7_E:5 H 1.057728 0.838534 0.041261 0.095 Uiso 1 1 calc R U . . .
N8_E:5 N 1.0211(9) 0.8897(6) 0.0433(3) 0.101(5) Uani 1 1 d D U . . .
C9_E:5 C 1.0122(13) 0.9247(10) 0.0598(4) 0.126(8) Uani 1 1 d D U . . .
H9_E:5 H 0.990239 0.942872 0.053658 0.151 Uiso 1 1 calc R U . . .
C10_E:5 C 1.0332(13) 0.9357(11) 0.0853(4) 0.138(9) Uani 1 1 d D U . . .
H10_E:5 H 1.025557 0.960679 0.096582 0.166 Uiso 1 1 calc R U . . .
C11_E:5 C 1.0656(10) 0.9100(8) 0.0944(3) 0.104(6) Uani 1 1 d D U . . .
H11_E:5 H 1.081953 0.918286 0.111716 0.124 Uiso 1 1 calc R U . . .
N_E:6 N 1.1212(9) 0.7392(12) 0.0789(3) 0.101(6) Uani 1 1 d D U . . .
H0_E:6 H 1.100692 0.733911 0.064222 0.121 Uiso 1 1 calc R U . . .
CA_E:6 C 1.1757(9) 0.7349(10) 0.0787(5) 0.099(5) Uani 1 1 d D U . . .
HA_E:6 H 1.188410 0.744577 0.097608 0.119 Uiso 1 1 calc R U . A 1
CB_E:6 C 1.1659(14) 0.6712(11) 0.0768(7) 0.139(9) Uani 1 1 d D U . . .
HB_E:6 H 1.204632 0.672679 0.072924 0.167 Uiso 1 1 calc R U . . .
CG1_E:6 C 1.119(3) 0.636(2) 0.0543(10) 0.20(2) Uani 1 1 d D U . . .
HG1A_E:6 H 1.133811 0.657371 0.037437 0.299 Uiso 1 1 calc R U . . .
HG1B_E:6 H 1.113204 0.595716 0.052694 0.299 Uiso 1 1 calc R U . . .
HG1C_E:6 H 1.080728 0.633532 0.058654 0.299 Uiso 1 1 calc R U . . .
CG2_E:6 C 1.137(3) 0.6331(15) 0.1014(8) 0.184(19) Uani 1 1 d D U . . .
HG2A_E:6 H 1.131875 0.593241 0.098843 0.276 Uiso 1 1 calc R U . . .
HG2B_E:6 H 1.162270 0.652220 0.116811 0.276 Uiso 1 1 calc R U . . .
HG2C_E:6 H 1.097502 0.629466 0.104204 0.276 Uiso 1 1 calc R U . . .
C1A_E:6 C 1.2301(19) 0.785(2) 0.0647(8) 0.107(9) Uani 0.50(3) 1 d D U P B 1
O1A_E:6 O 1.230(2) 0.820(2) 0.0485(11) 0.134(13) Uani 0.50(3) 1 d D U P B 1
C1B_E:6 C 1.2087(17) 0.7702(19) 0.0544(9) 0.117(10) Uani 0.50(3) 1 d D U P B 2
O1B_E:6 O 1.1918(16) 0.791(2) 0.0363(6) 0.112(10) Uani 0.50(3) 1 d D U P B 2
O1A_E:7 O 1.2804(14) 0.7887(19) 0.0718(9) 0.109(10) Uani 0.50(3) 1 d D U P B 1
C1A_E:7 C 1.340(2) 0.797(4) 0.0737(18) 0.14(2) Uani 0.50(3) 1 d D U P B 1
H1A1_E:7 H 1.346523 0.787772 0.091841 0.211 Uiso 0.50(3) 1 calc R U P B 1
H1A2_E:7 H 1.343193 0.769174 0.061417 0.211 Uiso 0.50(3) 1 calc R U P B 1
H1A3_E:7 H 1.369267 0.837917 0.069259 0.211 Uiso 0.50(3) 1 calc R U P B 1
O1B_E:7 O 1.2627(17) 0.775(3) 0.0522(11) 0.142(12) Uani 0.50(3) 1 d D U P B 2
C1B_E:7 C 1.267(4) 0.745(5) 0.0288(19) 0.21(4) Uani 0.50(3) 1 d D U P B 2
H1B1_E:7 H 1.306937 0.749203 0.027872 0.317 Uiso 0.50(3) 1 calc R U P B 2
H1B2_E:7 H 1.236781 0.702103 0.029732 0.317 Uiso 0.50(3) 1 calc R U P B 2
H1B3_E:7 H 1.259963 0.762383 0.012996 0.317 Uiso 0.50(3) 1 calc R U P B 2
O1_F:1 O 1.0524(6) 0.8378(6) -0.0206(4) 0.095(4) Uani 1 1 d D U . . .
C_F:1 C 1.0965(6) 0.8370(5) -0.0173(2) 0.051(2) Uani 1 1 d D U . . .
O2_F:1 O 1.1529(6) 0.8847(5) -0.0168(4) 0.102(5) Uani 1 1 d D U . . .
CT_F:1 C 1.1701(8) 0.9441(6) -0.0224(4) 0.090(5) Uani 1 1 d D U . . .
C1_F:1 C 1.1354(11) 0.9629(12) -0.0404(5) 0.104(7) Uani 1 1 d D U . . .
H1A_F:1 H 1.155890 1.006694 -0.041382 0.155 Uiso 1 1 calc R U . . .
H1B_F:1 H 1.132952 0.946523 -0.058174 0.155 Uiso 1 1 calc R U . . .
H1C_F:1 H 1.094930 0.947640 -0.033383 0.155 Uiso 1 1 calc R U . . .
C2_F:1 C 1.2371(8) 0.9787(9) -0.0236(9) 0.174(16) Uani 1 1 d D U . . .
H2A_F:1 H 1.250617 1.020744 -0.027474 0.261 Uiso 1 1 calc R U . . .
H2B_F:1 H 1.253413 0.975778 -0.006472 0.261 Uiso 1 1 calc R U . . .
H2C_F:1 H 1.250951 0.962039 -0.037464 0.261 Uiso 1 1 calc R U . . .
C3_F:1 C 1.151(2) 0.9543(15) 0.0054(4) 0.173(15) Uani 1 1 d D U . . .
H3A_F:1 H 1.159407 0.995496 0.006737 0.259 Uiso 1 1 calc R U . . .
H3B_F:1 H 1.108645 0.926411 0.008051 0.259 Uiso 1 1 calc R U . . .
H3C_F:1 H 1.174502 0.947257 0.018880 0.259 Uiso 1 1 calc R U . . .
N_F:2 N 1.0991(6) 0.7881(5) -0.0133(4) 0.076(4) Uani 1 1 d D U . . .
H0_F:2 H 1.134371 0.790790 -0.011998 0.091 Uiso 1 1 calc R U . . .
CA_F:2 C 1.0445(5) 0.7286(4) -0.0110(2) 0.0427(19) Uani 1 1 d D U . . .
HA_F:2 H 1.015880 0.724439 -0.025313 0.051 Uiso 1 1 calc R U . . .
CB_F:2 C 1.0624(6) 0.6805(5) -0.0151(3) 0.052(2) Uani 1 1 d D U . . .
HB_F:2 H 1.095333 0.689517 -0.002177 0.063 Uiso 1 1 calc R U . . .
CG1_F:2 C 1.0088(7) 0.6187(6) -0.0070(3) 0.064(3) Uani 1 1 d D U . . .
HG1A_F:2 H 0.995349 0.621342 0.010788 0.096 Uiso 1 1 calc R U . . .
HG1B_F:2 H 0.975838 0.607308 -0.019598 0.096 Uiso 1 1 calc R U . . .
HG1C_F:2 H 1.021224 0.588515 -0.007274 0.096 Uiso 1 1 calc R U . . .
CG2_F:2 C 1.0875(8) 0.6825(9) -0.0423(3) 0.072(4) Uani 1 1 d D U . . .
HG2A_F:2 H 1.098152 0.651041 -0.043812 0.108 Uiso 1 1 calc R U . . .
HG2B_F:2 H 1.057373 0.676031 -0.055701 0.108 Uiso 1 1 calc R U . . .
HG2C_F:2 H 1.123301 0.721652 -0.045128 0.108 Uiso 1 1 calc R U . . .
C_F:2 C 1.0150(5) 0.7235(6) 0.0158(2) 0.047(2) Uani 1 1 d D U . . .
O_F:2 O 1.0433(7) 0.7333(9) 0.0361(2) 0.095(5) Uani 1 1 d D U . . .
O_F:3 O 0.8619(4) 0.7239(3) 0.01023(12) 0.0396(14) Uani 1 1 d D U . . .
C_F:3 C 0.8815(4) 0.7271(4) 0.03261(17) 0.0346(17) Uani 1 1 d D U . . .
CA_F:3 C 0.9274(4) 0.7088(4) 0.03933(17) 0.0358(17) Uani 1 1 d D U . . .
HA_F:3 H 0.957371 0.739961 0.051477 0.043 Uiso 1 1 calc R U . . .
N_F:3 N 0.9585(4) 0.7105(4) 0.01521(15) 0.0360(15) Uani 1 1 d D U . . .
H0_F:3 H 0.939535 0.702685 -0.000036 0.043 Uiso 1 1 calc R U . . .
CB_F:3 C 0.9000(6) 0.6479(4) 0.05400(17) 0.045(2) Uani 1 1 d D U . . .
HB1_F:3 H 0.931271 0.648844 0.065665 0.053 Uiso 1 1 calc R U . . .
HB2_F:3 H 0.867472 0.644587 0.065562 0.053 Uiso 1 1 calc R U . . .
C3_F:3 C 0.8752(4) 0.5923(3) 0.03752(16) 0.0372(18) Uani 1 1 d D U . . .
C7_F:3 C 0.8908(5) 0.5493(4) 0.0433(2) 0.049(2) Uani 1 1 d D U . . .
H7_F:3 H 0.916202 0.554592 0.057847 0.058 Uiso 1 1 calc R U . . .
C6_F:3 C 0.8690(6) 0.4986(4) 0.0275(2) 0.056(3) Uani 1 1 d D U . . .
H6_F:3 H 0.880551 0.469572 0.031028 0.068 Uiso 1 1 calc R U . . .
C5_F:3 C 0.8305(5) 0.4902(4) 0.0067(2) 0.047(2) Uani 1 1 d D U . . .
H5_F:3 H 0.814818 0.454648 -0.003502 0.057 Uiso 1 1 calc R U . . .
N1_F:3 N 0.8151(5) 0.5311(3) 0.00082(17) 0.044(2) Uani 1 1 d D U . . .
C4_F:3 C 0.8375(4) 0.5809(4) 0.01626(16) 0.0382(18) Uani 1 1 d D U . . .
H4_F:3 H 0.826437 0.610004 0.012084 0.046 Uiso 1 1 calc R U . . .
N_F:4 N 0.8636(4) 0.7474(4) 0.05347(15) 0.0404(17) Uani 1 1 d D U . . .
H0_F:4 H 0.880182 0.750372 0.069029 0.049 Uiso 1 1 calc R U . . .
CA_F:4 C 0.8184(5) 0.7644(5) 0.05102(17) 0.041(2) Uani 1 1 d D U . . .
HA1_F:4 H 0.786711 0.736303 0.038834 0.049 Uiso 1 1 calc R U . . .
HA2_F:4 H 0.836540 0.804984 0.043246 0.049 Uiso 1 1 calc R U . . .
C_F:4 C 0.7910(5) 0.7640(5) 0.07711(15) 0.0373(17) Uani 1 1 d D U . . .
O_F:4 O 0.8137(4) 0.7598(4) 0.09807(14) 0.0472(18) Uani 1 1 d D U . . .
N_F:5 N 0.7439(4) 0.7732(5) 0.07549(14) 0.0409(18) Uani 1 1 d D U . . .
H0_F:5 H 0.732200 0.778029 0.059794 0.049 Uiso 1 1 calc R U . . .
CA_F:5 C 0.7120(6) 0.7754(7) 0.09874(19) 0.058(3) Uani 1 1 d D U . . .
HA_F:5 H 0.716715 0.752160 0.113467 0.070 Uiso 1 1 calc R U . . .
C_F:5 C 0.6476(8) 0.7519(11) 0.0934(3) 0.085(5) Uani 1 1 d D U . . .
O_F:5 O 0.6301(6) 0.7553(8) 0.0709(2) 0.083(4) Uani 1 1 d D U . . .
CB_F:5 C 0.7352(7) 0.8395(7) 0.1074(2) 0.081(4) Uani 1 1 d D U . . .
HB1_F:5 H 0.731809 0.862140 0.092371 0.097 Uiso 1 1 calc R U . . .
HB2_F:5 H 0.709126 0.839608 0.121786 0.097 Uiso 1 1 calc R U . . .
C6_F:5 C 0.7982(7) 0.8713(6) 0.1170(2) 0.088(4) Uani 1 1 d D U . . .
C7_F:5 C 0.8133(7) 0.8636(6) 0.1421(2) 0.074(4) Uani 1 1 d D U . . .
H7_F:5 H 0.781808 0.839135 0.153912 0.088 Uiso 1 1 calc R U . . .
N8_F:5 N 0.8691(7) 0.8884(5) 0.1510(3) 0.093(5) Uani 1 1 d D U . . .
C9_F:5 C 0.9129(9) 0.9234(11) 0.1346(4) 0.129(11) Uani 1 1 d D U . . .
H9_F:5 H 0.953065 0.940658 0.140598 0.154 Uiso 1 1 calc R U . . .
C10_F:5 C 0.9025(9) 0.9359(13) 0.1091(4) 0.170(15) Uani 1 1 d D U . . .
H10_F:5 H 0.934866 0.961937 0.097987 0.204 Uiso 1 1 calc R U . . .
C11_F:5 C 0.8440(8) 0.9098(8) 0.1001(3) 0.107(6) Uani 1 1 d D U . . .
H11_F:5 H 0.835453 0.917900 0.082823 0.129 Uiso 1 1 calc R U . . .
N_F:6 N 0.6153(9) 0.7378(14) 0.1159(3) 0.108(6) Uani 1 1 d . U . . .
H0_F:6 H 0.630846 0.732999 0.130524 0.129 Uiso 1 1 calc R U . C 1
CAA_F:6 C 0.5532(16) 0.7299(19) 0.1167(8) 0.091(7) Uani 0.5 1 d D U P D 1
HAA_F:6 H 0.558380 0.757591 0.101824 0.109 Uiso 0.5 1 calc R U P D 1
CBA_F:6 C 0.4946(18) 0.6761(19) 0.1072(8) 0.115(10) Uani 0.5 1 d D U P D 1
HBA_F:6 H 0.460277 0.668773 0.118785 0.138 Uiso 0.5 1 calc R U P D 1
CG1A_F:6 C 0.502(4) 0.619(2) 0.1055(11) 0.134(16) Uani 0.5 1 d D U P D 1
HG1A_F:6 H 0.464247 0.585206 0.099332 0.202 Uiso 0.5 1 calc R U P D 1
HG1B_F:6 H 0.533998 0.627001 0.093030 0.202 Uiso 0.5 1 calc R U P D 1
HG1C_F:6 H 0.511763 0.610684 0.123011 0.202 Uiso 0.5 1 calc R U P D 1
CG2A_F:6 C 0.483(3) 0.686(3) 0.0783(8) 0.120(15) Uani 0.5 1 d D U P D 1
HG2A_F:6 H 0.445968 0.652047 0.072134 0.180 Uiso 0.5 1 calc R U P D 1
HG2B_F:6 H 0.480380 0.722746 0.077226 0.180 Uiso 0.5 1 calc R U P D 1
HG2C_F:6 H 0.516632 0.691042 0.067270 0.180 Uiso 0.5 1 calc R U P D 1
C1A_F:6 C 0.5563(15) 0.7704(16) 0.1390(6) 0.109(8) Uani 0.5 1 d D U P D 1
O1A_F:6 O 0.5941(15) 0.7882(18) 0.1576(5) 0.099(8) Uani 0.5 1 d D U P D 1
CAB_F:6 C 0.5653(18) 0.7411(17) 0.1147(10) 0.100(8) Uani 0.5 1 d D U P D 2
HAB_F:6 H 0.562482 0.748582 0.095531 0.120 Uiso 0.5 1 calc R U P D 2
CBB_F:6 C 0.5127(19) 0.6774(17) 0.1186(7) 0.106(9) Uani 0.5 1 d D U P D 2
HBB_F:6 H 0.476515 0.681968 0.119930 0.127 Uiso 0.5 1 calc R U P D 2
CG1B_F:6 C 0.502(2) 0.639(2) 0.0945(8) 0.100(9) Uani 0.5 1 d D U P D 2
HG1D_F:6 H 0.501175 0.660226 0.078658 0.149 Uiso 0.5 1 calc R U P D 2
HG1E_F:6 H 0.534242 0.629289 0.092871 0.149 Uiso 0.5 1 calc R U P D 2
HG1F_F:6 H 0.463556 0.601492 0.096291 0.149 Uiso 0.5 1 calc R U P D 2
CG2B_F:6 C 0.515(3) 0.649(3) 0.1448(8) 0.120(17) Uani 0.5 1 d D U P D 2
HG2D_F:6 H 0.522063 0.677126 0.159276 0.180 Uiso 0.5 1 calc R U P D 2
HG2E_F:6 H 0.476846 0.612125 0.147653 0.180 Uiso 0.5 1 calc R U P D 2
HG2F_F:6 H 0.547532 0.639921 0.144233 0.180 Uiso 0.5 1 calc R U P D 2
C1B_F:6 C 0.5560(16) 0.7891(17) 0.1282(7) 0.104(8) Uani 0.5 1 d D U P D 2
O1B_F:6 O 0.594(2) 0.823(3) 0.1441(13) 0.166(17) Uani 0.5 1 d D U P D 2
O1A_F:7 O 0.5162(19) 0.786(2) 0.1372(9) 0.125(10) Uani 0.5 1 d D U P D 1
C1A_F:7 C 0.511(3) 0.839(3) 0.1382(12) 0.130(16) Uani 0.5 1 d D U P D 1
H1A1_F:7 H 0.468480 0.827773 0.135627 0.195 Uiso 0.5 1 calc R U P D 1
H1A2_F:7 H 0.524348 0.858683 0.155388 0.195 Uiso 0.5 1 calc R U P D 1
H1A3_F:7 H 0.534870 0.866762 0.124103 0.195 Uiso 0.5 1 calc R U P D 1
O1B_F:7 O 0.5086(18) 0.791(2) 0.1215(9) 0.118(10) Uani 0.5 1 d D U P D 2
C1B_F:7 C 0.463(3) 0.801(4) 0.1109(18) 0.16(3) Uani 0.5 1 d D U P D 2
H1B1_F:7 H 0.424369 0.774238 0.119595 0.238 Uiso 0.5 1 calc R U P D 2
H1B2_F:7 H 0.473221 0.842709 0.114019 0.238 Uiso 0.5 1 calc R U P D 2
H1B3_F:7 H 0.458743 0.793029 0.091828 0.238 Uiso 0.5 1 calc R U P D 2
O1_G:1 O 0.7371(4) 0.9074(4) 0.04855(19) 0.0505(18) Uani 1 1 d D U . . .
C_G:1 C 0.7247(5) 0.9365(5) 0.0337(2) 0.0418(19) Uani 1 1 d D U . . .
O2_G:1 O 0.7644(3) 0.9842(4) 0.01871(16) 0.0451(15) Uani 1 1 d D U . . .
CT_G:1 C 0.8278(5) 1.0006(5) 0.0197(2) 0.046(2) Uani 1 1 d D U . . .
C1_G:1 C 0.8575(6) 1.0519(6) 0.0001(3) 0.057(3) Uani 1 1 d D U . . .
H1A_G:1 H 0.900469 1.066111 -0.000680 0.086 Uiso 1 1 calc R U . . .
H1B_G:1 H 0.839814 1.038071 -0.017487 0.086 Uiso 1 1 calc R U . . .
H1C_G:1 H 0.851200 1.084713 0.005760 0.086 Uiso 1 1 calc R U . . .
C2_G:1 C 0.8542(6) 1.0246(7) 0.0474(2) 0.058(3) Uani 1 1 d D U . . .
H2A_G:1 H 0.896363 1.035286 0.047752 0.087 Uiso 1 1 calc R U . . .
H2B_G:1 H 0.850971 1.060068 0.051348 0.087 Uiso 1 1 calc R U . . .
H2C_G:1 H 0.831890 0.993594 0.060684 0.087 Uiso 1 1 calc R U . . .
C3_G:1 C 0.8359(6) 0.9496(5) 0.0109(3) 0.057(3) Uani 1 1 d D U . . .
H3A_G:1 H 0.878400 0.961623 0.011687 0.085 Uiso 1 1 calc R U . . .
H3B_G:1 H 0.812979 0.915077 0.022487 0.085 Uiso 1 1 calc R U . . .
H3C_G:1 H 0.821531 0.938659 -0.007365 0.085 Uiso 1 1 calc R U . . .
N_G:2 N 0.6688(4) 0.9231(4) 0.0278(2) 0.0439(18) Uani 1 1 d D U . . .
H0_G:2 H 0.662760 0.949493 0.019375 0.053 Uiso 1 1 calc R U . . .
CA_G:2 C 0.6180(4) 0.8657(5) 0.0352(2) 0.0431(19) Uani 1 1 d D U . . .
HA_G:2 H 0.628857 0.850793 0.051328 0.052 Uiso 1 1 calc R U . . .
CB_G:2 C 0.5617(5) 0.8699(6) 0.0413(2) 0.054(3) Uani 1 1 d D U . . .
HB_G:2 H 0.553186 0.886100 0.024932 0.064 Uiso 1 1 calc R U . . .
CG1_G:2 C 0.5723(8) 0.9151(11) 0.0633(4) 0.094(7) Uani 1 1 d D U . . .
HG1A_G:2 H 0.607998 0.953482 0.059184 0.141 Uiso 1 1 calc R U . . .
HG1B_G:2 H 0.537473 0.920723 0.064600 0.141 Uiso 1 1 calc R U . . .
HG1C_G:2 H 0.578046 0.900004 0.080189 0.141 Uiso 1 1 calc R U . . .
CG2_G:2 C 0.5077(6) 0.8093(8) 0.0458(4) 0.072(4) Uani 1 1 d D U . . .
HG2A_G:2 H 0.503628 0.782771 0.031046 0.108 Uiso 1 1 calc R U . . .
HG2B_G:2 H 0.512428 0.792464 0.062352 0.108 Uiso 1 1 calc R U . . .
HG2C_G:2 H 0.471855 0.813183 0.046763 0.108 Uiso 1 1 calc R U . . .
C_G:2 C 0.6068(5) 0.8227(5) 0.01277(18) 0.0386(17) Uani 1 1 d D U . . .
O_G:2 O 0.5900(4) 0.8290(4) -0.00939(13) 0.0411(15) Uani 1 1 d D U . . .
O_G:3 O 0.7045(8) 0.7477(9) 0.02307(19) 0.097(5) Uani 1 1 d D U . . .
C_G:3 C 0.6777(6) 0.7357(5) 0.00152(18) 0.045(2) Uani 1 1 d D U . . .
CA_G:3 C 0.6231(5) 0.7421(5) -0.00291(18) 0.0423(19) Uani 1 1 d D U . . .
HA_G:3 H 0.627935 0.762264 -0.020365 0.051 Uiso 1 1 calc R U . . .
N_G:3 N 0.6204(5) 0.7804(5) 0.01747(16) 0.0439(19) Uani 1 1 d D U . . .
H0_G:3 H 0.628176 0.775108 0.033888 0.053 Uiso 1 1 calc R U . . .
CB_G:3 C 0.5661(5) 0.6808(6) -0.0041(3) 0.065(3) Uani 1 1 d D U . . .
HB1_G:3 H 0.573478 0.653936 -0.015504 0.078 Uiso 1 1 calc R U . . .
HB2_G:3 H 0.556634 0.663344 0.013865 0.078 Uiso 1 1 calc R U . . .
C3_G:3 C 0.5127(5) 0.6833(7) -0.0147(3) 0.081(4) Uani 1 1 d D U . . .
C7_G:3 C 0.4639(8) 0.6709(14) 0.0010(4) 0.134(10) Uani 1 1 d D U . . .
H7_G:3 H 0.462937 0.659443 0.018981 0.160 Uiso 1 1 calc R U . . .
C6_G:3 C 0.4167(9) 0.6752(17) -0.0094(5) 0.158(12) Uani 1 1 d D U . . .
H6_G:3 H 0.382105 0.665435 0.000847 0.189 Uiso 1 1 calc R U . . .
C5_G:3 C 0.4222(9) 0.6943(15) -0.0354(4) 0.150(11) Uani 1 1 d D U . . .
H5_G:3 H 0.389970 0.697474 -0.042740 0.180 Uiso 1 1 calc R U . . .
N1_G:3 N 0.4693(6) 0.7086(8) -0.0508(3) 0.091(4) Uani 1 1 d D U . . .
C4_G:3 C 0.5119(6) 0.7011(7) -0.0405(3) 0.072(3) Uani 1 1 d D U . . .
H4_G:3 H 0.544700 0.708548 -0.051578 0.086 Uiso 1 1 calc R U . . .
N_G:4 N 0.6958(4) 0.7172(4) -0.01891(15) 0.0392(16) Uani 1 1 d D U . . .
H0_G:4 H 0.677316 0.710651 -0.034228 0.047 Uiso 1 1 calc R U . . .
CA_G:4 C 0.7465(5) 0.7075(5) -0.01600(15) 0.0390(19) Uani 1 1 d D U . . .
HA1_G:4 H 0.738506 0.678867 -0.001417 0.047 Uiso 1 1 calc R U . . .
HA2_G:4 H 0.782723 0.745828 -0.011399 0.047 Uiso 1 1 calc R U . . .
C_G:4 C 0.7572(4) 0.6835(4) -0.04115(15) 0.0309(15) Uani 1 1 d D U . . .
O_G:4 O 0.7280(3) 0.6766(3) -0.06090(12) 0.0370(13) Uani 1 1 d D U . . .
N_G:5 N 0.8046(4) 0.6744(4) -0.04067(14) 0.0337(14) Uani 1 1 d D U . . .
H0_G:5 H 0.820338 0.672384 -0.025530 0.040 Uiso 1 1 calc R U . . .
CA_G:5 C 0.8290(4) 0.6682(4) -0.06547(16) 0.0345(16) Uani 1 1 d D U . . .
HA_G:5 H 0.795285 0.637548 -0.076398 0.041 Uiso 1 1 calc R U . . .
C_G:5 C 0.8733(5) 0.6461(5) -0.06056(17) 0.0367(17) Uani 1 1 d D U . . .
O_G:5 O 0.9019(4) 0.6570(4) -0.03978(14) 0.0411(15) Uani 1 1 d D U . . .
CB_G:5 C 0.8602(6) 0.7275(4) -0.08137(19) 0.050(2) Uani 1 1 d D U . . .
HB1_G:5 H 0.898094 0.732862 -0.088756 0.060 Uiso 1 1 calc R U . . .
HB2_G:5 H 0.834185 0.724338 -0.096429 0.060 Uiso 1 1 calc R U . . .
C6_G:5 C 0.8737(4) 0.7820(4) -0.06546(16) 0.0412(19) Uani 1 1 d D U . . .
C7_G:5 C 0.9175(4) 0.8035(4) -0.04563(18) 0.0413(19) Uani 1 1 d D U . . .
H7_G:5 H 0.940581 0.784393 -0.043404 0.050 Uiso 1 1 calc R U . . .
N8_G:5 N 0.9288(4) 0.8492(4) -0.02967(19) 0.0489(19) Uani 1 1 d D U . . .
C9_G:5 C 0.8966(6) 0.8757(5) -0.0331(3) 0.065(3) Uani 1 1 d D U . . .
H9_G:5 H 0.904635 0.908563 -0.021998 0.078 Uiso 1 1 calc R U . . .
C10_G:5 C 0.8513(5) 0.8584(4) -0.0523(3) 0.065(3) Uani 1 1 d D U . . .
H10_G:5 H 0.828695 0.878096 -0.053897 0.079 Uiso 1 1 calc R U . . .
C11_G:5 C 0.8411(5) 0.8107(5) -0.0688(3) 0.058(3) Uani 1 1 d D U . . .
H11_G:5 H 0.811648 0.797978 -0.082357 0.070 Uiso 1 1 calc R U . . .
N_G:6 N 0.8776(5) 0.6160(5) -0.0809(2) 0.050(2) Uani 1 1 d D U . . .
H0_G:6 H 0.856202 0.611459 -0.095174 0.060 Uiso 1 1 calc R U . . .
CA_G:6 C 0.9160(5) 0.5907(5) -0.0805(2) 0.047(2) Uani 1 1 d D U . . .
HA_G:6 H 0.947960 0.611856 -0.066865 0.057 Uiso 1 1 calc R U . . .
CB_G:6 C 0.8768(7) 0.5233(6) -0.0725(3) 0.064(3) Uani 1 1 d D U . . .
HB_G:6 H 0.851822 0.521450 -0.057036 0.077 Uiso 1 1 calc R U . . .
CG1_G:6 C 0.9136(10) 0.4954(10) -0.0641(5) 0.086(5) Uani 1 1 d D U . . .
HG1A_G:6 H 0.940958 0.519200 -0.049843 0.129 Uiso 1 1 calc R U . . .
HG1B_G:6 H 0.886961 0.454511 -0.057781 0.129 Uiso 1 1 calc R U . . .
HG1C_G:6 H 0.936876 0.494227 -0.079207 0.129 Uiso 1 1 calc R U . . .
CG2_G:6 C 0.8346(8) 0.4870(8) -0.0945(4) 0.070(4) Uani 1 1 d D U . . .
HG2A_G:6 H 0.810942 0.505386 -0.099819 0.105 Uiso 1 1 calc R U . . .
HG2B_G:6 H 0.857707 0.485877 -0.109627 0.105 Uiso 1 1 calc R U . . .
HG2C_G:6 H 0.807793 0.446162 -0.088201 0.105 Uiso 1 1 calc R U . . .
C_G:6 C 0.9452(7) 0.6014(7) -0.1081(2) 0.057(3) Uani 1 1 d D U . . .
O_G:6 O 0.9222(6) 0.6071(6) -0.12775(18) 0.069(3) Uani 1 1 d D U . . .
O1_G:7 O 0.9973(6) 0.6019(7) -0.1071(2) 0.078(4) Uani 1 1 d D U . . .
C1_G:7 C 1.0242(12) 0.6066(17) -0.1328(3) 0.112(10) Uani 1 1 d D U . . .
H1A_G:7 H 1.061995 0.606805 -0.130573 0.168 Uiso 1 1 calc R U . . .
H1B_G:7 H 0.996854 0.572425 -0.143718 0.168 Uiso 1 1 calc R U . . .
H1C_G:7 H 1.031805 0.643859 -0.141352 0.168 Uiso 1 1 calc R U . . .
O1_H:1 O 0.8626(5) 0.6724(6) -0.21025(18) 0.061(2) Uani 1 1 d D U . . .
C_H:1 C 0.8831(6) 0.6599(7) -0.1918(3) 0.059(3) Uani 1 1 d D U . . .
O2_H:1 O 0.9419(4) 0.6806(5) -0.18753(16) 0.057(2) Uani 1 1 d D U . . .
CT_H:1 C 0.9847(7) 0.7096(8) -0.2095(3) 0.078(4) Uani 1 1 d D U . . .
C1_H:1 C 1.0438(8) 0.7210(12) -0.1984(3) 0.089(6) Uani 1 1 d D U . . .
H1A_H:1 H 1.075090 0.740422 -0.211828 0.134 Uiso 1 1 calc R U . . .
H1B_H:1 H 1.054139 0.747162 -0.182853 0.134 Uiso 1 1 calc R U . . .
H1C_H:1 H 1.040610 0.682923 -0.193169 0.134 Uiso 1 1 calc R U . . .
C2_H:1 C 0.9883(9) 0.7686(10) -0.2159(4) 0.102(6) Uani 1 1 d D U . . .
H2A_H:1 H 1.016568 0.788149 -0.230478 0.153 Uiso 1 1 calc R U . . .
H2B_H:1 H 0.948619 0.761371 -0.221143 0.153 Uiso 1 1 calc R U . . .
H2C_H:1 H 1.001976 0.794508 -0.200274 0.153 Uiso 1 1 calc R U . . .
C3_H:1 C 0.9670(10) 0.6687(14) -0.2337(4) 0.123(9) Uani 1 1 d D U . . .
H3A_H:1 H 0.996115 0.689055 -0.247898 0.185 Uiso 1 1 calc R U . . .
H3B_H:1 H 0.966552 0.631645 -0.228964 0.185 Uiso 1 1 calc R U . . .
H3C_H:1 H 0.927142 0.659299 -0.239687 0.185 Uiso 1 1 calc R U . . .
N_H:2 N 0.8497(5) 0.6226(5) -0.1716(2) 0.052(2) Uani 1 1 d D U . . .
H0_H:2 H 0.867826 0.614847 -0.158726 0.062 Uiso 1 1 calc R U . . .
CA_H:2 C 0.7865(5) 0.5961(5) -0.17104(19) 0.047(2) Uani 1 1 d D U . . .
HA_H:2 H 0.775883 0.618783 -0.183921 0.056 Uiso 1 1 calc R U . . .
CB_H:2 C 0.7490(7) 0.5299(5) -0.1784(2) 0.055(3) Uani 1 1 d D U . . .
HB_H:2 H 0.705696 0.516942 -0.175880 0.067 Uiso 1 1 calc R U . . .
CG1_H:2 C 0.7643(9) 0.4917(7) -0.1611(3) 0.063(3) Uani 1 1 d D U . . .
HG1A_H:2 H 0.757725 0.497440 -0.142492 0.095 Uiso 1 1 calc R U . . .
HG1B_H:2 H 0.738727 0.449469 -0.165869 0.095 Uiso 1 1 calc R U . . .
HG1C_H:2 H 0.806372 0.503287 -0.163735 0.095 Uiso 1 1 calc R U . . .
CG2_H:2 C 0.7594(14) 0.5206(10) -0.2073(3) 0.097(7) Uani 1 1 d D U . . .
HG2A_H:2 H 0.749535 0.545298 -0.218596 0.146 Uiso 1 1 calc R U . . .
HG2B_H:2 H 0.801471 0.532148 -0.209816 0.146 Uiso 1 1 calc R U . . .
HG2C_H:2 H 0.733825 0.478329 -0.211949 0.146 Uiso 1 1 calc R U . . .
C_H:2 C 0.7687(5) 0.6072(4) -0.14324(17) 0.0388(18) Uani 1 1 d D U . . .
O_H:2 O 0.7978(4) 0.6136(4) -0.12323(14) 0.0482(17) Uani 1 1 d D U . . .
O_H:3 O 0.6729(5) 0.6807(4) -0.15088(15) 0.054(2) Uani 1 1 d D U . . .
C_H:3 C 0.6829(5) 0.6725(5) -0.12799(17) 0.041(2) Uani 1 1 d D U . . .
CA_H:3 C 0.6960(5) 0.6232(4) -0.11996(17) 0.0373(18) Uani 1 1 d D U . . .
HA_H:3 H 0.728327 0.639501 -0.106280 0.045 Uiso 1 1 calc R U . . .
N_H:3 N 0.7181(4) 0.6081(4) -0.14329(14) 0.0370(15) Uani 1 1 d D U . . .
H0_H:3 H 0.697059 0.599152 -0.157985 0.044 Uiso 1 1 calc R U . . .
CB_H:3 C 0.6393(5) 0.5707(4) -0.10778(18) 0.0405(19) Uani 1 1 d D U . . .
HB1_H:3 H 0.625482 0.585192 -0.092705 0.049 Uiso 1 1 calc R U . . .
HB2_H:3 H 0.606894 0.553544 -0.121157 0.049 Uiso 1 1 calc R U . . .
C3_H:3 C 0.6528(4) 0.5232(3) -0.09840(16) 0.0384(18) Uani 1 1 d D U . . .
C7_H:3 C 0.6393(6) 0.4719(4) -0.11303(17) 0.047(2) Uani 1 1 d D U . . .
H7_H:3 H 0.620072 0.465053 -0.129751 0.056 Uiso 1 1 calc R U . . .
C6_H:3 C 0.6542(6) 0.4314(4) -0.1028(2) 0.052(3) Uani 1 1 d D U . . .
H6_H:3 H 0.643728 0.395557 -0.112135 0.062 Uiso 1 1 calc R U . . .
C5_H:3 C 0.6840(5) 0.4430(4) -0.07917(19) 0.043(2) Uani 1 1 d D U . . .
H5_H:3 H 0.695119 0.415254 -0.072767 0.052 Uiso 1 1 calc R U . . .
N1_H:3 N 0.6983(4) 0.4922(3) -0.06466(15) 0.0356(15) Uani 1 1 d D U . . .
C4_H:3 C 0.6809(4) 0.5296(4) -0.07427(16) 0.0367(18) Uani 1 1 d D U . . .
H4_H:3 H 0.688480 0.563141 -0.063704 0.044 Uiso 1 1 calc R U . . .
N_H:4 N 0.6810(5) 0.7053(4) -0.10814(15) 0.0406(18) Uani 1 1 d D U . . .
H0_H:4 H 0.687314 0.697887 -0.091813 0.049 Uiso 1 1 calc R U . . .
CA_H:4 C 0.6684(7) 0.7537(6) -0.11347(17) 0.053(3) Uani 1 1 d D U . . .
HA1_H:4 H 0.632505 0.738640 -0.124843 0.064 Uiso 1 1 calc R U . . .
HA2_H:4 H 0.702627 0.786497 -0.122997 0.064 Uiso 1 1 calc R U . . .
C_H:4 C 0.6581(5) 0.7769(5) -0.08796(16) 0.0388(19) Uani 1 1 d D U . . .
O_H:4 O 0.6592(4) 0.7556(4) -0.06608(13) 0.0438(16) Uani 1 1 d D U . . .
N_H:5 N 0.6500(5) 0.8236(4) -0.09010(15) 0.0422(18) Uani 1 1 d D U . . .
H0_H:5 H 0.649412 0.838250 -0.105747 0.051 Uiso 1 1 calc R U . . .
CA_H:5 C 0.6423(4) 0.8498(4) -0.06656(15) 0.0325(16) Uani 1 1 d D U . . .
HA_H:5 H 0.615384 0.816741 -0.054306 0.039 Uiso 1 1 calc R U . . .
C_H:5 C 0.6118(4) 0.8857(4) -0.07353(16) 0.0313(15) Uani 1 1 d D U . . .
O_H:5 O 0.6132(3) 0.9058(3) -0.09541(13) 0.0390(14) Uani 1 1 d D U . . .
CB_H:5 C 0.7016(4) 0.8907(4) -0.05190(18) 0.0405(19) Uani 1 1 d D U . . .
HB1_H:5 H 0.692426 0.897976 -0.033722 0.049 Uiso 1 1 calc R U . . .
HB2_H:5 H 0.724857 0.869775 -0.050513 0.049 Uiso 1 1 calc R U . . .
C6_H:5 C 0.7395(4) 0.9500(4) -0.06543(15) 0.0378(17) Uani 1 1 d D U . . .
C7_H:5 C 0.7660(4) 0.9552(5) -0.08986(17) 0.046(2) Uani 1 1 d D U . . .
H7_H:5 H 0.762768 0.919720 -0.097105 0.056 Uiso 1 1 calc R U . . .
N8_H:5 N 0.7952(4) 1.0041(5) -0.10402(17) 0.053(2) Uani 1 1 d D U . . .
C9_H:5 C 0.8015(5) 1.0553(5) -0.0935(2) 0.053(2) Uani 1 1 d D U . . .
H9_H:5 H 0.822693 1.091538 -0.103198 0.063 Uiso 1 1 calc R U . . .
C10_H:5 C 0.7778(5) 1.0561(5) -0.0691(2) 0.048(2) Uani 1 1 d D U . . .
H10_H:5 H 0.782713 1.092503 -0.062068 0.058 Uiso 1 1 calc R U . . .
C11_H:5 C 0.7466(4) 1.0029(4) -0.05484(18) 0.046(2) Uani 1 1 d D U . . .
H11_H:5 H 0.730219 1.002780 -0.037985 0.055 Uiso 1 1 calc R U . . .
N_H:6 N 0.5849(4) 0.8956(4) -0.05188(16) 0.0364(15) Uani 1 1 d D U . . .
H0_H:6 H 0.584751 0.878776 -0.036703 0.044 Uiso 1 1 calc R U . . .
CA_H:6 C 0.5575(5) 0.9317(5) -0.05307(18) 0.043(2) Uani 1 1 d D U . . .
HA_H:6 H 0.566998 0.952549 -0.070564 0.052 Uiso 1 1 calc R U . . .
CB_H:6 C 0.4889(5) 0.8919(8) -0.0506(3) 0.066(3) Uani 1 1 d D U . . .
HB_H:6 H 0.477920 0.855663 -0.061621 0.079 Uiso 1 1 calc R U . . .
CG1_H:6 C 0.4704(6) 0.8695(8) -0.0230(3) 0.064(3) Uani 1 1 d D U . . .
HG1A_H:6 H 0.494796 0.852754 -0.016520 0.096 Uiso 1 1 calc R U . . .
HG1B_H:6 H 0.476288 0.902647 -0.011571 0.096 Uiso 1 1 calc R U . . .
HG1C_H:6 H 0.428111 0.838347 -0.022884 0.096 Uiso 1 1 calc R U . . .
CG2_H:6 C 0.4532(7) 0.9173(8) -0.0610(4) 0.071(4) Uani 1 1 d D U . . .
HG2A_H:6 H 0.466072 0.931752 -0.079049 0.106 Uiso 1 1 calc R U . . .
HG2B_H:6 H 0.410788 0.886467 -0.061037 0.106 Uiso 1 1 calc R U . . .
HG2C_H:6 H 0.458965 0.950767 -0.049724 0.106 Uiso 1 1 calc R U . . .
C_H:6 C 0.5850(5) 0.9782(5) -0.0314(2) 0.0425(19) Uani 1 1 d D U . . .
O_H:6 O 0.6227(4) 0.9816(4) -0.01547(15) 0.0450(16) Uani 1 1 d D U . . .
O1_H:7 O 0.5634(4) 1.0163(5) -0.0315(2) 0.057(2) Uani 1 1 d D U . . .
C1_H:7 C 0.5861(10) 1.0613(9) -0.0108(4) 0.081(5) Uani 1 1 d D U . . .
H1A_H:7 H 0.567879 1.086600 -0.012464 0.122 Uiso 1 1 calc R U . . .
H1B_H:7 H 0.576068 1.041618 0.006565 0.122 Uiso 1 1 calc R U . . .
H1C_H:7 H 0.629670 1.086102 -0.012405 0.122 Uiso 1 1 calc R U . . .
Ag_M:9 Ag 1.25851(8) 0.73404(9) 0.57666(5) 0.1019(6) Uani 1 1 d . U . . .
Ag_M:10 Ag 1.26623(9) 0.74159(8) 0.28481(5) 0.1021(6) Uani 1 1 d . U . . .
Ag_M:11 Ag 0.99904(6) 0.81171(5) 0.52189(2) 0.0586(2) Uani 1 1 d . U . . .
Ag_M:12 Ag 0.88491(6) 0.87017(4) 0.19066(2) 0.0724(3) Uani 1 1 d . U . . .
Ag_M:13 Ag 0.76167(4) 0.51128(3) 0.22420(2) 0.04598(17) Uani 1 1 d . U . . .
Ag_M:14 Ag 0.74961(4) 0.51130(3) -0.02933(2) 0.04595(17) Uani 1 1 d . U . . .
Ag_M:15 Ag 0.98531(7) 0.87012(4) 0.00419(2) 0.0723(3) Uani 1 1 d . U . . .
Ag_M:16 Ag 1.18834(5) 1.00103(6) 0.33964(2) 0.0582(2) Uani 1 1 d . U . . .
F5_X:1 F 0.9011(6) 1.0946(6) 0.15557(18) 0.094(3) Uani 1 1 d D U . . .
C1_X:1 C 0.9250(6) 1.1314(6) 0.1761(3) 0.080(3) Uani 1 1 d D U . . .
F3_X:1 F 0.8868(6) 1.1088(6) 0.1960(2) 0.090(3) Uani 1 1 d D U . . .
F4_X:1 F 0.9320(8) 1.1839(6) 0.1686(3) 0.111(5) Uani 1 1 d D U . . .
S1_X:1 S 0.9989(2) 1.14130(15) 0.18303(6) 0.0617(8) Uani 1 1 d D U . . .
O2_X:1 O 1.0292(6) 1.1587(5) 0.15836(19) 0.068(3) Uani 1 1 d D U . . .
O3_X:1 O 1.0234(9) 1.1829(5) 0.2043(2) 0.104(6) Uani 1 1 d D U . . .
N_X:1 N 0.9761(5) 1.0736(4) 0.1912(2) 0.055(2) Uani 1 1 d D U . . .
S_X:1 S 1.01858(13) 1.04755(11) 0.19404(5) 0.0444(5) Uani 1 1 d D U . . .
O_X:1 O 0.9873(5) 0.9848(3) 0.1884(2) 0.059(2) Uani 1 1 d D U . . .
O1_X:1 O 1.0778(4) 1.0806(4) 0.18255(15) 0.0482(17) Uani 1 1 d D U . . .
C_X:1 C 1.0326(5) 1.0511(5) 0.22971(17) 0.055(2) Uani 1 1 d D U . . .
F_X:1 F 1.0678(4) 1.1087(4) 0.23724(14) 0.070(2) Uani 1 1 d D U . . .
F1_X:1 F 1.0634(4) 1.0246(5) 0.23522(17) 0.069(2) Uani 1 1 d D U . . .
F2_X:1 F 0.9828(4) 1.0274(5) 0.24325(17) 0.071(2) Uani 1 1 d D U . . .
F5_X:2 F 0.7875(10) 0.5617(8) 0.0998(4) 0.138(6) Uani 1 1 d D U . . .
C1_X:2 C 0.8054(7) 0.5335(9) 0.1169(4) 0.126(5) Uani 1 1 d D U . . .
F3_X:2 F 0.8043(10) 0.4860(10) 0.1063(6) 0.173(9) Uani 1 1 d D U . . .
F4_X:2 F 0.7610(9) 0.5053(9) 0.1344(3) 0.126(5) Uani 1 1 d D U . . .
S1_X:2 S 0.8789(4) 0.5777(4) 0.13275(12) 0.1087(19) Uani 1 1 d D U . . .
O2_X:2 O 0.9216(10) 0.5910(15) 0.1120(3) 0.159(10) Uani 1 1 d D U . . .
O3_X:2 O 0.8782(11) 0.6226(7) 0.1476(4) 0.138(8) Uani 1 1 d D U . . .
N_X:2 N 0.8818(14) 0.5289(11) 0.1512(3) 0.132(7) Uani 1 1 d D U . . .
S_X:2 S 0.8705(3) 0.5246(2) 0.18243(9) 0.0912(15) Uani 1 1 d D U . . .
O_X:2 O 0.8209(9) 0.4646(7) 0.1877(4) 0.146(10) Uani 1 1 d D U . . .
O1_X:2 O 0.8655(11) 0.5678(6) 0.1979(4) 0.142(8) Uani 1 1 d D U . . .
C_X:2 C 0.9380(8) 0.5298(12) 0.1956(5) 0.161(7) Uani 1 1 d D U . . .
F_X:2 F 0.9336(12) 0.5302(18) 0.2212(4) 0.239(15) Uani 1 1 d D U . . .
F1_X:2 F 0.9779(9) 0.5834(10) 0.1867(6) 0.220(13) Uani 1 1 d D U . . .
F2_X:2 F 0.9443(11) 0.4873(11) 0.1866(4) 0.154(7) Uani 1 1 d D U . . .
F5_X:3 F 0.7360(11) 0.2957(11) 0.0016(4) 0.170(9) Uani 1 1 d D U . . .
C1_X:3 C 0.7001(8) 0.2802(8) -0.0188(3) 0.111(5) Uani 1 1 d D U . . .
F3_X:3 F 0.6522(10) 0.2841(11) -0.0117(3) 0.139(6) Uani 1 1 d D U . . .
F4_X:3 F 0.6804(9) 0.2237(6) -0.0256(5) 0.144(7) Uani 1 1 d D U . . .
S1_X:3 S 0.7383(2) 0.32807(17) -0.04732(10) 0.0798(12) Uani 1 1 d D U . . .
O2_X:3 O 0.7501(11) 0.3863(6) -0.0384(3) 0.129(7) Uani 1 1 d D U . . .
O3_X:3 O 0.7851(6) 0.3172(9) -0.0537(4) 0.115(5) Uani 1 1 d D U . . .
N_X:3 N 0.6886(6) 0.3096(6) -0.0687(3) 0.073(3) Uani 1 1 d D U . . .
S_X:3 S 0.67148(18) 0.2615(2) -0.09109(10) 0.0788(12) Uani 1 1 d D U . . .
O_X:3 O 0.6854(10) 0.2163(7) -0.0839(4) 0.124(6) Uani 1 1 d D U . . .
O1_X:3 O 0.6125(5) 0.2467(9) -0.0996(3) 0.107(6) Uani 1 1 d D U . . .
C_X:3 C 0.7195(7) 0.3000(8) -0.1195(3) 0.104(5) Uani 1 1 d D U . . .
F_X:3 F 0.7163(11) 0.3477(10) -0.1275(3) 0.144(7) Uani 1 1 d D U . . .
F1_X:3 F 0.7038(12) 0.2649(12) -0.1409(4) 0.175(9) Uani 1 1 d D U . . .
F2_X:3 F 0.7762(6) 0.3216(10) -0.1133(4) 0.134(6) Uani 1 1 d D U . . .
F5A_X:4 F 1.4316(16) 0.6851(15) 0.3109(9) 0.168(14) Uani 0.4 1 d D U P E 1
C1A_X:4 C 1.4058(17) 0.7109(16) 0.2985(5) 0.151(10) Uani 0.4 1 d D U P E 1
F3A_X:4 F 1.436(3) 0.7681(16) 0.3052(10) 0.180(17) Uani 0.4 1 d D U P E 1
F4A_X:4 F 1.3492(18) 0.686(3) 0.3038(10) 0.184(19) Uani 0.4 1 d D U P E 1
S1A_X:4 S 1.4173(5) 0.7084(5) 0.2630(4) 0.110(4) Uani 0.4 1 d D U P E 1
O2A_X:4 O 1.4805(9) 0.7258(19) 0.2628(10) 0.162(13) Uani 0.4 1 d D U P E 1
O3A_X:4 O 1.3826(13) 0.6471(9) 0.2548(8) 0.161(15) Uani 0.4 1 d D U P E 1
NA_X:4 N 1.4173(17) 0.754(2) 0.2400(12) 0.208(14) Uani 0.4 1 d D U P E 1
SA_X:4 S 1.4714(16) 0.8079(12) 0.2226(7) 0.259(15) Uani 0.4 1 d D U P E 1
OA_X:4 O 1.451(3) 0.791(3) 0.1958(9) 0.26(3) Uani 0.4 1 d D U P E 1
O1A_X:4 O 1.487(3) 0.8655(15) 0.2324(8) 0.25(2) Uani 0.4 1 d D U P E 1
CA_X:4 C 1.5364(17) 0.798(2) 0.2254(10) 0.239(17) Uani 0.4 1 d D U P E 1
FA_X:4 F 1.5760(19) 0.822(3) 0.2059(11) 0.26(2) Uani 0.4 1 d D U P E 1
F1A_X:4 F 1.515(3) 0.739(2) 0.2251(13) 0.229(19) Uani 0.4 1 d D U P E 1
F2A_X:4 F 1.566(2) 0.819(3) 0.2478(11) 0.30(3) Uani 0.4 1 d D U P E 1
F5B_X:4 F 1.574(2) 0.759(3) 0.3280(11) 0.23(3) Uani 0.4 1 d D U P F 2
C1B_X:4 C 1.5463(10) 0.7387(16) 0.3053(9) 0.157(13) Uani 0.4 1 d D U P F 2
F3B_X:4 F 1.551(2) 0.692(2) 0.2990(14) 0.19(2) Uani 0.4 1 d D U P F 2
F4B_X:4 F 1.5773(14) 0.782(2) 0.2876(12) 0.175(18) Uani 0.4 1 d D U P F 2
S1B_X:4 S 1.4704(7) 0.7272(7) 0.3067(5) 0.141(6) Uani 0.4 1 d D U P F 2
O2B_X:4 O 1.4401(16) 0.682(2) 0.3262(9) 0.162(15) Uani 0.4 1 d D U P F 2
O3B_X:4 O 1.4799(18) 0.7864(10) 0.3062(11) 0.138(14) Uani 0.4 1 d D U P F 2
NB_X:4 N 1.4429(16) 0.6995(11) 0.2774(5) 0.115(7) Uani 0.4 1 d D U P F 2
SB_X:4 S 1.4480(12) 0.7488(10) 0.2556(6) 0.185(8) Uani 0.4 1 d D U P F 2
OB_X:4 O 1.3914(15) 0.7455(18) 0.2548(11) 0.173(15) Uani 0.4 1 d D U P F 2
O1B_X:4 O 1.497(2) 0.8066(15) 0.2638(10) 0.23(2) Uani 0.4 1 d D U P F 2
CB_X:4 C 1.4706(14) 0.7398(14) 0.2228(6) 0.147(9) Uani 0.4 1 d D U P F 2
FB_X:4 F 1.434(2) 0.743(2) 0.2058(9) 0.168(12) Uani 0.4 1 d D U P F 2
F1B_X:4 F 1.473(3) 0.690(2) 0.2209(10) 0.183(15) Uani 0.4 1 d D U P F 2
F2B_X:4 F 1.5266(16) 0.784(2) 0.2193(12) 0.23(2) Uani 0.4 1 d D U P F 2
F5_X:5 F 0.7435(15) 0.2575(7) 0.3901(4) 0.204(13) Uani 1 1 d D U . . .
C1_X:5 C 0.7627(12) 0.3120(9) 0.3949(3) 0.135(6) Uani 1 1 d D U . . .
F3_X:5 F 0.8038(12) 0.3237(7) 0.4142(4) 0.162(8) Uani 1 1 d D U . . .
F4_X:5 F 0.7247(13) 0.3246(17) 0.4090(6) 0.240(14) Uani 1 1 d D U . . .
S1_X:5 S 0.7892(5) 0.3588(3) 0.36536(15) 0.131(3) Uani 1 1 d D U . . .
O2_X:5 O 0.7314(10) 0.3484(16) 0.3547(6) 0.187(11) Uani 1 1 d D U . . .
O3_X:5 O 0.8289(10) 0.4179(6) 0.3749(3) 0.128(6) Uani 1 1 d D U . . .
N_X:5 N 0.8169(10) 0.3568(11) 0.3372(3) 0.127(5) Uani 1 1 d D U . . .
S_X:5 S 0.8724(4) 0.3467(2) 0.34556(8) 0.0971(17) Uani 1 1 d D U . . .
O_X:5 O 0.8678(11) 0.2991(9) 0.3298(4) 0.143(8) Uani 1 1 d D U . . .
O1_X:5 O 0.8798(15) 0.3615(13) 0.3735(3) 0.221(14) Uani 1 1 d D U . . .
C_X:5 C 0.9402(9) 0.4096(9) 0.3317(5) 0.178(8) Uani 1 1 d D U . . .
F_X:5 F 0.9810(11) 0.3971(14) 0.3405(7) 0.228(13) Uani 1 1 d D U . . .
F1_X:5 F 0.9400(10) 0.4551(9) 0.3413(4) 0.145(6) Uani 1 1 d D U . . .
F2_X:5 F 0.9349(14) 0.4050(17) 0.3065(4) 0.253(17) Uani 1 1 d D U . . .
F5_X:6 F 0.474(3) 0.3975(16) 0.4910(8) 0.198(16) Uani 0.5 1 d D U P . .
C1_X:6 C 0.5098(17) 0.4189(11) 0.4715(7) 0.171(13) Uani 0.5 1 d D U P . .
F3_X:6 F 0.497(2) 0.3846(16) 0.4501(8) 0.172(15) Uani 0.5 1 d D U P . .
F4_X:6 F 0.5658(19) 0.4384(18) 0.4779(11) 0.197(17) Uani 0.5 1 d D U P . .
S1_X:6 S 0.5057(10) 0.4829(5) 0.4577(2) 0.134(6) Uani 0.5 1 d D U P . .
O2_X:6 O 0.4448(12) 0.4666(15) 0.4586(7) 0.143(10) Uani 0.5 1 d D U P . .
O3_X:6 O 0.5615(15) 0.5320(10) 0.4638(8) 0.169(14) Uani 0.5 1 d D U P . .
N_X:6 N 0.501(2) 0.4481(12) 0.4290(4) 0.187(13) Uani 0.5 1 d D U P . .
S_X:6 S 0.5180(5) 0.4932(11) 0.4041(2) 0.158(7) Uani 0.5 1 d D U P . .
O_X:6 O 0.5786(11) 0.511(3) 0.3959(12) 0.25(2) Uani 0.5 1 d D U P . .
O1_X:6 O 0.4700(15) 0.465(2) 0.3861(8) 0.24(2) Uani 0.5 1 d D U P . .
C_X:6 C 0.5213(19) 0.5601(14) 0.4170(7) 0.209(13) Uani 0.5 1 d D U P . .
F_X:6 F 0.551(2) 0.5773(12) 0.4398(7) 0.180(14) Uani 0.5 1 d D U P . .
F1_X:6 F 0.467(2) 0.550(2) 0.4216(11) 0.190(16) Uani 0.5 1 d D U P . .
F2_X:6 F 0.551(3) 0.603(2) 0.3997(10) 0.30(3) Uani 0.5 1 d D U P . .
F5_X:7 F 0.8889(7) 0.7777(5) 0.3320(2) 0.096(4) Uani 1 1 d D U . . .
C1_X:7 C 0.9253(5) 0.7938(4) 0.3520(2) 0.074(3) Uani 1 1 d D U . . .
F3_X:7 F 0.9313(8) 0.7467(4) 0.3596(2) 0.105(5) Uani 1 1 d D U . . .
F4_X:7 F 0.9001(7) 0.8055(4) 0.37221(18) 0.092(3) Uani 1 1 d D U . . .
S1_X:7 S 0.99927(19) 0.85781(16) 0.34509(6) 0.0602(8) Uani 1 1 d D U . . .
O2_X:7 O 1.0207(9) 0.8389(9) 0.3235(2) 0.102(5) Uani 1 1 d D U . . .
O3_X:7 O 1.0301(6) 0.8711(5) 0.3694(2) 0.070(3) Uani 1 1 d D U . . .
N_X:7 N 0.9758(5) 0.9018(4) 0.3372(2) 0.057(2) Uani 1 1 d D U . . .
S_X:7 S 1.01844(13) 0.97098(13) 0.33412(5) 0.0445(5) Uani 1 1 d D U . . .
O_X:7 O 1.0774(4) 0.9966(4) 0.34575(16) 0.0522(18) Uani 1 1 d D U . . .
O1_X:7 O 0.9861(5) 1.0008(5) 0.3393(2) 0.063(2) Uani 1 1 d D U . . .
C_X:7 C 1.0326(5) 0.9812(6) 0.29852(18) 0.056(2) Uani 1 1 d D U . . .
F_X:7 F 0.9829(4) 0.9547(5) 0.28484(16) 0.069(2) Uani 1 1 d D U . . .
F1_X:7 F 1.0666(4) 0.9574(5) 0.29093(14) 0.069(2) Uani 1 1 d D U . . .
F2_X:7 F 1.0645(4) 1.0388(4) 0.29294(16) 0.067(2) Uani 1 1 d D U . . .
O1_S:1 O 0.4777(5) 0.5583(5) -0.0633(2) 0.066(2) Uiso 1 1 d . . . . .
O4_S:4 O 0.4869(7) 0.6119(7) -0.1122(3) 0.086(3) Uiso 1 1 d . . . . .
O5_S:5 O 0.8788(3) 0.3017(3) 0.39532(15) 0.0393(13) Uiso 1 1 d D U . . .
O6_S:6 O 0.3867(7) 0.5120(7) -0.0266(3) 0.089(4) Uiso 1 1 d . . . . .

loop_
_atom_site_aniso_label
_atom_site_aniso_U_11
_atom_site_aniso_U_22
_atom_site_aniso_U_33
_atom_site_aniso_U_23
_atom_site_aniso_U_13
_atom_site_aniso_U_12
O1_A:1 0.058(4) 0.041(3) 0.040(4) -0.002(3) -0.001(3) 0.023(3)
C_A:1 0.046(4) 0.040(4) 0.022(4) 0.008(3) 0.003(3) 0.016(4)
O2_A:1 0.048(4) 0.049(4) 0.059(5) -0.006(4) -0.016(3) 0.020(3)
CT_A:1 0.045(5) 0.051(6) 0.072(8) 0.009(5) 0.003(5) 0.018(5)
C1_A:1 0.071(8) 0.066(7) 0.051(7) 0.008(5) -0.004(6) 0.034(6)
C2_A:1 0.053(7) 0.089(10) 0.070(7) 0.030(7) 0.018(6) 0.039(7)
C3_A:1 0.052(7) 0.063(7) 0.129(15) 0.004(8) -0.038(9) 0.020(6)
N_A:2 0.044(4) 0.026(3) 0.047(5) -0.007(3) -0.014(3) 0.012(3)
CA_A:2 0.045(4) 0.033(4) 0.042(5) 0.001(3) -0.005(4) 0.012(4)
CB_A:2 0.041(4) 0.050(5) 0.026(4) 0.009(3) -0.001(3) 0.021(4)
CG1_A:2 0.064(7) 0.052(6) 0.045(6) 0.004(4) -0.009(5) 0.037(5)
CG2_A:2 0.046(5) 0.063(7) 0.040(5) 0.012(5) 0.009(4) 0.026(5)
C_A:2 0.056(5) 0.029(4) 0.027(4) 0.001(3) -0.012(3) 0.016(3)
O_A:2 0.090(6) 0.032(3) 0.025(3) 0.004(3) -0.011(4) 0.005(4)
O_A:3 0.060(4) 0.040(3) 0.019(3) -0.005(2) 0.000(3) 0.014(3)
C_A:3 0.048(5) 0.042(4) 0.024(4) 0.006(3) 0.003(3) 0.015(4)
CA_A:3 0.053(5) 0.037(4) 0.022(4) 0.003(3) -0.003(3) 0.013(4)
N_A:3 0.054(4) 0.038(3) 0.008(3) 0.003(2) -0.004(3) 0.019(3)
CB_A:3 0.106(10) 0.052(6) 0.055(6) 0.002(5) 0.029(6) 0.040(7)
C3_A:3 0.077(9) 0.087(8) 0.081(8) 0.010(6) 0.014(6) 0.054(7)
C7_A:3 0.096(13) 0.087(8) 0.103(12) 0.009(8) -0.004(10) 0.048(9)
C6_A:3 0.132(16) 0.078(9) 0.083(11) -0.005(7) 0.004(10) 0.058(10)
C5_A:3 0.118(15) 0.088(9) 0.093(12) -0.004(8) -0.006(10) 0.062(10)
N1_A:3 0.135(16) 0.089(8) 0.108(12) -0.030(8) -0.040(11) 0.052(10)
C4_A:3 0.114(12) 0.086(9) 0.068(8) -0.011(6) 0.020(7) 0.054(9)
N_A:4 0.044(4) 0.045(4) 0.014(3) -0.002(3) 0.002(3) 0.007(3)
CA_A:4 0.063(6) 0.045(5) 0.014(4) -0.001(3) 0.010(4) 0.016(4)
C_A:4 0.046(5) 0.038(4) 0.018(3) 0.000(3) 0.001(3) 0.008(4)
O_A:4 0.049(4) 0.044(3) 0.012(3) -0.006(2) 0.003(2) 0.006(3)
N_A:5 0.041(4) 0.038(4) 0.020(3) -0.007(3) 0.006(3) 0.003(3)
CA_A:5 0.029(4) 0.050(5) 0.020(4) -0.005(3) 0.007(3) 0.005(3)
C_A:5 0.031(4) 0.069(6) 0.024(4) -0.003(4) 0.007(3) 0.010(4)
O_A:5 0.040(3) 0.083(6) 0.022(3) -0.008(3) 0.002(3) 0.016(4)
CB_A:5 0.050(5) 0.048(5) 0.024(4) 0.001(4) -0.005(4) 0.007(4)
C6_A:5 0.048(4) 0.039(4) 0.027(4) 0.004(3) 0.007(3) 0.013(4)
C7_A:5 0.049(4) 0.039(4) 0.023(4) 0.002(3) 0.003(3) 0.020(4)
N8_A:5 0.058(5) 0.048(4) 0.026(3) -0.005(3) -0.007(3) 0.028(4)
C9_A:5 0.042(5) 0.099(11) 0.039(5) 0.004(6) -0.001(4) 0.021(6)
C10_A:5 0.049(5) 0.131(14) 0.033(5) 0.007(6) 0.007(4) 0.041(7)
C11_A:5 0.056(6) 0.125(13) 0.019(4) -0.002(6) 0.002(4) 0.036(7)
N_A:6 0.026(4) 0.119(10) 0.020(4) -0.013(5) 0.000(3) 0.007(4)
CA_A:6 0.036(5) 0.093(8) 0.030(5) -0.007(5) 0.003(4) 0.013(5)
CB_A:6 0.037(5) 0.094(9) 0.051(6) 0.008(6) 0.006(5) 0.015(5)
CG1_A:6 0.066(9) 0.139(16) 0.044(6) 0.018(8) -0.012(6) 0.024(10)
CG2_A:6 0.071(9) 0.089(9) 0.051(6) 0.016(6) 0.018(7) 0.037(8)
C_A:6 0.041(5) 0.076(7) 0.041(5) -0.013(4) 0.007(4) 0.011(5)
O_A:6 0.043(4) 0.087(7) 0.039(4) -0.001(4) 0.008(3) 0.023(4)
O1_A:7 0.051(5) 0.099(8) 0.059(6) -0.008(6) 0.013(4) -0.013(5)
C1_A:7 0.14(2) 0.112(17) 0.085(15) 0.017(12) 0.029(15) -0.050(17)
O1_B:1 0.040(3) 0.050(4) 0.044(4) 0.001(3) -0.001(3) 0.021(3)
C_B:1 0.046(4) 0.041(4) 0.021(4) 0.006(3) 0.008(3) 0.018(4)
O2_B:1 0.049(4) 0.047(4) 0.052(5) -0.014(3) -0.008(3) 0.020(3)
CT_B:1 0.063(7) 0.046(5) 0.063(7) -0.002(5) 0.004(5) 0.023(5)
C1_B:1 0.068(8) 0.055(7) 0.128(15) -0.040(9) 0.003(8) 0.024(6)
C2_B:1 0.069(7) 0.074(8) 0.060(7) -0.010(6) 0.008(6) 0.042(7)
C3_B:1 0.087(10) 0.055(7) 0.065(7) 0.010(6) 0.020(6) 0.038(7)
N_B:2 0.028(3) 0.039(4) 0.049(5) -0.012(3) -0.001(3) 0.009(3)
CA_B:2 0.031(4) 0.040(4) 0.042(5) -0.006(4) 0.002(3) 0.007(3)
CB_B:2 0.049(5) 0.043(4) 0.020(4) 0.000(3) 0.008(3) 0.018(4)
CG1_B:2 0.064(7) 0.052(6) 0.032(5) 0.010(4) 0.010(4) 0.019(5)
CG2_B:2 0.050(5) 0.068(7) 0.038(5) 0.002(5) 0.005(4) 0.035(5)
C_B:2 0.032(4) 0.052(4) 0.027(4) -0.011(3) 0.005(3) 0.015(3)
O_B:2 0.028(3) 0.084(6) 0.029(3) -0.011(4) 0.001(3) 0.002(3)
O_B:3 0.043(4) 0.058(4) 0.022(3) 0.000(3) -0.006(3) 0.012(3)
C_B:3 0.040(4) 0.049(5) 0.026(4) 0.003(4) 0.006(3) 0.014(4)
CA_B:3 0.037(4) 0.058(5) 0.020(4) 0.004(3) 0.003(3) 0.016(4)
N_B:3 0.033(3) 0.049(4) 0.010(3) -0.003(2) 0.000(2) 0.016(3)
CB_B:3 0.053(6) 0.093(9) 0.055(6) 0.032(6) -0.005(5) 0.031(6)
C3_B:3 0.078(8) 0.091(10) 0.084(9) 0.017(7) 0.001(6) 0.055(7)
C7_B:3 0.079(8) 0.099(14) 0.136(16) -0.015(12) 0.008(9) 0.045(9)
C6_B:3 0.074(9) 0.142(18) 0.096(13) -0.002(11) -0.001(8) 0.049(10)
C5_B:3 0.080(8) 0.128(17) 0.100(13) -0.007(11) -0.006(8) 0.057(10)
N1_B:3 0.087(8) 0.130(15) 0.113(11) -0.028(10) -0.036(8) 0.065(9)
C4_B:3 0.079(9) 0.106(12) 0.075(9) 0.024(7) -0.004(7) 0.038(8)
N_B:4 0.045(4) 0.044(4) 0.013(3) -0.001(3) 0.002(3) 0.007(3)
CA_B:4 0.045(5) 0.061(6) 0.019(4) 0.005(4) 0.000(3) 0.015(4)
C_B:4 0.041(4) 0.037(4) 0.016(3) 0.000(3) -0.005(3) 0.007(3)
O_B:4 0.046(4) 0.053(4) 0.012(3) 0.000(2) -0.003(2) 0.012(3)
N_B:5 0.035(4) 0.045(4) 0.024(4) 0.008(3) -0.005(3) 0.005(3)
CA_B:5 0.048(5) 0.028(4) 0.021(4) 0.008(3) -0.003(3) 0.007(3)
C_B:5 0.071(7) 0.032(4) 0.023(4) 0.007(3) -0.004(4) 0.014(4)
O_B:5 0.075(5) 0.033(3) 0.027(3) -0.002(2) -0.006(3) 0.008(3)
CB_B:5 0.046(5) 0.041(4) 0.030(4) -0.008(4) 0.002(4) 0.002(4)
C6_B:5 0.045(5) 0.047(4) 0.025(4) 0.003(3) 0.002(3) 0.017(4)
C7_B:5 0.036(4) 0.048(4) 0.023(4) -0.003(3) 0.000(3) 0.019(4)
N8_B:5 0.053(5) 0.056(5) 0.022(3) -0.006(3) -0.003(3) 0.025(4)
C9_B:5 0.092(10) 0.041(5) 0.042(5) -0.005(4) 0.001(6) 0.024(6)
C10_B:5 0.141(15) 0.043(5) 0.028(5) 0.011(4) 0.013(6) 0.030(7)
C11_B:5 0.135(14) 0.055(6) 0.025(5) 0.000(4) -0.008(6) 0.043(8)
N_B:6 0.118(10) 0.029(4) 0.021(4) 0.003(3) -0.011(5) 0.006(5)
CA_B:6 0.090(7) 0.035(4) 0.035(5) 0.002(4) -0.012(4) 0.017(5)
CB_B:6 0.085(8) 0.043(6) 0.052(7) 0.003(5) 0.011(5) 0.015(5)
CG1_B:6 0.083(9) 0.064(8) 0.067(7) 0.025(7) 0.015(6) 0.039(7)
CG2_B:6 0.109(12) 0.063(8) 0.049(7) -0.013(6) 0.007(7) 0.012(9)
C_B:6 0.078(7) 0.039(5) 0.040(5) 0.005(4) -0.009(5) 0.010(5)
O_B:6 0.083(6) 0.043(4) 0.040(4) 0.011(3) 0.001(4) 0.020(4)
O1_B:7 0.103(8) 0.058(6) 0.056(6) 0.004(4) -0.009(6) -0.006(6)
C1_B:7 0.099(13) 0.068(10) 0.088(13) 0.009(9) 0.019(10) 0.001(10)
O1_C:1 0.064(5) 0.089(7) 0.041(4) -0.016(4) -0.010(4) 0.043(5)
C_C:1 0.062(6) 0.065(7) 0.038(5) -0.012(5) -0.007(4) 0.032(5)
O2_C:1 0.063(5) 0.083(6) 0.040(4) -0.007(4) -0.003(4) 0.044(5)
CT_C:1 0.075(8) 0.150(13) 0.040(6) -0.018(7) -0.012(5) 0.079(9)
C1_C:1 0.083(9) 0.17(2) 0.059(9) 0.006(9) 0.013(7) 0.098(13)
C2_C:1 0.133(17) 0.23(2) 0.065(10) 0.035(14) 0.018(11) 0.139(17)
C3_C:1 0.108(11) 0.164(16) 0.068(11) -0.065(11) -0.028(9) 0.088(11)
N_C:2 0.047(5) 0.060(5) 0.031(4) -0.005(4) 0.000(3) 0.017(4)
CA_C:2 0.051(5) 0.049(5) 0.026(4) 0.002(4) 0.007(4) 0.016(4)
CB_C:2 0.060(6) 0.056(6) 0.039(5) 0.015(5) 0.011(4) 0.018(5)
CG1_C:2 0.073(9) 0.087(10) 0.035(5) 0.023(6) 0.005(6) -0.004(8)
CG2_C:2 0.068(8) 0.053(6) 0.043(6) 0.008(5) 0.011(5) 0.004(6)
C_C:2 0.049(4) 0.037(4) 0.019(3) 0.008(3) 0.002(3) 0.013(4)
O_C:2 0.068(5) 0.073(5) 0.022(3) 0.005(3) -0.001(3) 0.040(4)
O_C:3 0.062(5) 0.065(5) 0.017(3) 0.004(3) -0.012(3) 0.012(4)
C_C:3 0.048(4) 0.045(4) 0.016(3) 0.001(3) -0.005(3) 0.017(4)
CA_C:3 0.044(4) 0.043(4) 0.018(4) 0.001(3) -0.005(3) 0.014(3)
N_C:3 0.050(4) 0.033(3) 0.018(3) 0.005(3) -0.003(3) 0.013(3)
CB_C:3 0.047(5) 0.048(5) 0.029(4) -0.006(4) -0.008(4) 0.019(4)
C3_C:3 0.050(5) 0.028(4) 0.031(4) -0.005(3) -0.005(3) 0.015(3)
C7_C:3 0.064(6) 0.049(5) 0.015(4) 0.008(3) -0.006(4) 0.024(4)
C6_C:3 0.064(6) 0.026(4) 0.052(6) -0.001(4) -0.008(5) 0.015(4)
C5_C:3 0.052(5) 0.032(4) 0.035(5) 0.000(3) 0.000(4) 0.005(4)
N1_C:3 0.045(4) 0.028(3) 0.035(4) -0.004(3) -0.004(3) 0.015(3)
C4_C:3 0.039(4) 0.030(4) 0.033(4) 0.001(3) 0.001(3) 0.014(3)
N_C:4 0.041(4) 0.053(4) 0.017(3) 0.000(3) -0.007(3) 0.017(3)
CA_C:4 0.042(5) 0.068(7) 0.013(4) -0.002(4) -0.005(3) 0.003(4)
C_C:4 0.037(4) 0.047(5) 0.016(3) -0.001(3) -0.004(3) 0.011(3)
O_C:4 0.042(3) 0.058(4) 0.013(3) 0.003(3) -0.003(2) 0.014(3)
N_C:5 0.042(4) 0.051(4) 0.019(3) 0.000(3) -0.003(3) 0.012(3)
CA_C:5 0.035(4) 0.052(5) 0.017(3) 0.006(3) 0.003(3) 0.021(4)
C_C:5 0.045(4) 0.030(4) 0.019(3) -0.004(3) -0.005(3) 0.018(3)
O_C:5 0.046(4) 0.042(3) 0.025(3) -0.007(2) -0.011(3) 0.021(3)
CB_C:5 0.048(5) 0.058(5) 0.024(4) -0.009(3) -0.009(3) 0.032(4)
C6_C:5 0.040(4) 0.067(5) 0.020(4) -0.006(3) -0.002(3) 0.036(4)
C7_C:5 0.051(5) 0.072(6) 0.023(4) -0.009(4) -0.003(4) 0.038(5)
N8_C:5 0.073(6) 0.087(6) 0.030(4) -0.014(4) -0.013(4) 0.063(5)
C9_C:5 0.072(6) 0.077(6) 0.033(4) -0.014(4) -0.012(4) 0.057(5)
C10_C:5 0.054(6) 0.072(6) 0.044(5) -0.012(5) -0.008(4) 0.042(5)
C11_C:5 0.064(6) 0.057(5) 0.024(4) -0.001(3) -0.002(4) 0.044(4)
N_C:6 0.032(3) 0.048(4) 0.020(3) -0.008(3) -0.006(3) 0.014(3)
CA_C:6 0.037(4) 0.062(6) 0.028(4) -0.001(4) -0.005(3) 0.023(4)
CB_C:6 0.060(6) 0.097(9) 0.046(6) 0.001(6) -0.005(5) 0.053(7)
CG1_C:6 0.064(8) 0.075(9) 0.082(10) 0.011(8) -0.033(8) 0.025(7)
CG2_C:6 0.072(8) 0.087(9) 0.052(6) 0.002(6) -0.005(6) 0.058(8)
C_C:6 0.037(4) 0.055(5) 0.035(4) -0.003(4) -0.006(3) 0.026(4)
O_C:6 0.042(4) 0.069(5) 0.036(4) 0.003(3) -0.009(3) 0.032(4)
O1_C:7 0.035(3) 0.072(5) 0.060(5) 0.006(4) 0.002(3) 0.027(4)
C1_C:7 0.037(6) 0.080(9) 0.088(11) 0.014(7) -0.013(6) 0.013(6)
O1_D:1 0.049(4) 0.051(4) 0.056(5) -0.012(3) -0.013(3) 0.029(3)
C_D:1 0.051(5) 0.045(4) 0.030(4) 0.006(3) 0.001(3) 0.029(4)
O2_D:1 0.049(4) 0.041(3) 0.044(4) -0.007(3) -0.007(3) 0.026(3)
CT_D:1 0.050(5) 0.050(5) 0.043(5) -0.003(4) -0.009(4) 0.030(4)
C1_D:1 0.068(7) 0.047(5) 0.040(5) -0.004(4) -0.012(5) 0.032(5)
C2_D:1 0.070(7) 0.060(6) 0.041(5) -0.014(5) -0.010(5) 0.034(6)
C3_D:1 0.050(5) 0.050(6) 0.079(9) 0.006(5) 0.005(6) 0.027(5)
N_D:2 0.043(4) 0.048(4) 0.047(5) -0.011(4) -0.012(4) 0.026(4)
CA_D:2 0.040(4) 0.048(5) 0.030(4) -0.003(3) 0.001(3) 0.022(4)
CB_D:2 0.054(6) 0.077(7) 0.045(6) 0.004(5) 0.008(5) 0.040(6)
CG1_D:2 0.114(15) 0.132(15) 0.085(12) 0.044(12) 0.068(12) 0.088(14)
CG2_D:2 0.068(8) 0.096(9) 0.070(9) -0.013(7) -0.002(7) 0.056(8)
C_D:2 0.046(4) 0.041(4) 0.024(4) -0.009(3) -0.005(3) 0.023(3)
O_D:2 0.050(4) 0.051(4) 0.020(3) -0.004(3) -0.004(3) 0.021(3)
O_D:3 0.052(5) 0.189(15) 0.025(4) 0.039(6) 0.007(3) 0.046(7)
C_D:3 0.038(4) 0.059(6) 0.017(4) 0.002(4) 0.003(3) 0.008(4)
CA_D:3 0.048(5) 0.053(5) 0.020(4) 0.004(4) 0.002(3) 0.021(4)
N_D:3 0.035(4) 0.054(4) 0.028(4) -0.004(3) 0.003(3) 0.015(3)
CB_D:3 0.076(8) 0.047(6) 0.069(8) -0.007(5) 0.005(6) 0.025(6)
C3_D:3 0.106(10) 0.090(11) 0.075(8) -0.005(8) 0.012(7) 0.068(10)
C7_D:3 0.173(19) 0.19(2) 0.093(12) 0.004(15) 0.031(12) 0.14(2)
C6_D:3 0.19(2) 0.26(3) 0.147(16) -0.02(2) 0.021(17) 0.18(2)
C5_D:3 0.139(19) 0.20(3) 0.160(16) -0.03(2) -0.003(15) 0.14(2)
N1_D:3 0.099(10) 0.094(10) 0.102(9) 0.000(8) -0.004(7) 0.067(9)
C4_D:3 0.087(9) 0.072(9) 0.068(7) 0.008(7) 0.007(6) 0.045(8)
N_D:4 0.040(4) 0.048(4) 0.018(3) 0.006(3) -0.005(3) 0.015(3)
CA_D:4 0.042(4) 0.053(5) 0.019(4) 0.010(3) 0.002(3) 0.020(4)
C_D:4 0.044(4) 0.029(3) 0.017(3) 0.001(3) -0.003(3) 0.016(3)
O_D:4 0.048(4) 0.048(4) 0.014(2) 0.004(2) -0.004(2) 0.019(3)
N_D:5 0.046(4) 0.030(3) 0.021(3) 0.001(2) 0.001(3) 0.017(3)
CA_D:5 0.048(4) 0.038(4) 0.021(4) 0.004(3) 0.000(3) 0.020(4)
C_D:5 0.050(4) 0.041(4) 0.016(3) 0.004(3) 0.003(3) 0.020(4)
O_D:5 0.045(4) 0.046(4) 0.030(3) 0.012(3) 0.003(3) 0.020(3)
CB_D:5 0.068(6) 0.053(5) 0.022(4) -0.006(3) -0.007(4) 0.024(5)
C6_D:5 0.046(4) 0.036(4) 0.034(4) -0.013(3) -0.014(3) 0.022(3)
C7_D:5 0.046(4) 0.033(4) 0.039(5) -0.004(3) -0.007(4) 0.018(3)
N8_D:5 0.061(5) 0.037(4) 0.048(5) 0.001(3) -0.008(4) 0.023(4)
C9_D:5 0.050(5) 0.042(5) 0.077(8) -0.002(5) -0.009(5) 0.011(4)
C10_D:5 0.048(5) 0.031(4) 0.095(9) -0.013(5) -0.015(5) 0.014(4)
C11_D:5 0.046(5) 0.051(5) 0.072(7) -0.019(5) -0.024(5) 0.027(4)
N_D:6 0.037(4) 0.067(6) 0.039(4) 0.024(4) 0.009(3) 0.026(4)
CA_D:6 0.035(4) 0.067(6) 0.027(4) 0.003(4) -0.002(3) 0.025(4)
CB_D:6 0.056(6) 0.076(7) 0.041(6) -0.003(5) -0.009(5) 0.021(6)
CG1_D:6 0.069(9) 0.084(9) 0.067(9) 0.014(8) 0.000(7) 0.038(8)
CG2_D:6 0.048(7) 0.081(10) 0.087(12) 0.001(8) -0.011(7) 0.018(6)
C_D:6 0.035(4) 0.076(7) 0.036(4) 0.007(5) 0.008(3) 0.016(5)
O_D:6 0.064(5) 0.109(9) 0.035(4) -0.011(5) -0.007(4) 0.044(6)
O1_D:7 0.048(5) 0.173(15) 0.060(6) -0.033(8) -0.007(4) 0.059(7)
C1_D:7 0.086(12) 0.23(3) 0.060(9) -0.052(14) -0.012(8) 0.103(17)
O1_E:1 0.082(6) 0.064(6) 0.139(11) 0.001(7) -0.025(6) 0.043(6)
C_E:1 0.075(6) 0.046(4) 0.036(5) -0.004(4) -0.017(5) 0.032(5)
O2_E:1 0.086(8) 0.041(4) 0.176(14) -0.019(7) -0.029(9) 0.034(5)
CT_E:1 0.094(9) 0.048(6) 0.089(9) -0.029(6) -0.041(8) 0.040(6)
C1_E:1 0.101(13) 0.055(8) 0.17(2) 0.000(11) -0.010(15) 0.046(9)
C2_E:1 0.077(9) 0.048(8) 0.33(4) -0.032(15) -0.012(15) 0.034(7)
C3_E:1 0.19(3) 0.21(4) 0.104(12) 0.004(13) -0.008(16) 0.14(3)
N_E:2 0.059(5) 0.043(4) 0.115(11) 0.012(6) 0.001(6) 0.024(4)
CA_E:2 0.057(5) 0.041(4) 0.036(4) 0.007(4) -0.002(4) 0.028(4)
CB_E:2 0.059(6) 0.052(5) 0.051(6) 0.002(5) 0.001(5) 0.026(5)
CG1_E:2 0.049(6) 0.056(6) 0.076(9) -0.002(6) -0.002(6) 0.016(5)
CG2_E:2 0.089(11) 0.121(15) 0.052(7) 0.004(8) 0.019(7) 0.067(11)
C_E:2 0.052(5) 0.068(7) 0.028(4) 0.018(4) 0.001(4) 0.032(5)
O_E:2 0.098(9) 0.203(18) 0.041(5) 0.058(8) 0.009(5) 0.096(11)
O_E:3 0.046(4) 0.054(4) 0.011(2) 0.001(2) -0.002(2) 0.016(3)
C_E:3 0.041(4) 0.037(4) 0.021(3) 0.009(3) -0.008(3) 0.014(3)
CA_E:3 0.043(4) 0.039(4) 0.021(4) 0.006(3) -0.004(3) 0.018(3)
N_E:3 0.045(4) 0.038(4) 0.024(3) -0.002(3) -0.004(3) 0.015(3)
CB_E:3 0.055(5) 0.039(4) 0.022(4) 0.002(3) -0.006(4) 0.014(4)
C3_E:3 0.040(4) 0.039(4) 0.027(4) -0.004(3) -0.005(3) 0.010(3)
C7_E:3 0.041(5) 0.044(5) 0.041(5) -0.001(4) -0.015(4) 0.012(4)
C6_E:3 0.046(5) 0.046(5) 0.064(7) 0.015(5) -0.019(5) 0.002(4)
C5_E:3 0.036(5) 0.034(4) 0.062(7) 0.012(4) -0.020(4) 0.000(4)
N1_E:3 0.042(4) 0.029(3) 0.037(4) 0.004(3) -0.013(3) 0.004(3)
C4_E:3 0.041(4) 0.034(4) 0.029(4) 0.002(3) -0.008(3) 0.008(3)
N_E:4 0.039(4) 0.068(5) 0.019(3) 0.003(3) -0.002(3) 0.025(4)
CA_E:4 0.042(4) 0.053(5) 0.019(4) -0.001(3) -0.003(3) 0.015(4)
C_E:4 0.051(4) 0.043(4) 0.014(3) 0.004(3) 0.004(3) 0.019(4)
O_E:4 0.048(4) 0.066(5) 0.017(3) -0.005(3) -0.009(3) 0.027(4)
N_E:5 0.049(4) 0.065(5) 0.009(3) -0.002(3) -0.007(3) 0.027(4)
CA_E:5 0.060(6) 0.094(8) 0.014(4) -0.011(4) -0.008(4) 0.039(6)
C_E:5 0.078(9) 0.168(14) 0.026(5) -0.023(7) -0.019(5) 0.075(10)
O_E:5 0.103(9) 0.131(11) 0.033(4) -0.017(6) -0.027(5) 0.077(9)
CB_E:5 0.046(6) 0.116(9) 0.023(5) -0.001(5) -0.009(4) 0.006(6)
C6_E:5 0.093(10) 0.086(9) 0.035(6) 0.003(6) -0.010(6) 0.015(7)
C7_E:5 0.107(12) 0.060(7) 0.039(6) 0.000(5) -0.018(6) 0.017(7)
N8_E:5 0.163(15) 0.042(5) 0.068(7) -0.006(5) -0.049(8) 0.030(7)
C9_E:5 0.21(3) 0.097(14) 0.082(11) -0.011(10) -0.036(14) 0.088(16)
C10_E:5 0.21(3) 0.105(16) 0.087(12) -0.023(12) -0.038(16) 0.075(16)
C11_E:5 0.143(17) 0.077(10) 0.044(7) -0.011(6) -0.029(9) 0.019(9)
N_E:6 0.090(9) 0.182(18) 0.047(6) -0.027(9) -0.009(6) 0.080(11)
CA_E:6 0.082(9) 0.134(12) 0.084(11) -0.021(9) 0.004(8) 0.056(9)
CB_E:6 0.102(17) 0.117(13) 0.19(2) -0.020(14) -0.011(17) 0.045(13)
CG1_E:6 0.22(5) 0.18(4) 0.24(4) -0.10(3) -0.09(3) 0.13(3)
CG2_E:6 0.24(5) 0.101(18) 0.19(3) -0.029(15) 0.04(3) 0.07(3)
C1A_E:6 0.091(12) 0.131(18) 0.11(2) -0.007(16) 0.013(15) 0.060(14)
O1A_E:6 0.11(2) 0.13(3) 0.20(3) 0.03(2) 0.04(2) 0.09(2)
C1B_E:6 0.083(17) 0.15(2) 0.113(19) 0.002(17) 0.024(13) 0.060(17)
O1B_E:6 0.081(18) 0.17(3) 0.059(13) -0.023(13) 0.006(12) 0.044(18)
O1A_E:7 0.092(12) 0.12(2) 0.12(2) -0.003(18) 0.019(16) 0.058(14)
C1A_E:7 0.11(2) 0.16(5) 0.19(6) 0.04(5) 0.04(3) 0.09(3)
O1B_E:7 0.088(17) 0.18(3) 0.17(3) 0.00(2) 0.039(16) 0.072(18)
C1B_E:7 0.17(6) 0.26(7) 0.21(6) -0.02(5) 0.09(5) 0.10(5)
O1_F:1 0.067(6) 0.064(6) 0.148(11) 0.002(7) -0.032(7) 0.027(5)
C_F:1 0.056(5) 0.046(4) 0.036(5) 0.008(4) -0.015(4) 0.015(4)
O2_F:1 0.059(5) 0.040(4) 0.185(16) 0.018(6) -0.007(8) 0.008(4)
CT_F:1 0.089(10) 0.050(6) 0.090(10) 0.029(7) -0.029(8) 0.005(6)
C1_F:1 0.113(14) 0.093(14) 0.111(15) 0.045(13) 0.016(12) 0.056(12)
C2_F:1 0.086(11) 0.041(8) 0.35(5) 0.044(17) -0.029(17) -0.004(9)
C3_F:1 0.33(5) 0.11(2) 0.101(12) 0.039(14) 0.01(2) 0.12(3)
N_F:2 0.057(6) 0.042(4) 0.119(12) -0.009(6) -0.012(6) 0.018(4)
CA_F:2 0.045(5) 0.040(4) 0.039(5) -0.004(4) -0.007(4) 0.018(4)
CB_F:2 0.057(6) 0.051(5) 0.051(6) -0.012(5) -0.008(5) 0.028(5)
CG1_F:2 0.081(9) 0.051(6) 0.067(8) -0.002(6) 0.002(6) 0.040(6)
CG2_F:2 0.072(9) 0.091(11) 0.054(7) -0.010(7) 0.011(6) 0.042(8)
C_F:2 0.053(5) 0.063(6) 0.032(4) -0.016(4) -0.015(4) 0.035(5)
O_F:2 0.098(9) 0.173(15) 0.045(5) -0.056(7) -0.048(6) 0.092(10)
O_F:3 0.061(4) 0.053(4) 0.012(2) 0.001(2) -0.003(3) 0.034(3)
C_F:3 0.048(5) 0.040(4) 0.016(3) -0.007(3) -0.014(3) 0.022(4)
CA_F:3 0.047(4) 0.036(4) 0.023(4) -0.001(3) -0.009(3) 0.020(4)
N_F:3 0.052(4) 0.033(3) 0.024(3) 0.002(3) -0.002(3) 0.022(3)
CB_F:3 0.069(6) 0.041(4) 0.023(4) 0.000(3) -0.008(4) 0.027(4)
C3_F:3 0.050(5) 0.034(4) 0.029(4) 0.004(3) 0.000(3) 0.023(4)
C7_F:3 0.062(6) 0.049(5) 0.047(6) -0.009(4) -0.018(5) 0.038(5)
C6_F:3 0.084(8) 0.037(5) 0.059(7) -0.010(5) -0.027(6) 0.039(5)
C5_F:3 0.063(6) 0.037(4) 0.052(6) -0.008(4) -0.024(5) 0.032(5)
N1_F:3 0.066(5) 0.031(4) 0.039(4) -0.009(3) -0.021(4) 0.028(4)
C4_F:3 0.053(5) 0.035(4) 0.028(4) 0.001(3) -0.006(3) 0.023(4)
N_F:4 0.058(5) 0.059(5) 0.015(3) 0.002(3) -0.002(3) 0.037(4)
CA_F:4 0.060(5) 0.053(5) 0.020(4) -0.001(3) -0.003(4) 0.036(5)
C_F:4 0.053(5) 0.049(5) 0.013(3) -0.003(3) -0.002(3) 0.029(4)
O_F:4 0.058(4) 0.073(5) 0.020(3) 0.011(3) -0.002(3) 0.040(4)
N_F:5 0.055(4) 0.068(5) 0.011(3) 0.002(3) -0.004(3) 0.038(4)
CA_F:5 0.075(6) 0.111(8) 0.014(4) 0.007(5) 0.001(4) 0.065(6)
C_F:5 0.095(7) 0.175(14) 0.027(5) 0.024(7) 0.008(5) 0.099(9)
O_F:5 0.086(7) 0.135(12) 0.034(4) 0.009(6) -0.016(5) 0.060(8)
CB_F:5 0.155(10) 0.125(9) 0.022(5) 0.001(6) -0.010(6) 0.114(8)
C6_F:5 0.161(11) 0.082(8) 0.035(6) -0.009(5) -0.019(6) 0.072(8)
C7_F:5 0.124(10) 0.058(7) 0.037(6) 0.007(5) -0.004(6) 0.044(7)
N8_F:5 0.134(10) 0.044(5) 0.058(6) 0.004(5) -0.034(6) 0.012(7)
C9_F:5 0.131(13) 0.118(18) 0.074(11) 0.022(11) -0.011(9) 0.016(15)
C10_F:5 0.185(14) 0.16(3) 0.059(10) 0.008(12) -0.025(12) 0.01(2)
C11_F:5 0.193(14) 0.073(10) 0.041(7) 0.009(6) -0.019(8) 0.056(11)
N_F:6 0.094(8) 0.222(19) 0.047(6) 0.030(9) 0.010(6) 0.110(11)
CAA_F:6 0.090(11) 0.151(18) 0.060(13) 0.034(12) 0.025(10) 0.081(12)
CBA_F:6 0.098(13) 0.16(2) 0.091(18) 0.027(16) 0.022(15) 0.068(15)
CG1A_F:6 0.18(4) 0.18(2) 0.08(3) -0.01(2) -0.03(3) 0.11(3)
CG2A_F:6 0.16(4) 0.18(4) 0.084(19) -0.02(2) -0.01(2) 0.14(4)
C1A_F:6 0.109(16) 0.17(2) 0.080(15) 0.018(15) 0.028(12) 0.094(15)
O1A_F:6 0.125(18) 0.14(2) 0.058(11) 0.021(12) 0.035(10) 0.090(18)
CAB_F:6 0.086(12) 0.162(16) 0.078(18) 0.015(14) 0.013(12) 0.081(11)
CBB_F:6 0.100(13) 0.150(17) 0.083(16) 0.001(14) -0.031(16) 0.074(13)
CG1B_F:6 0.111(19) 0.148(19) 0.084(16) 0.008(14) -0.032(16) 0.098(16)
CG2B_F:6 0.10(3) 0.16(4) 0.089(17) 0.02(2) -0.01(2) 0.06(3)
C1B_F:6 0.104(15) 0.153(18) 0.075(18) 0.010(15) 0.005(14) 0.079(14)
O1B_F:6 0.12(3) 0.20(4) 0.18(3) -0.05(3) -0.04(2) 0.08(3)
O1A_F:7 0.121(18) 0.17(2) 0.12(2) -0.01(2) 0.015(17) 0.104(17)
C1A_F:7 0.17(4) 0.18(3) 0.09(3) -0.01(3) 0.04(3) 0.12(3)
O1B_F:7 0.112(16) 0.16(2) 0.11(2) 0.01(2) -0.003(16) 0.088(16)
C1B_F:7 0.09(3) 0.20(5) 0.17(5) -0.04(4) -0.08(3) 0.07(3)
O1_G:1 0.039(4) 0.050(4) 0.055(5) 0.009(3) -0.007(3) 0.016(3)
C_G:1 0.041(4) 0.046(5) 0.036(5) -0.004(3) -0.005(3) 0.019(4)
O2_G:1 0.041(3) 0.046(4) 0.041(4) 0.005(3) -0.003(3) 0.016(3)
CT_G:1 0.040(4) 0.047(5) 0.048(5) 0.001(4) -0.006(4) 0.018(4)
C1_G:1 0.054(6) 0.056(6) 0.053(6) 0.012(5) 0.008(5) 0.021(5)
C2_G:1 0.057(6) 0.066(7) 0.045(5) 0.002(5) -0.017(5) 0.027(6)
C3_G:1 0.048(6) 0.051(6) 0.073(8) -0.001(5) 0.001(5) 0.026(5)
N_G:2 0.042(4) 0.047(4) 0.044(5) 0.011(4) -0.002(3) 0.023(3)
CA_G:2 0.041(4) 0.057(5) 0.035(4) 0.004(4) 0.006(4) 0.027(4)
CB_G:2 0.040(5) 0.075(7) 0.043(6) -0.004(5) -0.001(4) 0.026(5)
CG1_G:2 0.074(9) 0.143(15) 0.062(9) -0.042(11) 0.016(8) 0.052(10)
CG2_G:2 0.045(6) 0.092(9) 0.080(10) 0.021(8) 0.014(6) 0.034(6)
C_G:2 0.040(4) 0.044(4) 0.026(4) 0.011(3) 0.005(3) 0.016(4)
O_G:2 0.056(4) 0.053(4) 0.020(3) 0.004(3) -0.001(3) 0.031(3)
O_G:3 0.149(12) 0.190(15) 0.024(4) -0.047(6) -0.039(6) 0.140(12)
C_G:3 0.080(6) 0.059(6) 0.016(3) -0.003(4) -0.001(4) 0.051(5)
CA_G:3 0.064(5) 0.050(5) 0.017(4) -0.007(3) -0.004(4) 0.032(4)
N_G:3 0.066(5) 0.065(5) 0.019(3) -0.001(3) 0.002(3) 0.046(5)
CB_G:3 0.068(6) 0.053(6) 0.060(7) 0.002(5) 0.010(6) 0.020(5)
C3_G:3 0.053(6) 0.089(11) 0.074(8) -0.005(7) 0.010(6) 0.014(6)
C7_G:3 0.070(10) 0.20(3) 0.098(13) -0.020(15) 0.017(9) 0.043(13)
C6_G:3 0.086(13) 0.25(3) 0.128(16) 0.00(2) 0.034(13) 0.081(17)
C5_G:3 0.080(12) 0.25(3) 0.113(15) -0.026(18) 0.005(11) 0.073(16)
N1_G:3 0.058(7) 0.097(11) 0.109(11) -0.012(9) -0.003(7) 0.032(7)
C4_G:3 0.071(8) 0.061(8) 0.072(7) -0.013(6) -0.004(6) 0.025(7)
N_G:4 0.060(5) 0.048(4) 0.015(3) 0.002(3) -0.005(3) 0.031(4)
CA_G:4 0.063(5) 0.054(5) 0.008(3) -0.010(3) -0.008(3) 0.036(5)
C_G:4 0.044(4) 0.029(3) 0.016(3) -0.004(3) -0.005(3) 0.016(3)
O_G:4 0.053(4) 0.043(3) 0.018(3) -0.006(2) -0.007(2) 0.026(3)
N_G:5 0.045(4) 0.038(4) 0.014(3) -0.003(2) 0.000(3) 0.017(3)
CA_G:5 0.041(4) 0.041(4) 0.018(3) -0.002(3) -0.004(3) 0.018(3)
C_G:5 0.048(5) 0.046(5) 0.014(3) -0.006(3) -0.004(3) 0.022(4)
O_G:5 0.047(4) 0.046(4) 0.029(3) -0.007(3) -0.007(3) 0.022(3)
CB_G:5 0.066(7) 0.052(5) 0.023(4) 0.006(3) 0.005(4) 0.023(5)
C6_G:5 0.044(5) 0.040(4) 0.033(4) 0.019(3) 0.005(3) 0.017(4)
C7_G:5 0.045(5) 0.032(4) 0.043(5) 0.007(3) -0.002(4) 0.016(4)
N8_G:5 0.049(5) 0.038(4) 0.051(5) 0.003(3) -0.007(4) 0.015(4)
C9_G:5 0.076(8) 0.047(6) 0.079(9) 0.000(5) -0.005(6) 0.037(6)
C10_G:5 0.052(6) 0.032(5) 0.105(10) 0.021(5) -0.001(6) 0.015(4)
C11_G:5 0.047(6) 0.051(5) 0.078(8) 0.020(5) -0.003(5) 0.025(5)
N_G:6 0.052(5) 0.067(6) 0.041(5) -0.022(4) -0.011(4) 0.038(5)
CA_G:6 0.059(6) 0.064(6) 0.033(4) -0.006(4) -0.006(4) 0.042(5)
CB_G:6 0.092(9) 0.073(7) 0.045(6) -0.002(5) -0.009(6) 0.055(7)
CG1_G:6 0.099(13) 0.089(11) 0.105(14) -0.001(10) -0.007(10) 0.074(11)
CG2_G:6 0.070(8) 0.071(8) 0.072(9) -0.013(7) -0.009(7) 0.037(7)
C_G:6 0.080(7) 0.078(8) 0.045(5) -0.003(5) 0.004(5) 0.064(7)
O_G:6 0.096(7) 0.104(8) 0.033(4) 0.013(4) 0.008(4) 0.069(7)
O1_G:7 0.087(7) 0.127(10) 0.061(6) 0.024(6) 0.020(5) 0.084(8)
C1_G:7 0.119(16) 0.23(3) 0.056(9) 0.044(13) 0.039(10) 0.14(2)
O1_H:1 0.065(5) 0.088(7) 0.038(4) 0.016(4) 0.007(4) 0.044(5)
C_H:1 0.065(6) 0.075(8) 0.041(6) 0.020(5) 0.010(5) 0.039(6)
O2_H:1 0.064(4) 0.094(6) 0.029(4) 0.012(4) 0.006(3) 0.051(5)
CT_H:1 0.071(7) 0.142(13) 0.042(6) 0.014(7) 0.014(5) 0.068(9)
C1_H:1 0.074(8) 0.16(2) 0.058(9) -0.003(9) 0.006(6) 0.079(12)
C2_H:1 0.074(10) 0.147(14) 0.083(12) 0.070(11) 0.032(9) 0.054(11)
C3_H:1 0.086(12) 0.24(3) 0.053(8) -0.037(13) -0.011(8) 0.093(17)
N_H:2 0.075(5) 0.062(5) 0.034(4) 0.006(4) 0.007(4) 0.045(5)
CA_H:2 0.074(6) 0.053(5) 0.023(4) -0.005(4) 0.007(4) 0.040(5)
CB_H:2 0.091(8) 0.057(6) 0.028(5) -0.007(4) -0.007(5) 0.044(6)
CG1_H:2 0.098(11) 0.059(7) 0.051(6) 0.003(5) 0.000(7) 0.052(7)
CG2_H:2 0.19(2) 0.114(14) 0.028(5) -0.034(7) -0.024(9) 0.104(16)
C_H:2 0.065(5) 0.038(4) 0.017(3) -0.006(3) -0.003(3) 0.028(4)
O_H:2 0.057(4) 0.062(4) 0.023(3) -0.005(3) -0.001(3) 0.027(4)
O_H:3 0.093(7) 0.058(5) 0.022(3) -0.002(3) -0.014(4) 0.045(5)
C_H:3 0.064(6) 0.048(5) 0.017(3) 0.002(3) 0.001(4) 0.032(4)
CA_H:3 0.056(5) 0.037(4) 0.020(4) -0.001(3) -0.002(3) 0.024(4)
N_H:3 0.056(4) 0.035(3) 0.016(3) -0.002(3) -0.005(3) 0.020(3)
CB_H:3 0.050(5) 0.042(4) 0.025(4) 0.003(3) -0.004(3) 0.020(4)
C3_H:3 0.049(5) 0.027(4) 0.032(4) 0.000(3) -0.004(3) 0.013(3)
C7_H:3 0.071(7) 0.045(5) 0.021(4) -0.010(3) -0.015(4) 0.027(5)
C6_H:3 0.068(7) 0.034(4) 0.049(6) -0.005(4) -0.013(5) 0.023(5)
C5_H:3 0.065(6) 0.031(4) 0.033(4) -0.002(3) -0.002(4) 0.024(4)
N1_H:3 0.040(4) 0.029(3) 0.030(3) 0.004(3) 0.000(3) 0.012(3)
C4_H:3 0.051(5) 0.033(4) 0.027(4) 0.002(3) -0.001(3) 0.022(4)
N_H:4 0.065(5) 0.049(4) 0.016(3) -0.001(3) -0.008(3) 0.035(4)
CA_H:4 0.107(9) 0.069(7) 0.013(4) 0.004(4) 0.000(4) 0.066(7)
C_H:4 0.064(6) 0.051(5) 0.014(3) 0.000(3) -0.002(3) 0.038(5)
O_H:4 0.071(5) 0.056(4) 0.015(3) 0.001(3) -0.005(3) 0.040(4)
N_H:5 0.074(6) 0.053(4) 0.014(3) 0.002(3) 0.001(3) 0.041(4)
CA_H:5 0.044(4) 0.048(4) 0.013(3) -0.005(3) -0.003(3) 0.029(4)
C_H:5 0.040(4) 0.034(4) 0.019(3) 0.006(3) 0.002(3) 0.017(3)
O_H:5 0.049(4) 0.047(4) 0.021(3) 0.008(2) -0.001(2) 0.024(3)
CB_H:5 0.045(5) 0.057(5) 0.022(4) 0.008(3) 0.001(3) 0.027(4)
C6_H:5 0.035(4) 0.060(5) 0.024(4) 0.009(3) 0.002(3) 0.027(4)
C7_H:5 0.040(5) 0.078(6) 0.025(4) 0.010(4) 0.004(3) 0.033(5)
N8_H:5 0.033(4) 0.090(6) 0.030(4) 0.011(4) 0.000(3) 0.026(4)
C9_H:5 0.035(4) 0.080(6) 0.033(5) 0.018(4) 0.001(4) 0.021(5)
C10_H:5 0.042(5) 0.063(6) 0.043(5) 0.006(4) 0.002(4) 0.028(5)
C11_H:5 0.038(4) 0.055(5) 0.029(4) 0.002(4) 0.005(3) 0.013(4)
N_H:6 0.047(4) 0.049(4) 0.024(3) 0.008(3) 0.008(3) 0.031(4)
CA_H:6 0.055(5) 0.071(6) 0.024(4) 0.006(4) 0.001(3) 0.047(5)
CB_H:6 0.050(5) 0.107(10) 0.046(6) 0.000(6) -0.004(5) 0.042(6)
CG1_H:6 0.040(5) 0.098(11) 0.049(6) -0.002(6) -0.008(4) 0.031(6)
CG2_H:6 0.063(7) 0.084(10) 0.070(9) -0.006(7) -0.025(7) 0.040(7)
C_H:6 0.040(4) 0.063(5) 0.039(5) 0.007(4) 0.000(3) 0.036(4)
O_H:6 0.048(4) 0.066(5) 0.033(3) -0.006(3) -0.012(3) 0.038(4)
O1_H:7 0.047(4) 0.073(5) 0.068(6) -0.015(4) -0.010(4) 0.044(4)
C1_H:7 0.099(12) 0.088(10) 0.094(12) -0.025(9) -0.034(10) 0.074(10)
Ag_M:9 0.0780(8) 0.1055(11) 0.1369(15) -0.0537(11) -0.0229(9) 0.0569(8)
Ag_M:10 0.1074(11) 0.0772(8) 0.1366(15) -0.0227(9) -0.0544(11) 0.0573(8)
Ag_M:11 0.0946(7) 0.0934(7) 0.0234(3) -0.0108(4) -0.0140(4) 0.0738(6)
Ag_M:12 0.0978(8) 0.0386(4) 0.0568(5) 0.0003(4) -0.0328(6) 0.0162(5)
Ag_M:13 0.0530(4) 0.0362(3) 0.0385(4) 0.0026(3) -0.0148(3) 0.0146(3)
Ag_M:14 0.0604(4) 0.0364(3) 0.0381(4) -0.0022(3) -0.0170(3) 0.0220(3)
Ag_M:15 0.1041(9) 0.0383(4) 0.0568(5) -0.0006(4) -0.0336(6) 0.0224(5)
Ag_M:16 0.0937(7) 0.0925(7) 0.0235(3) -0.0139(4) -0.0111(4) 0.0729(6)
F5_X:1 0.151(9) 0.155(9) 0.048(4) 0.001(5) -0.007(5) 0.131(9)
C1_X:1 0.136(10) 0.093(9) 0.057(7) 0.020(5) 0.032(6) 0.092(8)
F3_X:1 0.134(9) 0.105(8) 0.056(5) 0.005(5) 0.038(6) 0.079(7)
F4_X:1 0.182(13) 0.123(8) 0.099(8) 0.043(7) 0.060(8) 0.128(10)
S1_X:1 0.107(3) 0.0550(15) 0.0292(12) 0.0161(11) 0.0127(14) 0.0447(17)
O2_X:1 0.113(8) 0.066(5) 0.047(5) 0.023(4) 0.023(5) 0.062(6)
O3_X:1 0.172(14) 0.051(5) 0.046(5) 0.009(4) 0.006(7) 0.024(7)
N_X:1 0.058(5) 0.047(4) 0.051(6) 0.017(4) -0.004(4) 0.020(4)
S_X:1 0.0505(13) 0.0352(10) 0.0369(12) 0.0071(9) -0.0075(10) 0.0133(10)
O_X:1 0.068(5) 0.032(3) 0.065(5) 0.004(3) -0.021(4) 0.016(3)
O1_X:1 0.063(4) 0.047(4) 0.030(3) 0.005(3) 0.001(3) 0.024(3)
C_X:1 0.059(6) 0.053(5) 0.035(4) 0.019(4) 0.003(4) 0.014(4)
F_X:1 0.066(4) 0.076(4) 0.033(3) 0.000(3) -0.005(3) 0.009(4)
F1_X:1 0.055(4) 0.090(6) 0.051(4) 0.025(4) 0.001(3) 0.029(4)
F2_X:1 0.061(4) 0.091(6) 0.050(4) 0.042(4) 0.017(3) 0.031(4)
F5_X:2 0.172(16) 0.097(10) 0.133(13) 0.004(9) 0.005(10) 0.057(11)
C1_X:2 0.154(12) 0.154(16) 0.107(14) -0.008(10) 0.013(8) 0.104(12)
F3_X:2 0.138(13) 0.152(15) 0.26(3) -0.054(14) 0.032(14) 0.097(13)
F4_X:2 0.168(11) 0.146(13) 0.092(9) -0.017(8) 0.008(9) 0.100(10)
S1_X:2 0.146(5) 0.131(5) 0.078(3) 0.028(3) 0.030(3) 0.090(4)
O2_X:2 0.165(15) 0.30(3) 0.070(9) 0.028(13) 0.024(10) 0.16(2)
O3_X:2 0.170(19) 0.089(10) 0.126(15) 0.011(8) 0.075(13) 0.043(10)
N_X:2 0.166(18) 0.169(18) 0.095(9) 0.017(10) 0.024(10) 0.110(17)
S_X:2 0.159(5) 0.086(3) 0.052(2) 0.0119(19) 0.017(2) 0.078(3)
O_X:2 0.122(12) 0.117(10) 0.129(14) -0.053(10) 0.047(12) 0.007(11)
O1_X:2 0.23(2) 0.064(7) 0.095(11) 0.009(7) 0.067(14) 0.041(11)
C_X:2 0.139(14) 0.190(19) 0.111(12) -0.040(15) -0.019(14) 0.051(12)
F_X:2 0.18(2) 0.42(4) 0.106(10) -0.105(15) -0.076(11) 0.14(2)
F1_X:2 0.110(10) 0.174(14) 0.27(3) -0.120(16) 0.068(15) -0.004(12)
F2_X:2 0.159(17) 0.218(18) 0.111(12) 0.043(13) 0.037(13) 0.115(16)
F5_X:3 0.191(18) 0.163(16) 0.130(12) 0.051(11) -0.039(13) 0.069(16)
C1_X:3 0.127(14) 0.090(9) 0.128(12) 0.040(9) -0.018(8) 0.062(11)
F3_X:3 0.208(16) 0.191(18) 0.069(8) 0.019(9) 0.010(9) 0.138(16)
F4_X:3 0.129(13) 0.087(8) 0.22(2) 0.034(9) -0.014(12) 0.056(8)
S1_X:3 0.079(2) 0.0531(17) 0.098(3) -0.0117(18) -0.041(2) 0.0261(17)
O2_X:3 0.21(2) 0.063(6) 0.099(11) -0.021(6) -0.092(12) 0.058(9)
O3_X:3 0.070(7) 0.128(13) 0.142(14) -0.005(10) -0.041(7) 0.044(8)
N_X:3 0.066(7) 0.066(7) 0.098(7) -0.018(6) -0.018(6) 0.042(6)
S_X:3 0.0557(18) 0.079(2) 0.093(3) -0.038(2) -0.0125(18) 0.0271(17)
O_X:3 0.148(16) 0.079(8) 0.158(15) -0.046(8) -0.013(12) 0.066(10)
O1_X:3 0.066(6) 0.145(14) 0.097(10) -0.058(10) -0.010(6) 0.042(8)
C_X:3 0.078(8) 0.115(12) 0.121(11) -0.037(7) 0.023(8) 0.051(9)
F_X:3 0.21(2) 0.202(15) 0.057(7) 0.008(8) 0.008(9) 0.134(16)
F1_X:3 0.188(19) 0.22(2) 0.115(11) -0.069(13) 0.015(12) 0.098(18)
F2_X:3 0.081(7) 0.179(18) 0.137(13) -0.002(11) 0.024(7) 0.062(9)
F5A_X:4 0.11(2) 0.081(17) 0.26(3) 0.11(2) 0.04(2) 0.007(16)
C1A_X:4 0.14(2) 0.092(18) 0.223(16) -0.001(16) -0.005(19) 0.061(17)
F3A_X:4 0.22(4) 0.097(18) 0.22(3) -0.01(2) 0.00(4) 0.07(2)
F4A_X:4 0.14(2) 0.20(5) 0.19(4) 0.00(4) -0.01(3) 0.07(2)
S1A_X:4 0.072(6) 0.045(5) 0.220(14) -0.003(6) -0.005(8) 0.035(5)
O2A_X:4 0.120(15) 0.09(2) 0.28(4) -0.06(3) -0.01(2) 0.060(17)
O3A_X:4 0.112(19) 0.057(12) 0.28(3) -0.019(15) 0.14(2) 0.014(12)
NA_X:4 0.15(2) 0.105(18) 0.28(2) 0.06(2) -0.05(2) -0.004(19)
SA_X:4 0.20(2) 0.173(19) 0.29(3) 0.078(19) -0.01(2) 0.011(18)
OA_X:4 0.19(6) 0.25(6) 0.29(3) 0.08(3) -0.01(3) 0.07(6)
O1A_X:4 0.25(6) 0.118(18) 0.26(4) 0.15(2) -0.04(4) 0.01(3)
CA_X:4 0.17(2) 0.17(3) 0.24(3) 0.07(3) -0.03(2) -0.02(2)
FA_X:4 0.12(3) 0.28(5) 0.25(4) 0.18(4) -0.06(2) -0.01(3)
F1A_X:4 0.21(4) 0.18(3) 0.19(4) 0.10(3) -0.02(4) 0.02(2)
F2A_X:4 0.16(3) 0.24(5) 0.26(3) 0.06(4) -0.04(3) -0.07(3)
F5B_X:4 0.12(3) 0.22(6) 0.29(4) -0.07(4) -0.07(3) 0.05(4)
C1B_X:4 0.087(15) 0.08(2) 0.27(4) -0.05(2) -0.020(16) 0.017(17)
F3B_X:4 0.21(5) 0.17(3) 0.27(6) 0.01(3) -0.01(4) 0.15(4)
F4B_X:4 0.068(16) 0.14(3) 0.33(5) 0.01(3) 0.00(2) 0.06(2)
S1B_X:4 0.084(8) 0.077(8) 0.247(17) 0.003(10) -0.002(11) 0.029(7)
O2B_X:4 0.09(2) 0.16(3) 0.27(2) 0.07(3) -0.01(2) 0.09(2)
O3B_X:4 0.09(2) 0.067(14) 0.21(4) -0.010(16) 0.03(3) 0.008(15)
NB_X:4 0.082(16) 0.043(12) 0.239(17) -0.009(11) 0.014(15) 0.045(12)
SB_X:4 0.146(15) 0.101(12) 0.290(18) 0.027(14) -0.031(16) 0.049(12)
OB_X:4 0.12(2) 0.07(2) 0.31(5) 0.07(3) 0.02(3) 0.034(17)
O1B_X:4 0.17(3) 0.111(19) 0.28(4) 0.08(2) -0.04(4) -0.03(3)
CB_X:4 0.086(17) 0.081(15) 0.282(19) 0.097(17) -0.014(17) 0.048(13)
FB_X:4 0.12(2) 0.12(3) 0.29(2) 0.03(3) -0.05(3) 0.09(2)
F1B_X:4 0.16(3) 0.14(2) 0.29(4) 0.07(3) -0.01(4) 0.11(2)
F2B_X:4 0.120(19) 0.17(3) 0.28(4) 0.03(4) -0.05(2) -0.02(2)
F5_X:5 0.33(3) 0.089(8) 0.087(10) -0.017(7) 0.050(14) 0.022(13)
C1_X:5 0.18(2) 0.108(10) 0.113(13) 0.002(10) 0.019(9) 0.071(14)
F3_X:5 0.25(2) 0.080(8) 0.150(13) -0.017(9) -0.041(15) 0.076(13)
F4_X:5 0.17(2) 0.29(3) 0.22(2) -0.09(2) 0.053(17) 0.08(2)
S1_X:5 0.219(8) 0.105(4) 0.101(4) -0.017(3) -0.032(5) 0.104(5)
O2_X:5 0.198(18) 0.23(3) 0.19(3) 0.03(2) -0.002(16) 0.15(2)
O3_X:5 0.223(19) 0.095(9) 0.083(10) 0.017(7) 0.042(11) 0.093(10)
N_X:5 0.201(14) 0.121(14) 0.108(10) -0.012(10) -0.008(10) 0.117(13)
S_X:5 0.184(6) 0.091(3) 0.0461(19) -0.0079(18) -0.023(2) 0.091(4)
O_X:5 0.219(18) 0.191(14) 0.115(12) -0.081(12) -0.104(13) 0.175(15)
O1_X:5 0.18(2) 0.35(4) 0.105(11) -0.093(16) -0.040(12) 0.11(2)
C_X:5 0.178(14) 0.205(16) 0.128(13) -0.037(16) -0.038(14) 0.079(15)
F_X:5 0.147(12) 0.24(3) 0.30(3) -0.15(2) -0.084(19) 0.098(17)
F1_X:5 0.138(14) 0.157(11) 0.112(12) 0.017(10) -0.017(11) 0.054(11)
F2_X:5 0.18(2) 0.35(4) 0.106(11) -0.023(15) 0.060(12) 0.04(3)
F5_X:6 0.30(4) 0.084(19) 0.22(3) 0.023(18) -0.04(3) 0.11(3)
C1_X:6 0.24(3) 0.066(14) 0.21(2) -0.015(14) -0.07(2) 0.073(19)
F3_X:6 0.19(3) 0.13(2) 0.24(3) -0.06(2) -0.09(3) 0.12(3)
F4_X:6 0.27(3) 0.14(3) 0.23(5) -0.09(3) -0.10(3) 0.14(3)
S1_X:6 0.230(16) 0.071(5) 0.081(6) -0.020(5) -0.061(9) 0.060(8)
O2_X:6 0.23(2) 0.10(2) 0.10(2) -0.032(18) -0.08(2) 0.083(19)
O3_X:6 0.24(2) 0.057(11) 0.16(3) -0.045(13) -0.05(2) 0.036(16)
N_X:6 0.17(3) 0.18(2) 0.124(14) -0.070(11) -0.051(17) 0.02(2)
S_X:6 0.065(5) 0.31(2) 0.071(6) -0.045(9) -0.016(5) 0.078(9)
O_X:6 0.049(13) 0.29(6) 0.33(6) -0.01(5) 0.01(2) 0.02(3)
O1_X:6 0.075(17) 0.38(6) 0.12(3) -0.04(3) -0.03(2) 0.01(4)
C_X:6 0.18(3) 0.25(3) 0.16(3) 0.014(18) -0.01(2) 0.08(2)
F_X:6 0.18(3) 0.121(16) 0.18(2) 0.011(13) -0.02(2) 0.03(2)
F1_X:6 0.20(3) 0.16(4) 0.22(5) 0.03(3) -0.03(3) 0.11(3)
F2_X:6 0.32(6) 0.34(4) 0.17(4) 0.06(4) 0.05(5) 0.11(6)
F5_X:7 0.149(10) 0.084(6) 0.058(5) -0.033(5) -0.039(6) 0.062(7)
C1_X:7 0.128(9) 0.037(5) 0.053(6) -0.003(4) -0.024(5) 0.037(5)
F3_X:7 0.185(13) 0.051(4) 0.083(7) -0.015(4) -0.048(8) 0.060(6)
F4_X:7 0.150(10) 0.053(4) 0.047(4) 0.008(3) -0.001(5) 0.032(5)
S1_X:7 0.102(2) 0.0705(18) 0.0300(12) 0.0057(12) -0.0099(13) 0.0596(18)
O2_X:7 0.159(13) 0.180(16) 0.043(5) 0.014(7) 0.002(7) 0.141(13)
O3_X:7 0.113(8) 0.057(5) 0.052(5) -0.007(4) -0.025(5) 0.053(5)
N_X:7 0.073(6) 0.060(5) 0.048(5) 0.014(4) -0.001(4) 0.040(5)
S_X:7 0.0519(13) 0.0592(14) 0.0351(11) 0.0150(10) 0.0076(10) 0.0373(12)
O_X:7 0.067(5) 0.069(5) 0.038(4) 0.003(4) -0.005(3) 0.048(4)
O1_X:7 0.068(5) 0.071(5) 0.075(6) 0.027(5) 0.020(5) 0.053(5)
C_X:7 0.053(5) 0.086(7) 0.038(5) 0.023(5) 0.001(4) 0.042(5)
F_X:7 0.063(4) 0.090(6) 0.043(4) 0.022(4) -0.012(3) 0.029(4)
F1_X:7 0.069(5) 0.118(7) 0.031(3) 0.001(4) 0.001(3) 0.055(5)
F2_X:7 0.060(4) 0.087(5) 0.044(4) 0.027(4) 0.004(3) 0.029(4)

loop_
_atom_type_symbol
_atom_type_description
_atom_type_scat_dispersion_real
_atom_type_scat_dispersion_imag
_atom_type_scat_source
C C 0.0181 0.0091 'International Tables Vol C Tables 4.2.6.8 and 6.1.1.4'
H H 0.0000 0.0000 'International Tables Vol C Tables 4.2.6.8 and 6.1.1.4'
N N 0.0311 0.0180 'International Tables Vol C Tables 4.2.6.8 and 6.1.1.4'
O O 0.0492 0.0322 'International Tables Vol C Tables 4.2.6.8 and 6.1.1.4'
F F 0.0727 0.0534 'International Tables Vol C Tables 4.2.6.8 and 6.1.1.4'
S S 0.3331 0.5567 'International Tables Vol C Tables 4.2.6.8 and 6.1.1.4'
Ag Ag 0.1306 4.2820 'International Tables Vol C Tables 4.2.6.8 and 6.1.1.4'

loop_
_geom_angle_atom_site_label_1
_geom_angle_atom_site_label_2
_geom_angle_atom_site_label_3
_geom_angle
_geom_angle_site_symmetry_1
_geom_angle_site_symmetry_3
_geom_angle_publ_flag
O1_A:1 C_A:1 O2_A:1 128.8(11) . . ?
O1_A:1 C_A:1 N_A:2 122.3(10) . . ?
O2_A:1 C_A:1 N_A:2 108.9(9) . . ?
C_A:1 O2_A:1 CT_A:1 119.0(9) . . ?
O2_A:1 CT_A:1 C1_A:1 111.5(11) . . ?
O2_A:1 CT_A:1 C2_A:1 112.9(11) . . ?
C1_A:1 CT_A:1 C2_A:1 110.6(12) . . ?
O2_A:1 CT_A:1 C3_A:1 103.5(10) . . ?
C1_A:1 CT_A:1 C3_A:1 107.0(12) . . ?
C2_A:1 CT_A:1 C3_A:1 110.9(13) . . ?
C_A:1 N_A:2 CA_A:2 120.7(8) . . ?
N_A:2 CA_A:2 C_A:2 109.8(9) . . ?
N_A:2 CA_A:2 CB_A:2 112.8(8) . . ?
C_A:2 CA_A:2 CB_A:2 113.0(9) . . ?
CG1_A:2 CB_A:2 CG2_A:2 111.1(9) . . ?
CG1_A:2 CB_A:2 CA_A:2 111.1(8) . . ?
CG2_A:2 CB_A:2 CA_A:2 109.5(9) . . ?
O_A:2 C_A:2 N_A:3 120.5(10) . . ?
O_A:2 C_A:2 CA_A:2 121.2(10) . . ?
N_A:3 C_A:2 CA_A:2 118.3(8) . . ?
O_A:3 C_A:3 N_A:4 123.0(9) . . ?
O_A:3 C_A:3 CA_A:3 121.5(9) . . ?
N_A:4 C_A:3 CA_A:3 115.2(8) . . ?
N_A:3 CA_A:3 C_A:3 110.0(8) . . ?
N_A:3 CA_A:3 CB_A:3 112.7(9) . . ?
C_A:3 CA_A:3 CB_A:3 112.9(10) . . ?
C_A:2 N_A:3 CA_A:3 122.9(8) . . ?
C3_A:3 CB_A:3 CA_A:3 116.3(10) . . ?
C7_A:3 C3_A:3 C4_A:3 117.2(10) . . ?
C7_A:3 C3_A:3 CB_A:3 120.9(11) . . ?
C4_A:3 C3_A:3 CB_A:3 121.9(11) . . ?
C3_A:3 C7_A:3 C6_A:3 121.7(13) . . ?
C7_A:3 C6_A:3 C5_A:3 116.4(13) . . ?
N1_A:3 C5_A:3 C6_A:3 122.9(14) . . ?
C4_A:3 N1_A:3 C5_A:3 119.1(14) . . ?
C4_A:3 N1_A:3 Ag_M:9 123.6(11) . . ?
C5_A:3 N1_A:3 Ag_M:9 116.5(12) . . ?
N1_A:3 C4_A:3 C3_A:3 122.4(12) . . ?
C_A:3 N_A:4 CA_A:4 120.6(8) . . ?
N_A:4 CA_A:4 C_A:4 111.2(8) . . ?
O_A:4 C_A:4 N_A:5 123.2(8) . . ?
O_A:4 C_A:4 CA_A:4 122.5(9) . . ?
N_A:5 C_A:4 CA_A:4 114.2(8) . . ?
C_A:4 N_A:5 CA_A:5 123.5(8) . . ?
N_A:5 CA_A:5 C_A:5 108.1(8) . . ?
N_A:5 CA_A:5 CB_A:5 112.1(8) . . ?
C_A:5 CA_A:5 CB_A:5 109.2(9) . . ?
O_A:5 C_A:5 N_A:6 124.4(9) . . ?
O_A:5 C_A:5 CA_A:5 121.9(9) . . ?
N_A:6 C_A:5 CA_A:5 112.3(8) . . ?
C6_A:5 CB_A:5 CA_A:5 112.4(8) . . ?
C11_A:5 C6_A:5 C7_A:5 117.9(8) . . ?
C11_A:5 C6_A:5 CB_A:5 122.6(8) . . ?
C7_A:5 C6_A:5 CB_A:5 119.5(8) . . ?
N8_A:5 C7_A:5 C6_A:5 124.2(8) . . ?
C7_A:5 N8_A:5 C9_A:5 117.1(8) . . ?
C7_A:5 N8_A:5 Ag_M:16 116.0(6) . . ?
C9_A:5 N8_A:5 Ag_M:16 126.5(7) . . ?
N8_A:5 C9_A:5 C10_A:5 123.6(10) . . ?
C9_A:5 C10_A:5 C11_A:5 117.1(9) . . ?
C6_A:5 C11_A:5 C10_A:5 120.0(9) . . ?
C_A:5 N_A:6 CA_A:6 121.8(9) . . ?
N_A:6 CA_A:6 CB_A:6 116.4(12) . . ?
N_A:6 CA_A:6 C_A:6 104.5(10) . . ?
CB_A:6 CA_A:6 C_A:6 111.2(10) . . ?
CG1_A:6 CB_A:6 CA_A:6 106.3(14) . . ?
CG1_A:6 CB_A:6 CG2_A:6 111.4(14) . . ?
CA_A:6 CB_A:6 CG2_A:6 114.4(12) . . ?
O_A:6 C_A:6 O1_A:7 124.4(13) . . ?
O_A:6 C_A:6 CA_A:6 123.5(12) . . ?
O1_A:7 C_A:6 CA_A:6 111.6(11) . . ?
C_A:6 O1_A:7 C1_A:7 116.9(16) . . ?
O1_B:1 C_B:1 O2_B:1 128.3(10) . . ?
O1_B:1 C_B:1 N_B:2 122.2(9) . . ?
O2_B:1 C_B:1 N_B:2 109.5(9) . . ?
C_B:1 O2_B:1 CT_B:1 118.8(9) . . ?
O2_B:1 CT_B:1 C3_B:1 112.0(11) . . ?
O2_B:1 CT_B:1 C2_B:1 110.2(10) . . ?
C3_B:1 CT_B:1 C2_B:1 110.6(12) . . ?
O2_B:1 CT_B:1 C1_B:1 101.9(11) . . ?
C3_B:1 CT_B:1 C1_B:1 112.5(13) . . ?
C2_B:1 CT_B:1 C1_B:1 109.4(12) . . ?
C_B:1 N_B:2 CA_B:2 121.1(8) . . ?
N_B:2 CA_B:2 C_B:2 110.5(9) . . ?
N_B:2 CA_B:2 CB_B:2 111.4(8) . . ?
C_B:2 CA_B:2 CB_B:2 113.0(9) . . ?
CA_B:2 CB_B:2 CG2_B:2 111.9(8) . . ?
CA_B:2 CB_B:2 CG1_B:2 111.3(9) . . ?
CG2_B:2 CB_B:2 CG1_B:2 109.8(9) . . ?
O_B:2 C_B:2 N_B:3 121.7(10) . . ?
O_B:2 C_B:2 CA_B:2 121.8(10) . . ?
N_B:3 C_B:2 CA_B:2 116.5(8) . . ?
O_B:3 C_B:3 N_B:4 123.8(9) . . ?
O_B:3 C_B:3 CA_B:3 121.7(9) . . ?
N_B:4 C_B:3 CA_B:3 113.7(8) . . ?
N_B:3 CA_B:3 C_B:3 108.7(7) . . ?
N_B:3 CA_B:3 CB_B:3 113.4(8) . . ?
C_B:3 CA_B:3 CB_B:3 114.1(10) . . ?
C_B:2 N_B:3 CA_B:3 121.8(8) . . ?
C3_B:3 CB_B:3 CA_B:3 114.6(9) . . ?
C4_B:3 C3_B:3 C7_B:3 117.6(10) . . ?
C4_B:3 C3_B:3 CB_B:3 122.2(11) . . ?
C7_B:3 C3_B:3 CB_B:3 120.1(11) . . ?
C6_B:3 C7_B:3 C3_B:3 121.5(13) . . ?
C7_B:3 C6_B:3 C5_B:3 116.0(13) . . ?
N1_B:3 C5_B:3 C6_B:3 123.8(14) . . ?
C5_B:3 N1_B:3 C4_B:3 118.7(14) . . ?
C5_B:3 N1_B:3 Ag_M:10 117.4(12) . . ?
C4_B:3 N1_B:3 Ag_M:10 123.7(10) . . ?
N1_B:3 C4_B:3 C3_B:3 122.3(12) . . ?
C_B:3 N_B:4 CA_B:4 119.1(8) . . ?
N_B:4 CA_B:4 C_B:4 109.1(8) . . ?
O_B:4 C_B:4 N_B:5 122.4(8) . . ?
O_B:4 C_B:4 CA_B:4 124.6(9) . . ?
N_B:5 C_B:4 CA_B:4 113.0(8) . . ?
C_B:4 N_B:5 CA_B:5 123.7(8) . . ?
N_B:5 CA_B:5 C_B:5 108.6(8) . . ?
N_B:5 CA_B:5 CB_B:5 113.6(8) . . ?
C_B:5 CA_B:5 CB_B:5 107.7(8) . . ?
O_B:5 C_B:5 N_B:6 124.8(9) . . ?
O_B:5 C_B:5 CA_B:5 121.7(8) . . ?
N_B:6 C_B:5 CA_B:5 112.8(8) . . ?
C6_B:5 CB_B:5 CA_B:5 111.5(8) . . ?
C11_B:5 C6_B:5 C7_B:5 117.4(8) . . ?
C11_B:5 C6_B:5 CB_B:5 122.4(8) . . ?
C7_B:5 C6_B:5 CB_B:5 120.2(8) . . ?
N8_B:5 C7_B:5 C6_B:5 124.6(8) . . ?
C9_B:5 N8_B:5 C7_B:5 116.5(8) . . ?
C9_B:5 N8_B:5 Ag_M:11 126.9(7) . . ?
C7_B:5 N8_B:5 Ag_M:11 116.0(6) . . ?
N8_B:5 C9_B:5 C10_B:5 124.2(9) . . ?
C9_B:5 C10_B:5 C11_B:5 117.0(9) . . ?
C6_B:5 C11_B:5 C10_B:5 120.1(9) . . ?
C_B:5 N_B:6 CA_B:6 122.2(9) . . ?
N_B:6 CA_B:6 CB_B:6 116.9(13) . . ?
N_B:6 CA_B:6 C_B:6 104.8(10) . . ?
CB_B:6 CA_B:6 C_B:6 112.0(10) . . ?
CG2_B:6 CB_B:6 CG1_B:6 111.5(14) . . ?
CG2_B:6 CB_B:6 CA_B:6 106.6(14) . . ?
CG1_B:6 CB_B:6 CA_B:6 112.7(12) . . ?
O_B:6 C_B:6 O1_B:7 123.9(13) . . ?
O_B:6 C_B:6 CA_B:6 124.2(12) . . ?
O1_B:7 C_B:6 CA_B:6 111.4(11) . . ?
C_B:6 O1_B:7 C1_B:7 120.5(15) . . ?
O1_C:1 C_C:1 O2_C:1 124.3(12) . . ?
O1_C:1 C_C:1 N_C:2 125.3(13) . . ?
O2_C:1 C_C:1 N_C:2 110.5(11) . . ?
C_C:1 O2_C:1 CT_C:1 119.3(10) . . ?
O2_C:1 CT_C:1 C3_C:1 109.1(12) . . ?
O2_C:1 CT_C:1 C1_C:1 104.2(11) . . ?
C3_C:1 CT_C:1 C1_C:1 110.5(16) . . ?
O2_C:1 CT_C:1 C2_C:1 108.5(15) . . ?
C3_C:1 CT_C:1 C2_C:1 114.5(16) . . ?
C1_C:1 CT_C:1 C2_C:1 109.5(13) . . ?
C_C:1 N_C:2 CA_C:2 121.0(10) . . ?
N_C:2 CA_C:2 C_C:2 108.7(9) . . ?
N_C:2 CA_C:2 CB_C:2 116.1(10) . . ?
C_C:2 CA_C:2 CB_C:2 110.7(9) . . ?
CG2_C:2 CB_C:2 CG1_C:2 109.1(11) . . ?
CG2_C:2 CB_C:2 CA_C:2 111.2(11) . . ?
CG1_C:2 CB_C:2 CA_C:2 110.7(12) . . ?
O_C:2 C_C:2 N_C:3 122.9(9) . . ?
O_C:2 C_C:2 CA_C:2 123.6(10) . . ?
N_C:3 C_C:2 CA_C:2 113.4(8) . . ?
O_C:3 C_C:3 N_C:4 122.0(9) . . ?
O_C:3 C_C:3 CA_C:3 122.6(9) . . ?
N_C:4 C_C:3 CA_C:3 115.1(8) . . ?
N_C:3 CA_C:3 C_C:3 107.1(7) . . ?
N_C:3 CA_C:3 CB_C:3 113.0(8) . . ?
C_C:3 CA_C:3 CB_C:3 111.5(8) . . ?
C_C:2 N_C:3 CA_C:3 123.0(8) . . ?
C3_C:3 CB_C:3 CA_C:3 111.4(8) . . ?
C4_C:3 C3_C:3 C7_C:3 116.6(7) . . ?
C4_C:3 C3_C:3 CB_C:3 121.0(7) . . ?
C7_C:3 C3_C:3 CB_C:3 122.3(8) . . ?
C6_C:3 C7_C:3 C3_C:3 119.3(7) . . ?
C5_C:3 C6_C:3 C7_C:3 119.9(9) . . ?
N1_C:3 C5_C:3 C6_C:3 122.2(9) . . ?
C4_C:3 N1_C:3 C5_C:3 117.3(8) . . ?
C4_C:3 N1_C:3 Ag_M:13 121.5(6) . . ?
C5_C:3 N1_C:3 Ag_M:13 121.0(6) . . ?
N1_C:3 C4_C:3 C3_C:3 124.7(7) . . ?
C_C:3 N_C:4 CA_C:4 119.6(7) . . ?
N_C:4 CA_C:4 C_C:4 109.6(7) . . ?
O_C:4 C_C:4 N_C:5 121.3(8) . . ?
O_C:4 C_C:4 CA_C:4 123.2(9) . . ?
N_C:5 C_C:4 CA_C:4 115.3(8) . . ?
C_C:4 N_C:5 CA_C:5 119.3(8) . . ?
N_C:5 CA_C:5 C_C:5 109.7(7) . . ?
N_C:5 CA_C:5 CB_C:5 112.6(8) . . ?
C_C:5 CA_C:5 CB_C:5 109.6(8) . . ?
O_C:5 C_C:5 N_C:6 122.8(9) . . ?
O_C:5 C_C:5 CA_C:5 124.4(9) . . ?
N_C:6 C_C:5 CA_C:5 112.8(7) . . ?
C6_C:5 CB_C:5 CA_C:5 112.7(7) . . ?
C7_C:5 C6_C:5 C11_C:5 116.1(8) . . ?
C7_C:5 C6_C:5 CB_C:5 123.0(8) . . ?
C11_C:5 C6_C:5 CB_C:5 120.7(7) . . ?
N8_C:5 C7_C:5 C6_C:5 125.4(9) . . ?
C7_C:5 N8_C:5 C9_C:5 117.9(9) . . ?
C7_C:5 N8_C:5 Ag_M:16 120.3(7) . . ?
C9_C:5 N8_C:5 Ag_M:16 119.6(7) . . ?
N8_C:5 C9_C:5 C10_C:5 121.2(9) . . ?
C9_C:5 C10_C:5 C11_C:5 120.0(10) . . ?
C10_C:5 C11_C:5 C6_C:5 119.4(8) . . ?
C_C:5 N_C:6 CA_C:6 123.7(7) . . ?
N_C:6 CA_C:6 C_C:6 108.4(8) . . ?
N_C:6 CA_C:6 CB_C:6 108.8(10) . . ?
C_C:6 CA_C:6 CB_C:6 113.2(9) . . ?
CG1_C:6 CB_C:6 CG2_C:6 114.2(13) . . ?
CG1_C:6 CB_C:6 CA_C:6 115.9(13) . . ?
CG2_C:6 CB_C:6 CA_C:6 111.0(9) . . ?
O_C:6 C_C:6 O1_C:7 123.1(10) . . ?
O_C:6 C_C:6 CA_C:6 125.2(10) . . ?
O1_C:7 C_C:6 CA_C:6 111.7(8) . . ?
C_C:6 O1_C:7 C1_C:7 117.7(9) . . ?
O1_D:1 C_D:1 N_D:2 123.7(10) . . ?
O1_D:1 C_D:1 O2_D:1 124.7(10) . . ?
N_D:2 C_D:1 O2_D:1 111.5(9) . . ?
C_D:1 O2_D:1 CT_D:1 120.0(8) . . ?
O2_D:1 CT_D:1 C3_D:1 110.0(9) . . ?
O2_D:1 CT_D:1 C2_D:1 103.5(9) . . ?
C3_D:1 CT_D:1 C2_D:1 110.9(10) . . ?
O2_D:1 CT_D:1 C1_D:1 110.3(9) . . ?
C3_D:1 CT_D:1 C1_D:1 111.8(10) . . ?
C2_D:1 CT_D:1 C1_D:1 110.1(9) . . ?
C_D:1 N_D:2 CA_D:2 122.5(9) . . ?
N_D:2 CA_D:2 C_D:2 107.9(8) . . ?
N_D:2 CA_D:2 CB_D:2 113.2(9) . . ?
C_D:2 CA_D:2 CB_D:2 110.6(9) . . ?
CG2_D:2 CB_D:2 CG1_D:2 113.8(13) . . ?
CG2_D:2 CB_D:2 CA_D:2 110.3(11) . . ?
CG1_D:2 CB_D:2 CA_D:2 111.5(11) . . ?
O_D:2 C_D:2 N_D:3 122.1(10) . . ?
O_D:2 C_D:2 CA_D:2 122.1(9) . . ?
N_D:3 C_D:2 CA_D:2 115.2(8) . . ?
O_D:3 C_D:3 N_D:4 119.9(10) . . ?
O_D:3 C_D:3 CA_D:3 122.8(9) . . ?
N_D:4 C_D:3 CA_D:3 117.2(8) . . ?
N_D:3 CA_D:3 C_D:3 109.7(8) . . ?
N_D:3 CA_D:3 CB_D:3 112.2(10) . . ?
C_D:3 CA_D:3 CB_D:3 110.5(10) . . ?
C_D:2 N_D:3 CA_D:3 123.7(9) . . ?
C3_D:3 CB_D:3 CA_D:3 111.9(10) . . ?
C4_D:3 C3_D:3 C7_D:3 117.6(11) . . ?
C4_D:3 C3_D:3 CB_D:3 121.6(10) . . ?
C7_D:3 C3_D:3 CB_D:3 120.8(12) . . ?
C6_D:3 C7_D:3 C3_D:3 119.1(13) . . ?
C5_D:3 C6_D:3 C7_D:3 117.3(14) . . ?
N1_D:3 C5_D:3 C6_D:3 125.1(16) . . ?
C4_D:3 N1_D:3 C5_D:3 116.1(14) . . ?
C4_D:3 N1_D:3 Ag_M:10 122.3(11) . . ?
C5_D:3 N1_D:3 Ag_M:10 121.6(12) . . ?
N1_D:3 C4_D:3 C3_D:3 124.5(12) . . ?
C_D:3 N_D:4 CA_D:4 120.0(8) . . ?
N_D:4 CA_D:4 C_D:4 109.8(8) . . ?
O_D:4 C_D:4 N_D:5 122.1(8) . . ?
O_D:4 C_D:4 CA_D:4 123.0(9) . . ?
N_D:5 C_D:4 CA_D:4 114.9(7) . . ?
C_D:4 N_D:5 CA_D:5 119.1(8) . . ?
N_D:5 CA_D:5 C_D:5 110.6(7) . . ?
N_D:5 CA_D:5 CB_D:5 112.7(8) . . ?
C_D:5 CA_D:5 CB_D:5 108.1(9) . . ?
O_D:5 C_D:5 N_D:6 125.9(10) . . ?
O_D:5 C_D:5 CA_D:5 121.9(8) . . ?
N_D:6 C_D:5 CA_D:5 112.2(8) . . ?
C6_D:5 CB_D:5 CA_D:5 112.8(7) . . ?
C11_D:5 C6_D:5 C7_D:5 117.8(8) . . ?
C11_D:5 C6_D:5 CB_D:5 121.7(9) . . ?
C7_D:5 C6_D:5 CB_D:5 120.5(8) . . ?
N8_D:5 C7_D:5 C6_D:5 123.5(8) . . ?
C9_D:5 N8_D:5 C7_D:5 117.3(9) . . ?
C9_D:5 N8_D:5 Ag_M:12 120.3(8) . . ?
C7_D:5 N8_D:5 Ag_M:12 121.8(7) . . ?
N8_D:5 C9_D:5 C10_D:5 124.4(10) . . ?
C11_D:5 C10_D:5 C9_D:5 117.4(9) . . ?
C6_D:5 C11_D:5 C10_D:5 119.6(9) . . ?
C_D:5 N_D:6 CA_D:6 121.1(9) . . ?
N_D:6 CA_D:6 CB_D:6 109.4(10) . . ?
N_D:6 CA_D:6 C_D:6 105.8(8) . . ?
CB_D:6 CA_D:6 C_D:6 114.2(10) . . ?
CG1_D:6 CB_D:6 CG2_D:6 109.5(13) . . ?
CG1_D:6 CB_D:6 CA_D:6 111.2(11) . . ?
CG2_D:6 CB_D:6 CA_D:6 112.2(13) . . ?
O_D:6 C_D:6 O1_D:7 124.4(12) . . ?
O_D:6 C_D:6 CA_D:6 123.7(11) . . ?
O1_D:7 C_D:6 CA_D:6 111.9(10) . . ?
C_D:6 O1_D:7 C1_D:7 116.0(13) . . ?
C_E:1 O1_E:1 Ag_M:12 141.6(14) . . ?
O1_E:1 C_E:1 N_E:2 123.6(13) . . ?
O1_E:1 C_E:1 O2_E:1 127.9(14) . . ?
N_E:2 C_E:1 O2_E:1 108.1(12) . . ?
CT_E:1 O2_E:1 C_E:1 126.6(14) . . ?
O2_E:1 CT_E:1 C2_E:1 121.8(15) . . ?
O2_E:1 CT_E:1 C1_E:1 110.7(14) . . ?
C2_E:1 CT_E:1 C1_E:1 114.0(15) . . ?
O2_E:1 CT_E:1 C3_E:1 93(2) . . ?
C2_E:1 CT_E:1 C3_E:1 108(2) . . ?
C1_E:1 CT_E:1 C3_E:1 105.5(18) . . ?
C_E:1 N_E:2 CA_E:2 122.5(12) . . ?
N_E:2 CA_E:2 CB_E:2 108.4(10) . . ?
N_E:2 CA_E:2 C_E:2 108.4(11) . . ?
CB_E:2 CA_E:2 C_E:2 111.9(9) . . ?
CG2_E:2 CB_E:2 CG1_E:2 115.2(13) . . ?
CG2_E:2 CB_E:2 CA_E:2 110.6(12) . . ?
CG1_E:2 CB_E:2 CA_E:2 109.8(10) . . ?
O_E:2 C_E:2 N_E:3 124.4(12) . . ?
O_E:2 C_E:2 CA_E:2 119.6(12) . . ?
N_E:3 C_E:2 CA_E:2 115.8(8) . . ?
O_E:3 C_E:3 N_E:4 122.4(8) . . ?
O_E:3 C_E:3 CA_E:3 123.0(9) . . ?
N_E:4 C_E:3 CA_E:3 114.6(7) . . ?
N_E:3 CA_E:3 C_E:3 108.2(7) . . ?
N_E:3 CA_E:3 CB_E:3 114.6(8) . . ?
C_E:3 CA_E:3 CB_E:3 112.4(8) . . ?
C_E:2 N_E:3 CA_E:3 120.8(8) . . ?
C3_E:3 CB_E:3 CA_E:3 116.6(7) . . ?
C4_E:3 C3_E:3 C7_E:3 116.6(7) . . ?
C4_E:3 C3_E:3 CB_E:3 123.8(7) . . ?
C7_E:3 C3_E:3 CB_E:3 119.6(8) . . ?
C3_E:3 C7_E:3 C6_E:3 120.2(8) . . ?
C5_E:3 C6_E:3 C7_E:3 118.8(9) . . ?
N1_E:3 C5_E:3 C6_E:3 122.2(8) . . ?
C5_E:3 N1_E:3 C4_E:3 118.0(8) . . ?
C5_E:3 N1_E:3 Ag_M:13 118.9(6) . . ?
C4_E:3 N1_E:3 Ag_M:13 122.8(6) . . ?
N1_E:3 C4_E:3 C3_E:3 124.2(8) . . ?
C_E:3 N_E:4 CA_E:4 121.2(8) . . ?
N_E:4 CA_E:4 C_E:4 111.1(8) . . ?
O_E:4 C_E:4 N_E:5 123.1(8) . . ?
O_E:4 C_E:4 CA_E:4 122.8(10) . . ?
N_E:5 C_E:4 CA_E:4 114.0(8) . . ?
C_E:4 N_E:5 CA_E:5 122.8(8) . . ?
N_E:5 CA_E:5 C_E:5 112.5(10) . . ?
N_E:5 CA_E:5 CB_E:5 110.4(10) . . ?
C_E:5 CA_E:5 CB_E:5 103.7(13) . . ?
O_E:5 C_E:5 N_E:6 127.6(15) . . ?
O_E:5 C_E:5 CA_E:5 121.7(14) . . ?
N_E:6 C_E:5 CA_E:5 109.6(13) . . ?
C6_E:5 CB_E:5 CA_E:5 114.9(10) . . ?
C7_E:5 C6_E:5 C11_E:5 117.2(10) . . ?
C7_E:5 C6_E:5 CB_E:5 121.5(11) . . ?
C11_E:5 C6_E:5 CB_E:5 121.3(10) . . ?
N8_E:5 C7_E:5 C6_E:5 124.5(12) . . ?
C9_E:5 N8_E:5 C7_E:5 116.9(12) . . ?
C9_E:5 N8_E:5 Ag_M:15 122.8(11) . . ?
C7_E:5 N8_E:5 Ag_M:15 120.2(10) . . ?
N8_E:5 C9_E:5 C10_E:5 123.1(14) . . ?
C9_E:5 C10_E:5 C11_E:5 118.8(14) . . ?
C10_E:5 C11_E:5 C6_E:5 119.4(11) . . ?
C_E:5 N_E:6 CA_E:6 118.6(16) . . ?
N_E:6 CA_E:6 C1B_E:6 103(2) . . ?
N_E:6 CA_E:6 C1A_E:6 117(2) . . ?
N_E:6 CA_E:6 CB_E:6 116(2) . . ?
C1B_E:6 CA_E:6 CB_E:6 109(2) . . ?
C1A_E:6 CA_E:6 CB_E:6 118(2) . . ?
CG2_E:6 CB_E:6 CA_E:6 114(3) . . ?
CG2_E:6 CB_E:6 CG1_E:6 103(3) . . ?
CA_E:6 CB_E:6 CG1_E:6 109(2) . . ?
O1A_E:6 C1A_E:6 O1A_E:7 121(4) . . ?
O1A_E:6 C1A_E:6 CA_E:6 126(4) . . ?
O1A_E:7 C1A_E:6 CA_E:6 113(3) . . ?
O1B_E:6 C1B_E:6 O1B_E:7 118(4) . . ?
O1B_E:6 C1B_E:6 CA_E:6 130(3) . . ?
O1B_E:7 C1B_E:6 CA_E:6 112(3) . . ?
C1A_E:6 O1A_E:7 C1A_E:7 167(5) . . ?
C1B_E:6 O1B_E:7 C1B_E:7 112(4) . . ?
C_F:1 O1_F:1 Ag_M:15 139.1(15) . . ?
O1_F:1 C_F:1 N_F:2 124.2(13) . . ?
O1_F:1 C_F:1 O2_F:1 127.0(14) . . ?
N_F:2 C_F:1 O2_F:1 108.8(13) . . ?
C_F:1 O2_F:1 CT_F:1 126.9(14) . . ?
O2_F:1 CT_F:1 C2_F:1 107.4(14) . . ?
O2_F:1 CT_F:1 C1_F:1 124.0(16) . . ?
C2_F:1 CT_F:1 C1_F:1 118.4(16) . . ?
O2_F:1 CT_F:1 C3_F:1 92.6(17) . . ?
C2_F:1 CT_F:1 C3_F:1 107(2) . . ?
C1_F:1 CT_F:1 C3_F:1 102.0(17) . . ?
C_F:1 N_F:2 CA_F:2 122.0(13) . . ?
N_F:2 CA_F:2 C_F:2 109.4(11) . . ?
N_F:2 CA_F:2 CB_F:2 108.2(10) . . ?
C_F:2 CA_F:2 CB_F:2 112.7(9) . . ?
CG2_F:2 CB_F:2 CA_F:2 112.9(12) . . ?
CG2_F:2 CB_F:2 CG1_F:2 114.8(12) . . ?
CA_F:2 CB_F:2 CG1_F:2 108.6(10) . . ?
O_F:2 C_F:2 N_F:3 123.1(12) . . ?
O_F:2 C_F:2 CA_F:2 120.8(12) . . ?
N_F:3 C_F:2 CA_F:2 116.1(9) . . ?
O_F:3 C_F:3 N_F:4 122.2(9) . . ?
O_F:3 C_F:3 CA_F:3 123.2(9) . . ?
N_F:4 C_F:3 CA_F:3 114.6(7) . . ?
N_F:3 CA_F:3 C_F:3 108.0(7) . . ?
N_F:3 CA_F:3 CB_F:3 113.4(8) . . ?
C_F:3 CA_F:3 CB_F:3 113.1(8) . . ?
C_F:2 N_F:3 CA_F:3 120.8(8) . . ?
C3_F:3 CB_F:3 CA_F:3 117.6(7) . . ?
C4_F:3 C3_F:3 C7_F:3 116.7(7) . . ?
C4_F:3 C3_F:3 CB_F:3 123.8(7) . . ?
C7_F:3 C3_F:3 CB_F:3 119.6(8) . . ?
C3_F:3 C7_F:3 C6_F:3 119.5(8) . . ?
C7_F:3 C6_F:3 C5_F:3 120.1(8) . . ?
N1_F:3 C5_F:3 C6_F:3 121.3(8) . . ?
C5_F:3 N1_F:3 C4_F:3 117.6(8) . . ?
C5_F:3 N1_F:3 Ag_M:14 118.9(6) . . ?
C4_F:3 N1_F:3 Ag_M:14 123.2(6) . . ?
N1_F:3 C4_F:3 C3_F:3 124.8(8) . . ?
C_F:3 N_F:4 CA_F:4 122.3(8) . . ?
N_F:4 CA_F:4 C_F:4 111.9(8) . . ?
O_F:4 C_F:4 N_F:5 124.7(8) . . ?
O_F:4 C_F:4 CA_F:4 120.9(9) . . ?
N_F:5 C_F:4 CA_F:4 114.1(8) . . ?
C_F:4 N_F:5 CA_F:5 122.3(8) . . ?
N_F:5 CA_F:5 C_F:5 112.3(9) . . ?
N_F:5 CA_F:5 CB_F:5 110.8(11) . . ?
C_F:5 CA_F:5 CB_F:5 104.4(13) . . ?
O_F:5 C_F:5 N_F:6 126.3(15) . . ?
O_F:5 C_F:5 CA_F:5 120.7(14) . . ?
N_F:6 C_F:5 CA_F:5 112.0(12) . . ?
C6_F:5 CB_F:5 CA_F:5 114.9(11) . . ?
C7_F:5 C6_F:5 C11_F:5 117.9(10) . . ?
C7_F:5 C6_F:5 CB_F:5 122.1(11) . . ?
C11_F:5 C6_F:5 CB_F:5 120.0(10) . . ?
N8_F:5 C7_F:5 C6_F:5 124.1(12) . . ?
C9_F:5 N8_F:5 C7_F:5 117.8(12) . . ?
C9_F:5 N8_F:5 Ag_M:12 122.9(11) . . ?
C7_F:5 N8_F:5 Ag_M:12 119.3(9) . . ?
N8_F:5 C9_F:5 C10_F:5 122.7(15) . . ?
C11_F:5 C10_F:5 C9_F:5 118.8(14) . . ?
C10_F:5 C11_F:5 C6_F:5 118.5(11) . . ?
CAB_F:6 N_F:6 C_F:5 116(3) . . ?
C_F:5 N_F:6 CAA_F:6 122(2) . . ?
C1A_F:6 CAA_F:6 N_F:6 104(2) . . ?
C1A_F:6 CAA_F:6 CBA_F:6 123(3) . . ?
N_F:6 CAA_F:6 CBA_F:6 128(3) . . ?
CAA_F:6 CBA_F:6 CG2A_F:6 109(3) . . ?
CAA_F:6 CBA_F:6 CG1A_F:6 110(3) . . ?
CG2A_F:6 CBA_F:6 CG1A_F:6 103(3) . . ?
O1A_F:6 C1A_F:6 O1A_F:7 122(3) . . ?
O1A_F:6 C1A_F:6 CAA_F:6 125(3) . . ?
O1A_F:7 C1A_F:6 CAA_F:6 113(3) . . ?
N_F:6 CAB_F:6 C1B_F:6 125(3) . . ?
N_F:6 CAB_F:6 CBB_F:6 107(3) . . ?
C1B_F:6 CAB_F:6 CBB_F:6 113(3) . . ?
CG1B_F:6 CBB_F:6 CG2B_F:6 115(3) . . ?
CG1B_F:6 CBB_F:6 CAB_F:6 112(3) . . ?
CG2B_F:6 CBB_F:6 CAB_F:6 113(3) . . ?
O1B_F:6 C1B_F:6 O1B_F:7 125(4) . . ?
O1B_F:6 C1B_F:6 CAB_F:6 119(4) . . ?
O1B_F:7 C1B_F:6 CAB_F:6 117(3) . . ?
C1A_F:6 O1A_F:7 C1A_F:7 140(4) . . ?
C1B_F:6 O1B_F:7 C1B_F:7 170(6) . . ?
O1_G:1 C_G:1 N_G:2 124.2(10) . . ?
O1_G:1 C_G:1 O2_G:1 126.1(10) . . ?
N_G:2 C_G:1 O2_G:1 109.5(9) . . ?
C_G:1 O2_G:1 CT_G:1 117.6(8) . . ?
O2_G:1 CT_G:1 C3_G:1 111.1(9) . . ?
O2_G:1 CT_G:1 C1_G:1 103.4(9) . . ?
C3_G:1 CT_G:1 C1_G:1 110.0(10) . . ?
O2_G:1 CT_G:1 C2_G:1 110.4(9) . . ?
C3_G:1 CT_G:1 C2_G:1 113.3(10) . . ?
C1_G:1 CT_G:1 C2_G:1 108.2(10) . . ?
C_G:1 N_G:2 CA_G:2 120.8(9) . . ?
N_G:2 CA_G:2 C_G:2 107.5(8) . . ?
N_G:2 CA_G:2 CB_G:2 112.4(10) . . ?
C_G:2 CA_G:2 CB_G:2 111.3(9) . . ?
CG2_G:2 CB_G:2 CG1_G:2 113.7(13) . . ?
CG2_G:2 CB_G:2 CA_G:2 111.9(11) . . ?
CG1_G:2 CB_G:2 CA_G:2 112.6(11) . . ?
O_G:2 C_G:2 N_G:3 121.6(10) . . ?
O_G:2 C_G:2 CA_G:2 122.1(10) . . ?
N_G:3 C_G:2 CA_G:2 116.1(9) . . ?
O_G:3 C_G:3 N_G:4 121.5(10) . . ?
O_G:3 C_G:3 CA_G:3 122.3(9) . . ?
N_G:4 C_G:3 CA_G:3 116.1(8) . . ?
N_G:3 CA_G:3 C_G:3 109.4(8) . . ?
N_G:3 CA_G:3 CB_G:3 112.4(10) . . ?
C_G:3 CA_G:3 CB_G:3 111.2(9) . . ?
C_G:2 N_G:3 CA_G:3 123.8(8) . . ?
C3_G:3 CB_G:3 CA_G:3 113.5(10) . . ?
C7_G:3 C3_G:3 C4_G:3 117.0(11) . . ?
C7_G:3 C3_G:3 CB_G:3 122.0(12) . . ?
C4_G:3 C3_G:3 CB_G:3 120.9(10) . . ?
C6_G:3 C7_G:3 C3_G:3 120.0(13) . . ?
C7_G:3 C6_G:3 C5_G:3 116.9(14) . . ?
N1_G:3 C5_G:3 C6_G:3 124.7(16) . . ?
C4_G:3 N1_G:3 C5_G:3 116.2(14) . . ?
C4_G:3 N1_G:3 Ag_M:9 121.7(10) . 3_674 ?
C5_G:3 N1_G:3 Ag_M:9 122.1(12) . 3_674 ?
N1_G:3 C4_G:3 C3_G:3 125.0(12) . . ?
C_G:3 N_G:4 CA_G:4 119.6(8) . . ?
N_G:4 CA_G:4 C_G:4 110.6(7) . . ?
O_G:4 C_G:4 N_G:5 122.6(8) . . ?
O_G:4 C_G:4 CA_G:4 122.1(9) . . ?
N_G:5 C_G:4 CA_G:4 115.2(7) . . ?
C_G:4 N_G:5 CA_G:5 118.9(7) . . ?
N_G:5 CA_G:5 C_G:5 110.3(7) . . ?
N_G:5 CA_G:5 CB_G:5 112.3(8) . . ?
C_G:5 CA_G:5 CB_G:5 109.7(9) . . ?
O_G:5 C_G:5 N_G:6 125.3(10) . . ?
O_G:5 C_G:5 CA_G:5 121.8(8) . . ?
N_G:6 C_G:5 CA_G:5 112.9(8) . . ?
C6_G:5 CB_G:5 CA_G:5 114.2(7) . . ?
C11_G:5 C6_G:5 C7_G:5 117.6(8) . . ?
C11_G:5 C6_G:5 CB_G:5 121.1(9) . . ?
C7_G:5 C6_G:5 CB_G:5 121.2(8) . . ?
N8_G:5 C7_G:5 C6_G:5 124.0(8) . . ?
C9_G:5 N8_G:5 C7_G:5 117.3(9) . . ?
C9_G:5 N8_G:5 Ag_M:15 120.0(8) . . ?
C7_G:5 N8_G:5 Ag_M:15 121.9(7) . . ?
N8_G:5 C9_G:5 C10_G:5 124.2(10) . . ?
C11_G:5 C10_G:5 C9_G:5 116.9(10) . . ?
C6_G:5 C11_G:5 C10_G:5 120.0(9) . . ?
C_G:5 N_G:6 CA_G:6 122.3(10) . . ?
N_G:6 CA_G:6 C_G:6 106.9(9) . . ?
N_G:6 CA_G:6 CB_G:6 107.4(10) . . ?
C_G:6 CA_G:6 CB_G:6 114.7(10) . . ?
CG2_G:6 CB_G:6 CG1_G:6 109.9(14) . . ?
CG2_G:6 CB_G:6 CA_G:6 111.5(11) . . ?
CG1_G:6 CB_G:6 CA_G:6 113.0(14) . . ?
O_G:6 C_G:6 O1_G:7 125.7(12) . . ?
O_G:6 C_G:6 CA_G:6 122.8(11) . . ?
O1_G:7 C_G:6 CA_G:6 111.5(10) . . ?
C_G:6 O1_G:7 C1_G:7 113.8(12) . . ?
O1_H:1 C_H:1 O2_H:1 125.5(12) . . ?
O1_H:1 C_H:1 N_H:2 124.2(13) . . ?
O2_H:1 C_H:1 N_H:2 110.3(11) . . ?
C_H:1 O2_H:1 CT_H:1 119.2(10) . . ?
O2_H:1 CT_H:1 C1_H:1 104.1(11) . . ?
O2_H:1 CT_H:1 C2_H:1 108.9(11) . . ?
C1_H:1 CT_H:1 C2_H:1 109.6(16) . . ?
O2_H:1 CT_H:1 C3_H:1 111.3(15) . . ?
C1_H:1 CT_H:1 C3_H:1 110.9(13) . . ?
C2_H:1 CT_H:1 C3_H:1 111.7(16) . . ?
C_H:1 N_H:2 CA_H:2 121.3(11) . . ?
N_H:2 CA_H:2 CB_H:2 117.8(10) . . ?
N_H:2 CA_H:2 C_H:2 107.7(9) . . ?
CB_H:2 CA_H:2 C_H:2 110.2(9) . . ?
CG1_H:2 CB_H:2 CG2_H:2 109.0(12) . . ?
CG1_H:2 CB_H:2 CA_H:2 111.4(11) . . ?
CG2_H:2 CB_H:2 CA_H:2 110.2(13) . . ?
O_H:2 C_H:2 N_H:3 123.2(9) . . ?
O_H:2 C_H:2 CA_H:2 124.0(10) . . ?
N_H:3 C_H:2 CA_H:2 112.9(8) . . ?
O_H:3 C_H:3 N_H:4 121.6(9) . . ?
O_H:3 C_H:3 CA_H:3 123.3(9) . . ?
N_H:4 C_H:3 CA_H:3 115.1(8) . . ?
N_H:3 CA_H:3 C_H:3 106.8(7) . . ?
N_H:3 CA_H:3 CB_H:3 114.7(8) . . ?
C_H:3 CA_H:3 CB_H:3 109.3(8) . . ?
C_H:2 N_H:3 CA_H:3 122.1(8) . . ?
C3_H:3 CB_H:3 CA_H:3 109.6(8) . . ?
C4_H:3 C3_H:3 C7_H:3 116.6(7) . . ?
C4_H:3 C3_H:3 CB_H:3 119.9(7) . . ?
C7_H:3 C3_H:3 CB_H:3 123.5(7) . . ?
C6_H:3 C7_H:3 C3_H:3 118.9(8) . . ?
C5_H:3 C6_H:3 C7_H:3 120.0(8) . . ?
N1_H:3 C5_H:3 C6_H:3 122.5(8) . . ?
C4_H:3 N1_H:3 C5_H:3 116.7(8) . . ?
C4_H:3 N1_H:3 Ag_M:14 122.0(6) . . ?
C5_H:3 N1_H:3 Ag_M:14 121.3(6) . . ?
N1_H:3 C4_H:3 C3_H:3 125.1(7) . . ?
C_H:3 N_H:4 CA_H:4 119.9(7) . . ?
N_H:4 CA_H:4 C_H:4 110.0(7) . . ?
O_H:4 C_H:4 N_H:5 121.6(8) . . ?
O_H:4 C_H:4 CA_H:4 122.7(9) . . ?
N_H:5 C_H:4 CA_H:4 115.6(8) . . ?
C_H:4 N_H:5 CA_H:5 118.9(7) . . ?
N_H:5 CA_H:5 C_H:5 109.3(7) . . ?
N_H:5 CA_H:5 CB_H:5 113.3(8) . . ?
C_H:5 CA_H:5 CB_H:5 109.4(7) . . ?
O_H:5 C_H:5 N_H:6 123.3(8) . . ?
O_H:5 C_H:5 CA_H:5 123.9(8) . . ?
N_H:6 C_H:5 CA_H:5 112.8(7) . . ?
C6_H:5 CB_H:5 CA_H:5 113.2(7) . . ?
C7_H:5 C6_H:5 C11_H:5 115.6(8) . . ?
C7_H:5 C6_H:5 CB_H:5 122.8(8) . . ?
C11_H:5 C6_H:5 CB_H:5 121.5(7) . . ?
N8_H:5 C7_H:5 C6_H:5 126.7(10) . . ?
C7_H:5 N8_H:5 C9_H:5 117.0(9) . . ?
C7_H:5 N8_H:5 Ag_M:11 121.6(8) . 3_674 ?
C9_H:5 N8_H:5 Ag_M:11 119.6(7) . 3_674 ?
N8_H:5 C9_H:5 C10_H:5 121.8(9) . . ?
C9_H:5 C10_H:5 C11_H:5 119.1(9) . . ?
C6_H:5 C11_H:5 C10_H:5 119.7(8) . . ?
C_H:5 N_H:6 CA_H:6 123.0(7) . . ?
N_H:6 CA_H:6 C_H:6 107.4(8) . . ?
N_H:6 CA_H:6 CB_H:6 109.9(10) . . ?
C_H:6 CA_H:6 CB_H:6 113.3(9) . . ?
CG2_H:6 CB_H:6 CG1_H:6 110.9(13) . . ?
CG2_H:6 CB_H:6 CA_H:6 116.1(13) . . ?
CG1_H:6 CB_H:6 CA_H:6 111.8(10) . . ?
O_H:6 C_H:6 O1_H:7 123.3(11) . . ?
O_H:6 C_H:6 CA_H:6 124.7(9) . . ?
O1_H:7 C_H:6 CA_H:6 112.0(8) . . ?
C_H:6 O1_H:7 C1_H:7 115.6(10) . . ?
N1_A:3 Ag_M:9 N1_G:3 161.2(8) . 2_765 ?
N1_B:3 Ag_M:10 N1_D:3 160.5(8) . . ?
N8_B:5 Ag_M:11 N8_H:5 167.5(4) . 2_765 ?
N8_D:5 Ag_M:12 N8_F:5 163.3(6) . . ?
N8_D:5 Ag_M:12 O1_E:1 91.1(5) . . ?
N8_F:5 Ag_M:12 O1_E:1 104.4(6) . . ?
N1_C:3 Ag_M:13 N1_E:3 168.6(4) . . ?
N1_H:3 Ag_M:14 N1_F:3 168.1(4) . . ?
N8_E:5 Ag_M:15 N8_G:5 164.3(6) . . ?
N8_E:5 Ag_M:15 O1_F:1 104.2(6) . . ?
N8_G:5 Ag_M:15 O1_F:1 90.7(5) . . ?
N8_A:5 Ag_M:16 N8_C:5 167.4(4) . . ?
F3_X:1 C1_X:1 F4_X:1 111.0(11) . . ?
F3_X:1 C1_X:1 F5_X:1 107.6(13) . . ?
F4_X:1 C1_X:1 F5_X:1 106.4(12) . . ?
F3_X:1 C1_X:1 S1_X:1 114.2(10) . . ?
F4_X:1 C1_X:1 S1_X:1 108.2(11) . . ?
F5_X:1 C1_X:1 S1_X:1 109.1(8) . . ?
O2_X:1 S1_X:1 O3_X:1 117.3(8) . . ?
O2_X:1 S1_X:1 N_X:1 114.7(6) . . ?
O3_X:1 S1_X:1 N_X:1 114.3(7) . . ?
O2_X:1 S1_X:1 C1_X:1 104.3(7) . . ?
O3_X:1 S1_X:1 C1_X:1 106.7(10) . . ?
N_X:1 S1_X:1 C1_X:1 96.2(6) . . ?
S_X:1 N_X:1 S1_X:1 122.9(7) . . ?
O_X:1 S_X:1 O1_X:1 114.7(6) . . ?
O_X:1 S_X:1 N_X:1 110.5(6) . . ?
O1_X:1 S_X:1 N_X:1 118.3(5) . . ?
O_X:1 S_X:1 C_X:1 103.9(5) . . ?
O1_X:1 S_X:1 C_X:1 103.9(5) . . ?
N_X:1 S_X:1 C_X:1 103.4(6) . . ?
F2_X:1 C_X:1 F1_X:1 110.8(9) . . ?
F2_X:1 C_X:1 F_X:1 109.2(11) . . ?
F1_X:1 C_X:1 F_X:1 105.4(10) . . ?
F2_X:1 C_X:1 S_X:1 111.6(8) . . ?
F1_X:1 C_X:1 S_X:1 109.8(8) . . ?
F_X:1 C_X:1 S_X:1 109.9(6) . . ?
F3_X:2 C1_X:2 F4_X:2 98.5(17) . . ?
F3_X:2 C1_X:2 F5_X:2 112.6(19) . . ?
F4_X:2 C1_X:2 F5_X:2 106.6(17) . . ?
F3_X:2 C1_X:2 S1_X:2 106.8(15) . . ?
F4_X:2 C1_X:2 S1_X:2 112.6(15) . . ?
F5_X:2 C1_X:2 S1_X:2 118.0(16) . . ?
O3_X:2 S1_X:2 O2_X:2 121.7(16) . . ?
O3_X:2 S1_X:2 N_X:2 111.5(12) . . ?
O2_X:2 S1_X:2 N_X:2 106.4(14) . . ?
O3_X:2 S1_X:2 C1_X:2 108.3(13) . . ?
O2_X:2 S1_X:2 C1_X:2 105.1(12) . . ?
N_X:2 S1_X:2 C1_X:2 101.8(14) . . ?
S1_X:2 N_X:2 S_X:2 123.4(12) . . ?
O1_X:2 S_X:2 O_X:2 111.0(11) . . ?
O1_X:2 S_X:2 N_X:2 125.1(10) . . ?
O_X:2 S_X:2 N_X:2 106.6(13) . . ?
O1_X:2 S_X:2 C_X:2 101.5(13) . . ?
O_X:2 S_X:2 C_X:2 108.3(14) . . ?
N_X:2 S_X:2 C_X:2 103.0(13) . . ?
F2_X:2 C_X:2 F_X:2 115(2) . . ?
F2_X:2 C_X:2 F1_X:2 114(2) . . ?
F_X:2 C_X:2 F1_X:2 111(2) . . ?
F2_X:2 C_X:2 S_X:2 109.6(16) . . ?
F_X:2 C_X:2 S_X:2 106.5(16) . . ?
F1_X:2 C_X:2 S_X:2 99.8(16) . . ?
F5_X:3 C1_X:3 F4_X:3 111.4(17) . . ?
F5_X:3 C1_X:3 F3_X:3 107.7(19) . . ?
F4_X:3 C1_X:3 F3_X:3 106.8(18) . . ?
F5_X:3 C1_X:3 S1_X:3 110.8(14) . . ?
F4_X:3 C1_X:3 S1_X:3 108.5(14) . . ?
F3_X:3 C1_X:3 S1_X:3 111.5(12) . . ?
O3_X:3 S1_X:3 O2_X:3 121.4(12) . . ?
O3_X:3 S1_X:3 N_X:3 116.0(9) . . ?
O2_X:3 S1_X:3 N_X:3 104.4(8) . . ?
O3_X:3 S1_X:3 C1_X:3 105.7(10) . . ?
O2_X:3 S1_X:3 C1_X:3 102.5(10) . . ?
N_X:3 S1_X:3 C1_X:3 104.9(9) . . ?
S1_X:3 N_X:3 S_X:3 127.1(8) . . ?
O_X:3 S_X:3 O1_X:3 121.7(12) . . ?
O_X:3 S_X:3 N_X:3 112.0(9) . . ?
O1_X:3 S_X:3 N_X:3 105.5(8) . . ?
O_X:3 S_X:3 C_X:3 105.5(10) . . ?
O1_X:3 S_X:3 C_X:3 104.3(10) . . ?
N_X:3 S_X:3 C_X:3 106.8(9) . . ?
F2_X:3 C_X:3 F1_X:3 112.0(16) . . ?
F2_X:3 C_X:3 F_X:3 104.5(17) . . ?
F1_X:3 C_X:3 F_X:3 104.1(18) . . ?
F2_X:3 C_X:3 S_X:3 110.4(13) . . ?
F1_X:3 C_X:3 S_X:3 111.9(14) . . ?
F_X:3 C_X:3 S_X:3 113.7(12) . . ?
F4A_X:4 C1A_X:4 F5A_X:4 113(3) . . ?
F4A_X:4 C1A_X:4 F3A_X:4 112(3) . . ?
F5A_X:4 C1A_X:4 F3A_X:4 107(3) . . ?
F4A_X:4 C1A_X:4 S1A_X:4 110(2) . . ?
F5A_X:4 C1A_X:4 S1A_X:4 109(2) . . ?
F3A_X:4 C1A_X:4 S1A_X:4 106(2) . . ?
O3A_X:4 S1A_X:4 O2A_X:4 109(2) . . ?
O3A_X:4 S1A_X:4 NA_X:4 111(3) . . ?
O2A_X:4 S1A_X:4 NA_X:4 100(2) . . ?
O3A_X:4 S1A_X:4 C1A_X:4 107.4(17) . . ?
O2A_X:4 S1A_X:4 C1A_X:4 99.8(18) . . ?
NA_X:4 S1A_X:4 C1A_X:4 127(3) . . ?
SA_X:4 NA_X:4 S1A_X:4 132(2) . . ?
O1A_X:4 SA_X:4 OA_X:4 121(3) . . ?
O1A_X:4 SA_X:4 NA_X:4 112(3) . . ?
OA_X:4 SA_X:4 NA_X:4 103(3) . . ?
O1A_X:4 SA_X:4 CA_X:4 108(2) . . ?
OA_X:4 SA_X:4 CA_X:4 105(2) . . ?
NA_X:4 SA_X:4 CA_X:4 107(2) . . ?
F2A_X:4 CA_X:4 FA_X:4 108(3) . . ?
F2A_X:4 CA_X:4 F1A_X:4 107(3) . . ?
FA_X:4 CA_X:4 F1A_X:4 107(3) . . ?
F2A_X:4 CA_X:4 SA_X:4 113(3) . . ?
FA_X:4 CA_X:4 SA_X:4 115(3) . . ?
F1A_X:4 CA_X:4 SA_X:4 106(2) . . ?
F3B_X:4 C1B_X:4 F5B_X:4 107(3) . . ?
F3B_X:4 C1B_X:4 F4B_X:4 109(3) . . ?
F5B_X:4 C1B_X:4 F4B_X:4 105(3) . . ?
F3B_X:4 C1B_X:4 S1B_X:4 117(2) . . ?
F5B_X:4 C1B_X:4 S1B_X:4 111(2) . . ?
F4B_X:4 C1B_X:4 S1B_X:4 108(2) . . ?
O3B_X:4 S1B_X:4 O2B_X:4 128(3) . . ?
O3B_X:4 S1B_X:4 NB_X:4 105(2) . . ?
O2B_X:4 S1B_X:4 NB_X:4 109(2) . . ?
O3B_X:4 S1B_X:4 C1B_X:4 103.3(17) . . ?
O2B_X:4 S1B_X:4 C1B_X:4 105.6(17) . . ?
NB_X:4 S1B_X:4 C1B_X:4 103.1(19) . . ?
SB_X:4 NB_X:4 S1B_X:4 114.7(16) . . ?
OB_X:4 SB_X:4 O1B_X:4 114(3) . . ?
OB_X:4 SB_X:4 NB_X:4 107(2) . . ?
O1B_X:4 SB_X:4 NB_X:4 108(2) . . ?
OB_X:4 SB_X:4 CB_X:4 111(2) . . ?
O1B_X:4 SB_X:4 CB_X:4 103.0(19) . . ?
NB_X:4 SB_X:4 CB_X:4 115.0(18) . . ?
FB_X:4 CB_X:4 F1B_X:4 114(3) . . ?
FB_X:4 CB_X:4 F2B_X:4 112(3) . . ?
F1B_X:4 CB_X:4 F2B_X:4 105(3) . . ?
FB_X:4 CB_X:4 SB_X:4 108(2) . . ?
F1B_X:4 CB_X:4 SB_X:4 111(2) . . ?
F2B_X:4 CB_X:4 SB_X:4 107(2) . . ?
F5_X:5 C1_X:5 F3_X:5 102.3(19) . . ?
F5_X:5 C1_X:5 F4_X:5 116(2) . . ?
F3_X:5 C1_X:5 F4_X:5 98(2) . . ?
F5_X:5 C1_X:5 S1_X:5 113.0(15) . . ?
F3_X:5 C1_X:5 S1_X:5 116.7(17) . . ?
F4_X:5 C1_X:5 S1_X:5 110.0(19) . . ?
O3_X:5 S1_X:5 O2_X:5 115.8(17) . . ?
O3_X:5 S1_X:5 N_X:5 103.9(13) . . ?
O2_X:5 S1_X:5 N_X:5 95.5(14) . . ?
O3_X:5 S1_X:5 C1_X:5 105.2(10) . . ?
O2_X:5 S1_X:5 C1_X:5 99.7(14) . . ?
N_X:5 S1_X:5 C1_X:5 136.8(11) . . ?
O3_X:5 S1_X:5 S_X:5 93.8(10) . . ?
O2_X:5 S1_X:5 S_X:5 132.5(14) . . ?
N_X:5 S1_X:5 S_X:5 39.2(6) . . ?
C1_X:5 S1_X:5 S_X:5 107.6(9) . . ?
S1_X:5 N_X:5 S_X:5 102.5(10) . . ?
O_X:5 S_X:5 O1_X:5 136.0(14) . . ?
O_X:5 S_X:5 N_X:5 107.0(10) . . ?
O1_X:5 S_X:5 N_X:5 102.7(14) . . ?
O_X:5 S_X:5 C_X:5 100.5(13) . . ?
O1_X:5 S_X:5 C_X:5 101.4(14) . . ?
N_X:5 S_X:5 C_X:5 106.6(13) . . ?
O_X:5 S_X:5 S1_X:5 128.4(11) . . ?
O1_X:5 S_X:5 S1_X:5 65.8(13) . . ?
N_X:5 S_X:5 S1_X:5 38.3(6) . . ?
C_X:5 S_X:5 S1_X:5 122.5(9) . . ?
F1_X:5 C_X:5 F2_X:5 115(3) . . ?
F1_X:5 C_X:5 F_X:5 118(2) . . ?
F2_X:5 C_X:5 F_X:5 112(3) . . ?
F1_X:5 C_X:5 S_X:5 103.2(16) . . ?
F2_X:5 C_X:5 S_X:5 106.7(17) . . ?
F_X:5 C_X:5 S_X:5 100.3(18) . . ?
F5_X:6 C1_X:6 F4_X:6 113(3) . . ?
F5_X:6 C1_X:6 F3_X:6 117(3) . . ?
F4_X:6 C1_X:6 F3_X:6 109(3) . . ?
F5_X:6 C1_X:6 S1_X:6 109(2) . . ?
F4_X:6 C1_X:6 S1_X:6 107(2) . . ?
F3_X:6 C1_X:6 S1_X:6 100.4(18) . . ?
O3_X:6 S1_X:6 O2_X:6 139(2) . . ?
O3_X:6 S1_X:6 N_X:6 116(2) . . ?
O2_X:6 S1_X:6 N_X:6 95.2(19) . . ?
O3_X:6 S1_X:6 C1_X:6 103.6(15) . . ?
O2_X:6 S1_X:6 C1_X:6 106.0(16) . . ?
N_X:6 S1_X:6 C1_X:6 82.6(15) . . ?
S1_X:6 O3_X:6 F_X:6 91.3(16) . . ?
S_X:6 N_X:6 S1_X:6 111.7(14) . . ?
O1_X:6 S_X:6 O_X:6 121(3) . . ?
O1_X:6 S_X:6 N_X:6 106(2) . . ?
O_X:6 S_X:6 N_X:6 109(3) . . ?
O1_X:6 S_X:6 C_X:6 110(2) . . ?
O_X:6 S_X:6 C_X:6 105.4(19) . . ?
N_X:6 S_X:6 C_X:6 105.6(15) . . ?
F2_X:6 C_X:6 F1_X:6 114(3) . . ?
F2_X:6 C_X:6 F_X:6 107(3) . . ?
F1_X:6 C_X:6 F_X:6 107(3) . . ?
F2_X:6 C_X:6 S_X:6 107(3) . . ?
F1_X:6 C_X:6 S_X:6 109(2) . . ?
F_X:6 C_X:6 S_X:6 112(2) . . ?
C_X:6 F_X:6 O3_X:6 128(2) . . ?
F5_X:7 C1_X:7 F4_X:7 108.4(13) . . ?
F5_X:7 C1_X:7 F3_X:7 108.8(11) . . ?
F4_X:7 C1_X:7 F3_X:7 106.0(11) . . ?
F5_X:7 C1_X:7 S1_X:7 113.5(10) . . ?
F4_X:7 C1_X:7 S1_X:7 110.6(8) . . ?
F3_X:7 C1_X:7 S1_X:7 109.2(11) . . ?
O3_X:7 S1_X:7 O2_X:7 119.0(8) . . ?
O3_X:7 S1_X:7 N_X:7 114.7(6) . . ?
O2_X:7 S1_X:7 N_X:7 114.1(7) . . ?
O3_X:7 S1_X:7 C1_X:7 105.0(7) . . ?
O2_X:7 S1_X:7 C1_X:7 104.3(10) . . ?
N_X:7 S1_X:7 C1_X:7 95.5(6) . . ?
S_X:7 N_X:7 S1_X:7 122.6(7) . . ?
O1_X:7 S_X:7 O_X:7 116.6(7) . . ?
O1_X:7 S_X:7 N_X:7 109.3(6) . . ?
O_X:7 S_X:7 N_X:7 117.4(5) . . ?
O1_X:7 S_X:7 C_X:7 103.6(6) . . ?
O_X:7 S_X:7 C_X:7 104.2(5) . . ?
N_X:7 S_X:7 C_X:7 103.6(6) . . ?
F_X:7 C_X:7 F2_X:7 111.7(9) . . ?
F_X:7 C_X:7 F1_X:7 107.6(11) . . ?
F2_X:7 C_X:7 F1_X:7 105.6(10) . . ?
F_X:7 C_X:7 S_X:7 111.9(8) . . ?
F2_X:7 C_X:7 S_X:7 109.8(8) . . ?
F1_X:7 C_X:7 S_X:7 110.0(6) . . ?

loop_
_geom_bond_atom_site_label_1
_geom_bond_atom_site_label_2
_geom_bond_distance
_geom_bond_site_symmetry_2
_geom_bond_publ_flag
O1_A:1 C_A:1 1.208(13) . ?
C_A:1 O2_A:1 1.320(13) . ?
C_A:1 N_A:2 1.376(14) . ?
O2_A:1 CT_A:1 1.464(15) . ?
CT_A:1 C1_A:1 1.488(13) . ?
CT_A:1 C2_A:1 1.516(15) . ?
CT_A:1 C3_A:1 1.541(14) . ?
N_A:2 CA_A:2 1.429(12) . ?
CA_A:2 C_A:2 1.510(15) . ?
CA_A:2 CB_A:2 1.536(11) . ?
CB_A:2 CG1_A:2 1.519(14) . ?
CB_A:2 CG2_A:2 1.529(13) . ?
C_A:2 O_A:2 1.255(12) . ?
C_A:2 N_A:3 1.304(14) . ?
O_A:3 C_A:3 1.231(12) . ?
C_A:3 N_A:4 1.333(12) . ?
C_A:3 CA_A:3 1.502(11) . ?
CA_A:3 N_A:3 1.458(11) . ?
CA_A:3 CB_A:3 1.509(15) . ?
CB_A:3 C3_A:3 1.505(11) . ?
C3_A:3 C7_A:3 1.384(13) . ?
C3_A:3 C4_A:3 1.385(11) . ?
C7_A:3 C6_A:3 1.388(12) . ?
C6_A:3 C5_A:3 1.388(18) . ?
C5_A:3 N1_A:3 1.341(15) . ?
N1_A:3 C4_A:3 1.340(13) . ?
N1_A:3 Ag_M:9 2.108(15) . ?
N_A:4 CA_A:4 1.446(13) . ?
CA_A:4 C_A:4 1.511(10) . ?
C_A:4 O_A:4 1.243(11) . ?
C_A:4 N_A:5 1.338(12) . ?
N_A:5 CA_A:5 1.479(10) . ?
CA_A:5 C_A:5 1.516(12) . ?
CA_A:5 CB_A:5 1.527(15) . ?
C_A:5 O_A:5 1.235(12) . ?
C_A:5 N_A:6 1.343(13) . ?
CB_A:5 C6_A:5 1.503(10) . ?
C6_A:5 C11_A:5 1.366(10) . ?
C6_A:5 C7_A:5 1.379(9) . ?
C7_A:5 N8_A:5 1.324(10) . ?
N8_A:5 C9_A:5 1.340(11) . ?
N8_A:5 Ag_M:16 2.117(8) . ?
C9_A:5 C10_A:5 1.384(13) . ?
C10_A:5 C11_A:5 1.397(11) . ?
N_A:6 CA_A:6 1.441(12) . ?
CA_A:6 CB_A:6 1.542(15) . ?
CA_A:6 C_A:6 1.583(18) . ?
CB_A:6 CG1_A:6 1.531(18) . ?
CB_A:6 CG2_A:6 1.549(19) . ?
C_A:6 O_A:6 1.224(15) . ?
C_A:6 O1_A:7 1.279(17) . ?
O1_A:7 C1_A:7 1.432(15) . ?
O1_B:1 C_B:1 1.206(13) . ?
C_B:1 O2_B:1 1.313(13) . ?
C_B:1 N_B:2 1.387(14) . ?
O2_B:1 CT_B:1 1.491(15) . ?
CT_B:1 C3_B:1 1.511(14) . ?
CT_B:1 C2_B:1 1.513(14) . ?
CT_B:1 C1_B:1 1.520(14) . ?
N_B:2 CA_B:2 1.446(11) . ?
CA_B:2 C_B:2 1.514(14) . ?
CA_B:2 CB_B:2 1.522(11) . ?
CB_B:2 CG2_B:2 1.523(14) . ?
CB_B:2 CG1_B:2 1.542(12) . ?
C_B:2 O_B:2 1.231(12) . ?
C_B:2 N_B:3 1.321(13) . ?
O_B:3 C_B:3 1.207(12) . ?
C_B:3 N_B:4 1.342(12) . ?
C_B:3 CA_B:3 1.509(11) . ?
CA_B:3 N_B:3 1.459(11) . ?
CA_B:3 CB_B:3 1.522(14) . ?
CB_B:3 C3_B:3 1.502(11) . ?
C3_B:3 C4_B:3 1.376(11) . ?
C3_B:3 C7_B:3 1.401(12) . ?
C7_B:3 C6_B:3 1.384(12) . ?
C6_B:3 C5_B:3 1.395(18) . ?
C5_B:3 N1_B:3 1.336(15) . ?
N1_B:3 C4_B:3 1.354(13) . ?
N1_B:3 Ag_M:10 2.103(15) . ?
N_B:4 CA_B:4 1.456(13) . ?
CA_B:4 C_B:4 1.520(10) . ?
C_B:4 O_B:4 1.223(11) . ?
C_B:4 N_B:5 1.361(12) . ?
N_B:5 CA_B:5 1.466(10) . ?
CA_B:5 C_B:5 1.530(12) . ?
CA_B:5 CB_B:5 1.533(14) . ?
C_B:5 O_B:5 1.231(12) . ?
C_B:5 N_B:6 1.338(13) . ?
CB_B:5 C6_B:5 1.497(9) . ?
C6_B:5 C11_B:5 1.368(10) . ?
C6_B:5 C7_B:5 1.372(9) . ?
C7_B:5 N8_B:5 1.340(10) . ?
N8_B:5 C9_B:5 1.333(11) . ?
N8_B:5 Ag_M:11 2.113(8) . ?
C9_B:5 C10_B:5 1.374(13) . ?
C10_B:5 C11_B:5 1.405(11) . ?
N_B:6 CA_B:6 1.435(12) . ?
CA_B:6 CB_B:6 1.552(15) . ?
CA_B:6 C_B:6 1.572(18) . ?
CB_B:6 CG2_B:6 1.520(18) . ?
CB_B:6 CG1_B:6 1.537(19) . ?
C_B:6 O_B:6 1.185(15) . ?
C_B:6 O1_B:7 1.283(17) . ?
O1_B:7 C1_B:7 1.436(15) . ?
O1_C:1 C_C:1 1.229(16) . ?
C_C:1 O2_C:1 1.348(16) . ?
C_C:1 N_C:2 1.349(16) . ?
O2_C:1 CT_C:1 1.473(15) . ?
CT_C:1 C3_C:1 1.498(16) . ?
CT_C:1 C1_C:1 1.520(14) . ?
CT_C:1 C2_C:1 1.522(16) . ?
N_C:2 CA_C:2 1.459(15) . ?
CA_C:2 C_C:2 1.528(12) . ?
CA_C:2 CB_C:2 1.543(13) . ?
CB_C:2 CG2_C:2 1.504(17) . ?
CB_C:2 CG1_C:2 1.523(15) . ?
C_C:2 O_C:2 1.240(12) . ?
C_C:2 N_C:3 1.299(15) . ?
O_C:3 C_C:3 1.227(11) . ?
C_C:3 N_C:4 1.327(13) . ?
C_C:3 CA_C:3 1.523(11) . ?
CA_C:3 N_C:3 1.465(11) . ?
CA_C:3 CB_C:3 1.529(13) . ?
CB_C:3 C3_C:3 1.498(9) . ?
C3_C:3 C4_C:3 1.384(9) . ?
C3_C:3 C7_C:3 1.393(10) . ?
C7_C:3 C6_C:3 1.378(10) . ?
C6_C:3 C5_C:3 1.369(13) . ?
C5_C:3 N1_C:3 1.346(10) . ?
N1_C:3 C4_C:3 1.336(9) . ?
N1_C:3 Ag_M:13 2.135(8) . ?
N_C:4 CA_C:4 1.461(12) . ?
CA_C:4 C_C:4 1.509(10) . ?
C_C:4 O_C:4 1.255(11) . ?
C_C:4 N_C:5 1.321(13) . ?
N_C:5 CA_C:5 1.439(10) . ?
CA_C:5 C_C:5 1.511(12) . ?
CA_C:5 CB_C:5 1.533(12) . ?
C_C:5 O_C:5 1.216(10) . ?
C_C:5 N_C:6 1.396(12) . ?
CB_C:5 C6_C:5 1.509(9) . ?
C6_C:5 C7_C:5 1.388(9) . ?
C6_C:5 C11_C:5 1.394(10) . ?
C7_C:5 N8_C:5 1.321(11) . ?
N8_C:5 C9_C:5 1.358(12) . ?
N8_C:5 Ag_M:16 2.127(9) . ?
C9_C:5 C10_C:5 1.374(13) . ?
C10_C:5 C11_C:5 1.392(10) . ?
N_C:6 CA_C:6 1.430(12) . ?
CA_C:6 C_C:6 1.505(14) . ?
CA_C:6 CB_C:6 1.554(13) . ?
CB_C:6 CG1_C:6 1.452(16) . ?
CB_C:6 CG2_C:6 1.505(16) . ?
C_C:6 O_C:6 1.224(12) . ?
C_C:6 O1_C:7 1.332(14) . ?
O1_C:7 C1_C:7 1.438(14) . ?
O1_D:1 C_D:1 1.216(14) . ?
C_D:1 N_D:2 1.317(14) . ?
C_D:1 O2_D:1 1.371(12) . ?
O2_D:1 CT_D:1 1.478(12) . ?
CT_D:1 C3_D:1 1.511(13) . ?
CT_D:1 C2_D:1 1.524(12) . ?
CT_D:1 C1_D:1 1.547(12) . ?
N_D:2 CA_D:2 1.443(12) . ?
CA_D:2 C_D:2 1.515(13) . ?
CA_D:2 CB_D:2 1.552(12) . ?
CB_D:2 CG2_D:2 1.517(18) . ?
CB_D:2 CG1_D:2 1.519(17) . ?
C_D:2 O_D:2 1.211(11) . ?
C_D:2 N_D:3 1.331(13) . ?
O_D:3 C_D:3 1.212(13) . ?
C_D:3 N_D:4 1.334(12) . ?
C_D:3 CA_D:3 1.513(12) . ?
CA_D:3 N_D:3 1.446(11) . ?
CA_D:3 CB_D:3 1.522(14) . ?
CB_D:3 C3_D:3 1.511(11) . ?
C3_D:3 C4_D:3 1.381(11) . ?
C3_D:3 C7_D:3 1.390(12) . ?
C7_D:3 C6_D:3 1.387(12) . ?
C6_D:3 C5_D:3 1.376(19) . ?
C5_D:3 N1_D:3 1.328(15) . ?
N1_D:3 C4_D:3 1.324(12) . ?
N1_D:3 Ag_M:10 2.113(16) . ?
N_D:4 CA_D:4 1.445(13) . ?
CA_D:4 C_D:4 1.503(10) . ?
C_D:4 O_D:4 1.203(11) . ?
C_D:4 N_D:5 1.350(13) . ?
N_D:5 CA_D:5 1.445(11) . ?
CA_D:5 C_D:5 1.525(13) . ?
CA_D:5 CB_D:5 1.562(12) . ?
C_D:5 O_D:5 1.215(12) . ?
C_D:5 N_D:6 1.341(12) . ?
CB_D:5 C6_D:5 1.502(10) . ?
C6_D:5 C11_D:5 1.388(10) . ?
C6_D:5 C7_D:5 1.400(9) . ?
C7_D:5 N8_D:5 1.338(10) . ?
N8_D:5 C9_D:5 1.324(12) . ?
N8_D:5 Ag_M:12 2.138(9) . ?
C9_D:5 C10_D:5 1.399(14) . ?
C10_D:5 C11_D:5 1.390(12) . ?
N_D:6 CA_D:6 1.439(12) . ?
CA_D:6 CB_D:6 1.544(14) . ?
CA_D:6 C_D:6 1.555(14) . ?
CB_D:6 CG1_D:6 1.521(17) . ?
CB_D:6 CG2_D:6 1.527(17) . ?
C_D:6 O_D:6 1.198(14) . ?
C_D:6 O1_D:7 1.339(16) . ?
O1_D:7 C1_D:7 1.447(13) . ?
O1_E:1 C_E:1 1.164(19) . ?
O1_E:1 Ag_M:12 2.568(18) . ?
C_E:1 N_E:2 1.312(19) . ?
C_E:1 O2_E:1 1.376(15) . ?
O2_E:1 CT_E:1 1.355(15) . ?
CT_E:1 C2_E:1 1.479(16) . ?
CT_E:1 C1_E:1 1.482(14) . ?
CT_E:1 C3_E:1 1.553(17) . ?
N_E:2 CA_E:2 1.469(13) . ?
CA_E:2 CB_E:2 1.539(13) . ?
CA_E:2 C_E:2 1.543(15) . ?
CB_E:2 CG2_E:2 1.516(16) . ?
CB_E:2 CG1_E:2 1.531(16) . ?
C_E:2 O_E:2 1.194(13) . ?
C_E:2 N_E:3 1.324(15) . ?
O_E:3 C_E:3 1.245(10) . ?
C_E:3 N_E:4 1.361(13) . ?
C_E:3 CA_E:3 1.512(11) . ?
CA_E:3 N_E:3 1.435(11) . ?
CA_E:3 CB_E:3 1.554(12) . ?
CB_E:3 C3_E:3 1.501(9) . ?
C3_E:3 C4_E:3 1.378(9) . ?
C3_E:3 C7_E:3 1.387(10) . ?
C7_E:3 C6_E:3 1.391(10) . ?
C6_E:3 C5_E:3 1.383(13) . ?
C5_E:3 N1_E:3 1.328(10) . ?
N1_E:3 C4_E:3 1.356(9) . ?
N1_E:3 Ag_M:13 2.143(8) . ?
N_E:4 CA_E:4 1.444(13) . ?
CA_E:4 C_E:4 1.501(10) . ?
C_E:4 O_E:4 1.226(12) . ?
C_E:4 N_E:5 1.352(14) . ?
N_E:5 CA_E:5 1.450(12) . ?
CA_E:5 C_E:5 1.478(18) . ?
CA_E:5 CB_E:5 1.531(17) . ?
C_E:5 O_E:5 1.247(14) . ?
C_E:5 N_E:6 1.32(2) . ?
CB_E:5 C6_E:5 1.493(11) . ?
C6_E:5 C7_E:5 1.371(10) . ?
C6_E:5 C11_E:5 1.383(12) . ?
C7_E:5 N8_E:5 1.344(12) . ?
N8_E:5 C9_E:5 1.330(14) . ?
N8_E:5 Ag_M:15 2.134(12) . ?
C9_E:5 C10_E:5 1.373(17) . ?
C10_E:5 C11_E:5 1.380(13) . ?
N_E:6 CA_E:6 1.463(19) . ?
CA_E:6 C1B_E:6 1.51(5) . ?
CA_E:6 C1A_E:6 1.53(5) . ?
CA_E:6 CB_E:6 1.536(18) . ?
CB_E:6 CG2_E:6 1.53(3) . ?
CB_E:6 CG1_E:6 1.58(3) . ?
C1A_E:6 O1A_E:6 1.22(3) . ?
C1A_E:6 O1A_E:7 1.31(3) . ?
C1B_E:6 O1B_E:6 1.24(3) . ?
C1B_E:6 O1B_E:7 1.34(3) . ?
O1A_E:7 C1A_E:7 1.438(12) . ?
O1B_E:7 C1B_E:7 1.452(13) . ?
O1_F:1 C_F:1 1.160(19) . ?
O1_F:1 Ag_M:15 2.589(19) . ?
C_F:1 N_F:2 1.310(19) . ?
C_F:1 O2_F:1 1.358(16) . ?
O2_F:1 CT_F:1 1.395(16) . ?
CT_F:1 C2_F:1 1.498(16) . ?
CT_F:1 C1_F:1 1.516(15) . ?
CT_F:1 C3_F:1 1.547(17) . ?
N_F:2 CA_F:2 1.481(14) . ?
CA_F:2 C_F:2 1.529(15) . ?
CA_F:2 CB_F:2 1.539(12) . ?
CB_F:2 CG2_F:2 1.512(16) . ?
CB_F:2 CG1_F:2 1.553(17) . ?
C_F:2 O_F:2 1.209(13) . ?
C_F:2 N_F:3 1.324(15) . ?
O_F:3 C_F:3 1.225(10) . ?
C_F:3 N_F:4 1.358(13) . ?
C_F:3 CA_F:3 1.514(11) . ?
CA_F:3 N_F:3 1.449(11) . ?
CA_F:3 CB_F:3 1.551(11) . ?
CB_F:3 C3_F:3 1.498(9) . ?
C3_F:3 C4_F:3 1.378(9) . ?
C3_F:3 C7_F:3 1.386(10) . ?
C7_F:3 C6_F:3 1.387(10) . ?
C6_F:3 C5_F:3 1.388(12) . ?
C5_F:3 N1_F:3 1.335(10) . ?
N1_F:3 C4_F:3 1.360(9) . ?
N1_F:3 Ag_M:14 2.138(8) . ?
N_F:4 CA_F:4 1.441(13) . ?
CA_F:4 C_F:4 1.493(10) . ?
C_F:4 O_F:4 1.240(11) . ?
C_F:4 N_F:5 1.353(14) . ?
N_F:5 CA_F:5 1.452(11) . ?
CA_F:5 C_F:5 1.480(18) . ?
CA_F:5 CB_F:5 1.515(17) . ?
C_F:5 O_F:5 1.242(14) . ?
C_F:5 N_F:6 1.35(2) . ?
CB_F:5 C6_F:5 1.487(11) . ?
C6_F:5 C7_F:5 1.372(10) . ?
C6_F:5 C11_F:5 1.392(12) . ?
C7_F:5 N8_F:5 1.328(12) . ?
N8_F:5 C9_F:5 1.324(14) . ?
N8_F:5 Ag_M:12 2.145(12) . ?
C9_F:5 C10_F:5 1.389(17) . ?
C10_F:5 C11_F:5 1.384(13) . ?
N_F:6 CAB_F:6 1.34(5) . ?
N_F:6 CAA_F:6 1.51(4) . ?
CAA_F:6 C1A_F:6 1.51(3) . ?
CAA_F:6 CBA_F:6 1.533(19) . ?
CBA_F:6 CG2A_F:6 1.53(3) . ?
CBA_F:6 CG1A_F:6 1.56(3) . ?
C1A_F:6 O1A_F:6 1.26(2) . ?
C1A_F:6 O1A_F:7 1.29(3) . ?
CAB_F:6 C1B_F:6 1.53(3) . ?
CAB_F:6 CBB_F:6 1.533(19) . ?
CBB_F:6 CG1B_F:6 1.51(3) . ?
CBB_F:6 CG2B_F:6 1.53(3) . ?
C1B_F:6 O1B_F:6 1.23(3) . ?
C1B_F:6 O1B_F:7 1.29(3) . ?
O1A_F:7 C1A_F:7 1.446(13) . ?
O1B_F:7 C1B_F:7 1.442(12) . ?
O1_G:1 C_G:1 1.213(14) . ?
C_G:1 N_G:2 1.337(14) . ?
C_G:1 O2_G:1 1.368(13) . ?
O2_G:1 CT_G:1 1.473(12) . ?
CT_G:1 C3_G:1 1.499(13) . ?
CT_G:1 C1_G:1 1.519(12) . ?
CT_G:1 C2_G:1 1.546(12) . ?
N_G:2 CA_G:2 1.453(13) . ?
CA_G:2 C_G:2 1.509(14) . ?
CA_G:2 CB_G:2 1.541(12) . ?
CB_G:2 CG2_G:2 1.502(17) . ?
CB_G:2 CG1_G:2 1.534(16) . ?
C_G:2 O_G:2 1.242(11) . ?
C_G:2 N_G:3 1.323(14) . ?
O_G:3 C_G:3 1.243(12) . ?
C_G:3 N_G:4 1.317(13) . ?
C_G:3 CA_G:3 1.514(12) . ?
CA_G:3 N_G:3 1.453(11) . ?
CA_G:3 CB_G:3 1.530(14) . ?
CB_G:3 C3_G:3 1.506(11) . ?
C3_G:3 C7_G:3 1.385(12) . ?
C3_G:3 C4_G:3 1.386(11) . ?
C7_G:3 C6_G:3 1.380(12) . ?
C6_G:3 C5_G:3 1.388(19) . ?
C5_G:3 N1_G:3 1.331(15) . ?
N1_G:3 C4_G:3 1.316(12) . ?
N1_G:3 Ag_M:9 2.129(16) 3_674 ?
N_G:4 CA_G:4 1.455(13) . ?
CA_G:4 C_G:4 1.500(9) . ?
C_G:4 O_G:4 1.208(11) . ?
C_G:4 N_G:5 1.355(13) . ?
N_G:5 CA_G:5 1.447(10) . ?
CA_G:5 C_G:5 1.531(13) . ?
CA_G:5 CB_G:5 1.550(12) . ?
C_G:5 O_G:5 1.232(11) . ?
C_G:5 N_G:6 1.327(13) . ?
CB_G:5 C6_G:5 1.501(10) . ?
C6_G:5 C11_G:5 1.381(10) . ?
C6_G:5 C7_G:5 1.401(9) . ?
C7_G:5 N8_G:5 1.334(10) . ?
N8_G:5 C9_G:5 1.326(12) . ?
N8_G:5 Ag_M:15 2.135(9) . ?
C9_G:5 C10_G:5 1.406(15) . ?
C10_G:5 C11_G:5 1.399(12) . ?
N_G:6 CA_G:6 1.434(13) . ?
CA_G:6 C_G:6 1.543(15) . ?
CA_G:6 CB_G:6 1.563(14) . ?
CB_G:6 CG2_G:6 1.507(17) . ?
CB_G:6 CG1_G:6 1.514(17) . ?
C_G:6 O_G:6 1.204(15) . ?
C_G:6 O1_G:7 1.338(17) . ?
O1_G:7 C1_G:7 1.446(13) . ?
O1_H:1 C_H:1 1.194(16) . ?
C_H:1 O2_H:1 1.349(17) . ?
C_H:1 N_H:2 1.373(16) . ?
O2_H:1 CT_H:1 1.479(15) . ?
CT_H:1 C1_H:1 1.510(14) . ?
CT_H:1 C2_H:1 1.513(16) . ?
CT_H:1 C3_H:1 1.526(15) . ?
N_H:2 CA_H:2 1.419(15) . ?
CA_H:2 CB_H:2 1.528(13) . ?
CA_H:2 C_H:2 1.548(12) . ?
CB_H:2 CG1_H:2 1.510(15) . ?
CB_H:2 CG2_H:2 1.527(15) . ?
C_H:2 O_H:2 1.220(12) . ?
C_H:2 N_H:3 1.318(15) . ?
O_H:3 C_H:3 1.227(11) . ?
C_H:3 N_H:4 1.329(13) . ?
C_H:3 CA_H:3 1.523(11) . ?
CA_H:3 N_H:3 1.445(11) . ?
CA_H:3 CB_H:3 1.541(12) . ?
CB_H:3 C3_H:3 1.510(9) . ?
C3_H:3 C4_H:3 1.386(9) . ?
C3_H:3 C7_H:3 1.397(9) . ?
C7_H:3 C6_H:3 1.382(10) . ?
C6_H:3 C5_H:3 1.371(13) . ?
C5_H:3 N1_H:3 1.348(10) . ?
N1_H:3 C4_H:3 1.341(9) . ?
N1_H:3 Ag_M:14 2.129(8) . ?
N_H:4 CA_H:4 1.464(12) . ?
CA_H:4 C_H:4 1.501(10) . ?
C_H:4 O_H:4 1.242(11) . ?
C_H:4 N_H:5 1.325(13) . ?
N_H:5 CA_H:5 1.431(10) . ?
CA_H:5 C_H:5 1.524(11) . ?
CA_H:5 CB_H:5 1.546(12) . ?
C_H:5 O_H:5 1.215(10) . ?
C_H:5 N_H:6 1.386(11) . ?
CB_H:5 C6_H:5 1.505(9) . ?
C6_H:5 C7_H:5 1.386(9) . ?
C6_H:5 C11_H:5 1.389(10) . ?
C7_H:5 N8_H:5 1.311(11) . ?
N8_H:5 C9_H:5 1.356(12) . ?
N8_H:5 Ag_M:11 2.119(9) 3_674 ?
C9_H:5 C10_H:5 1.383(13) . ?
C10_H:5 C11_H:5 1.395(10) . ?
N_H:6 CA_H:6 1.425(11) . ?
CA_H:6 C_H:6 1.514(15) . ?
CA_H:6 CB_H:6 1.543(13) . ?
CB_H:6 CG2_H:6 1.468(17) . ?
CB_H:6 CG1_H:6 1.493(16) . ?
C_H:6 O_H:6 1.232(12) . ?
C_H:6 O1_H:7 1.349(13) . ?
O1_H:7 C1_H:7 1.452(14) . ?
F5_X:1 C1_X:1 1.330(16) . ?
C1_X:1 F3_X:1 1.322(15) . ?
C1_X:1 F4_X:1 1.328(15) . ?
C1_X:1 S1_X:1 1.829(11) . ?
S1_X:1 O2_X:1 1.420(9) . ?
S1_X:1 O3_X:1 1.423(10) . ?
S1_X:1 N_X:1 1.593(9) . ?
N_X:1 S_X:1 1.553(10) . ?
S_X:1 O_X:1 1.430(7) . ?
S_X:1 O1_X:1 1.448(8) . ?
S_X:1 C_X:1 1.832(9) . ?
C_X:1 F2_X:1 1.308(13) . ?
C_X:1 F1_X:1 1.312(14) . ?
C_X:1 F_X:1 1.351(13) . ?
F5_X:2 C1_X:2 1.35(2) . ?
C1_X:2 F3_X:2 1.325(19) . ?
C1_X:2 F4_X:2 1.34(2) . ?
C1_X:2 S1_X:2 1.837(13) . ?
S1_X:2 O3_X:2 1.388(13) . ?
S1_X:2 O2_X:2 1.431(13) . ?
S1_X:2 N_X:2 1.598(14) . ?
N_X:2 S_X:2 1.601(13) . ?
S_X:2 O1_X:2 1.420(12) . ?
S_X:2 O_X:2 1.457(13) . ?
S_X:2 C_X:2 1.806(13) . ?
C_X:2 F2_X:2 1.27(2) . ?
C_X:2 F_X:2 1.30(2) . ?
C_X:2 F1_X:2 1.32(2) . ?
F5_X:3 C1_X:3 1.307(19) . ?
C1_X:3 F4_X:3 1.328(19) . ?
C1_X:3 F3_X:3 1.337(19) . ?
C1_X:3 S1_X:3 1.831(12) . ?
S1_X:3 O3_X:3 1.409(13) . ?
S1_X:3 O2_X:3 1.448(11) . ?
S1_X:3 N_X:3 1.556(10) . ?
N_X:3 S_X:3 1.573(10) . ?
S_X:3 O_X:3 1.428(13) . ?
S_X:3 O1_X:3 1.438(11) . ?
S_X:3 C_X:3 1.832(12) . ?
C_X:3 F2_X:3 1.318(18) . ?
C_X:3 F1_X:3 1.335(18) . ?
C_X:3 F_X:3 1.336(18) . ?
F5A_X:4 C1A_X:4 1.31(2) . ?
C1A_X:4 F4A_X:4 1.30(2) . ?
C1A_X:4 F3A_X:4 1.32(2) . ?
C1A_X:4 S1A_X:4 1.826(14) . ?
S1A_X:4 O3A_X:4 1.434(15) . ?
S1A_X:4 O2A_X:4 1.460(16) . ?
S1A_X:4 NA_X:4 1.650(17) . ?
NA_X:4 SA_X:4 1.648(17) . ?
SA_X:4 O1A_X:4 1.418(16) . ?
SA_X:4 OA_X:4 1.438(17) . ?
SA_X:4 CA_X:4 1.824(14) . ?
CA_X:4 F2A_X:4 1.32(2) . ?
CA_X:4 FA_X:4 1.33(2) . ?
CA_X:4 F1A_X:4 1.34(2) . ?
F5B_X:4 C1B_X:4 1.32(2) . ?
C1B_X:4 F3B_X:4 1.31(2) . ?
C1B_X:4 F4B_X:4 1.34(2) . ?
C1B_X:4 S1B_X:4 1.829(14) . ?
S1B_X:4 O3B_X:4 1.419(16) . ?
S1B_X:4 O2B_X:4 1.421(16) . ?
S1B_X:4 NB_X:4 1.643(16) . ?
NB_X:4 SB_X:4 1.638(16) . ?
SB_X:4 OB_X:4 1.421(16) . ?
SB_X:4 O1B_X:4 1.447(16) . ?
SB_X:4 CB_X:4 1.812(14) . ?
CB_X:4 FB_X:4 1.31(2) . ?
CB_X:4 F1B_X:4 1.33(2) . ?
CB_X:4 F2B_X:4 1.33(2) . ?
F5_X:5 C1_X:5 1.259(19) . ?
C1_X:5 F3_X:5 1.36(2) . ?
C1_X:5 F4_X:5 1.38(2) . ?
C1_X:5 S1_X:5 1.824(13) . ?
S1_X:5 O3_X:5 1.430(14) . ?
S1_X:5 O2_X:5 1.477(15) . ?
S1_X:5 N_X:5 1.604(14) . ?
S1_X:5 S_X:5 2.525(12) . ?
N_X:5 S_X:5 1.634(14) . ?
S_X:5 O_X:5 1.417(12) . ?
S_X:5 O1_X:5 1.451(14) . ?
S_X:5 C_X:5 1.829(14) . ?
C_X:5 F1_X:5 1.27(2) . ?
C_X:5 F2_X:5 1.28(2) . ?
C_X:5 F_X:5 1.32(2) . ?
F5_X:6 C1_X:6 1.27(2) . ?
C1_X:6 F4_X:6 1.31(2) . ?
C1_X:6 F3_X:6 1.33(2) . ?
C1_X:6 S1_X:6 1.842(13) . ?
S1_X:6 O3_X:6 1.395(16) . ?
S1_X:6 O2_X:6 1.410(16) . ?
S1_X:6 N_X:6 1.676(16) . ?
O3_X:6 F_X:6 1.79(3) . ?
N_X:6 S_X:6 1.619(17) . ?
S_X:6 O1_X:6 1.411(15) . ?
S_X:6 O_X:6 1.449(15) . ?
S_X:6 C_X:6 1.808(14) . ?
C_X:6 F2_X:6 1.31(2) . ?
C_X:6 F1_X:6 1.32(2) . ?
C_X:6 F_X:6 1.33(2) . ?
F5_X:7 C1_X:7 1.298(15) . ?
C1_X:7 F4_X:7 1.321(16) . ?
C1_X:7 F3_X:7 1.354(14) . ?
C1_X:7 S1_X:7 1.828(11) . ?
S1_X:7 O3_X:7 1.411(9) . ?
S1_X:7 O2_X:7 1.416(10) . ?
S1_X:7 N_X:7 1.583(9) . ?
N_X:7 S_X:7 1.566(10) . ?
S_X:7 O1_X:7 1.414(8) . ?
S_X:7 O_X:7 1.446(8) . ?
S_X:7 C_X:7 1.829(9) . ?
C_X:7 F_X:7 1.309(13) . ?
C_X:7 F2_X:7 1.321(14) . ?
C_X:7 F1_X:7 1.354(13) . ?

loop_
_geom_torsion_atom_site_label_1
_geom_torsion_atom_site_label_2
_geom_torsion_atom_site_label_3
_geom_torsion_atom_site_label_4
_geom_torsion
_geom_torsion_site_symmetry_1
_geom_torsion_site_symmetry_2
_geom_torsion_site_symmetry_3
_geom_torsion_site_symmetry_4
_geom_torsion_publ_flag
O1_A:1 C_A:1 O2_A:1 CT_A:1 -6.4(17) . . . . ?
N_A:2 C_A:1 O2_A:1 CT_A:1 175.0(10) . . . . ?
C_A:1 O2_A:1 CT_A:1 C1_A:1 66.6(15) . . . . ?
C_A:1 O2_A:1 CT_A:1 C2_A:1 -58.7(14) . . . . ?
C_A:1 O2_A:1 CT_A:1 C3_A:1 -178.7(12) . . . . ?
O1_A:1 C_A:1 N_A:2 CA_A:2 -5.0(16) . . . . ?
O2_A:1 C_A:1 N_A:2 CA_A:2 173.7(10) . . . . ?
C_A:1 N_A:2 CA_A:2 C_A:2 -87.1(12) . . . . ?
C_A:1 N_A:2 CA_A:2 CB_A:2 145.9(10) . . . . ?
N_A:2 CA_A:2 CB_A:2 CG1_A:2 55.9(12) . . . . ?
C_A:2 CA_A:2 CB_A:2 CG1_A:2 -69.5(11) . . . . ?
N_A:2 CA_A:2 CB_A:2 CG2_A:2 -67.2(12) . . . . ?
C_A:2 CA_A:2 CB_A:2 CG2_A:2 167.5(9) . . . . ?
N_A:2 CA_A:2 C_A:2 O_A:2 -27.4(14) . . . . ?
CB_A:2 CA_A:2 C_A:2 O_A:2 99.6(13) . . . . ?
N_A:2 CA_A:2 C_A:2 N_A:3 153.2(9) . . . . ?
CB_A:2 CA_A:2 C_A:2 N_A:3 -79.9(12) . . . . ?
O_A:3 C_A:3 CA_A:3 N_A:3 28.8(15) . . . . ?
N_A:4 C_A:3 CA_A:3 N_A:3 -158.1(10) . . . . ?
O_A:3 C_A:3 CA_A:3 CB_A:3 -98.1(13) . . . . ?
N_A:4 C_A:3 CA_A:3 CB_A:3 75.0(12) . . . . ?
O_A:2 C_A:2 N_A:3 CA_A:3 0.8(16) . . . . ?
CA_A:2 C_A:2 N_A:3 CA_A:3 -179.8(9) . . . . ?
C_A:3 CA_A:3 N_A:3 C_A:2 153.1(10) . . . . ?
CB_A:3 CA_A:3 N_A:3 C_A:2 -79.8(13) . . . . ?
N_A:3 CA_A:3 CB_A:3 C3_A:3 -37.0(15) . . . . ?
C_A:3 CA_A:3 CB_A:3 C3_A:3 88.4(13) . . . . ?
CA_A:3 CB_A:3 C3_A:3 C7_A:3 109.2(15) . . . . ?
CA_A:3 CB_A:3 C3_A:3 C4_A:3 -71.6(18) . . . . ?
C4_A:3 C3_A:3 C7_A:3 C6_A:3 6(2) . . . . ?
CB_A:3 C3_A:3 C7_A:3 C6_A:3 -174.7(17) . . . . ?
C3_A:3 C7_A:3 C6_A:3 C5_A:3 -6(2) . . . . ?
C7_A:3 C6_A:3 C5_A:3 N1_A:3 2(2) . . . . ?
C6_A:3 C5_A:3 N1_A:3 C4_A:3 3(3) . . . . ?
C6_A:3 C5_A:3 N1_A:3 Ag_M:9 173.3(17) . . . . ?
C5_A:3 N1_A:3 C4_A:3 C3_A:3 -3(2) . . . . ?
Ag_M:9 N1_A:3 C4_A:3 C3_A:3 -172.8(15) . . . . ?
C7_A:3 C3_A:3 C4_A:3 N1_A:3 -1(2) . . . . ?
CB_A:3 C3_A:3 C4_A:3 N1_A:3 179.5(17) . . . . ?
O_A:3 C_A:3 N_A:4 CA_A:4 0.8(19) . . . . ?
CA_A:3 C_A:3 N_A:4 CA_A:4 -172.3(11) . . . . ?
C_A:3 N_A:4 CA_A:4 C_A:4 169.7(11) . . . . ?
N_A:4 CA_A:4 C_A:4 O_A:4 9.7(18) . . . . ?
N_A:4 CA_A:4 C_A:4 N_A:5 -172.2(11) . . . . ?
O_A:4 C_A:4 N_A:5 CA_A:5 0(2) . . . . ?
CA_A:4 C_A:4 N_A:5 CA_A:5 -177.7(10) . . . . ?
C_A:4 N_A:5 CA_A:5 C_A:5 -139.3(12) . . . . ?
C_A:4 N_A:5 CA_A:5 CB_A:5 100.2(12) . . . . ?
N_A:5 CA_A:5 C_A:5 O_A:5 -38.0(17) . . . . ?
CB_A:5 CA_A:5 C_A:5 O_A:5 84.3(15) . . . . ?
N_A:5 CA_A:5 C_A:5 N_A:6 154.6(12) . . . . ?
CB_A:5 CA_A:5 C_A:5 N_A:6 -83.1(14) . . . . ?
N_A:5 CA_A:5 CB_A:5 C6_A:5 -63.9(10) . . . . ?
C_A:5 CA_A:5 CB_A:5 C6_A:5 176.3(8) . . . . ?
CA_A:5 CB_A:5 C6_A:5 C11_A:5 90.7(13) . . . . ?
CA_A:5 CB_A:5 C6_A:5 C7_A:5 -89.6(11) . . . . ?
C11_A:5 C6_A:5 C7_A:5 N8_A:5 -4.0(15) . . . . ?
CB_A:5 C6_A:5 C7_A:5 N8_A:5 176.3(10) . . . . ?
C6_A:5 C7_A:5 N8_A:5 C9_A:5 1.1(15) . . . . ?
C6_A:5 C7_A:5 N8_A:5 Ag_M:16 174.2(8) . . . . ?
C7_A:5 N8_A:5 C9_A:5 C10_A:5 2.8(19) . . . . ?
Ag_M:16 N8_A:5 C9_A:5 C10_A:5 -169.5(12) . . . . ?
N8_A:5 C9_A:5 C10_A:5 C11_A:5 -4(2) . . . . ?
C7_A:5 C6_A:5 C11_A:5 C10_A:5 3.0(18) . . . . ?
CB_A:5 C6_A:5 C11_A:5 C10_A:5 -177.3(14) . . . . ?
C9_A:5 C10_A:5 C11_A:5 C6_A:5 1(2) . . . . ?
O_A:5 C_A:5 N_A:6 CA_A:6 11(3) . . . . ?
CA_A:5 C_A:5 N_A:6 CA_A:6 177.9(14) . . . . ?
C_A:5 N_A:6 CA_A:6 CB_A:6 97.9(17) . . . . ?
C_A:5 N_A:6 CA_A:6 C_A:6 -139.0(16) . . . . ?
N_A:6 CA_A:6 CB_A:6 CG1_A:6 -70.7(15) . . . . ?
C_A:6 CA_A:6 CB_A:6 CG1_A:6 169.7(12) . . . . ?
N_A:6 CA_A:6 CB_A:6 CG2_A:6 52.6(15) . . . . ?
C_A:6 CA_A:6 CB_A:6 CG2_A:6 -67.0(14) . . . . ?
N_A:6 CA_A:6 C_A:6 O_A:6 -38.8(18) . . . . ?
CB_A:6 CA_A:6 C_A:6 O_A:6 87.6(16) . . . . ?
N_A:6 CA_A:6 C_A:6 O1_A:7 148.1(15) . . . . ?
CB_A:6 CA_A:6 C_A:6 O1_A:7 -85.5(16) . . . . ?
O_A:6 C_A:6 O1_A:7 C1_A:7 5(3) . . . . ?
CA_A:6 C_A:6 O1_A:7 C1_A:7 178(3) . . . . ?
O1_B:1 C_B:1 O2_B:1 CT_B:1 -6.4(16) . . . . ?
N_B:2 C_B:1 O2_B:1 CT_B:1 173.7(9) . . . . ?
C_B:1 O2_B:1 CT_B:1 C3_B:1 -58.6(14) . . . . ?
C_B:1 O2_B:1 CT_B:1 C2_B:1 65.0(14) . . . . ?
C_B:1 O2_B:1 CT_B:1 C1_B:1 -179.0(12) . . . . ?
O1_B:1 C_B:1 N_B:2 CA_B:2 -7.8(15) . . . . ?
O2_B:1 C_B:1 N_B:2 CA_B:2 172.2(10) . . . . ?
C_B:1 N_B:2 CA_B:2 C_B:2 -86.2(12) . . . . ?
C_B:1 N_B:2 CA_B:2 CB_B:2 147.4(9) . . . . ?
N_B:2 CA_B:2 CB_B:2 CG2_B:2 57.3(12) . . . . ?
C_B:2 CA_B:2 CB_B:2 CG2_B:2 -67.8(11) . . . . ?
N_B:2 CA_B:2 CB_B:2 CG1_B:2 -66.1(12) . . . . ?
C_B:2 CA_B:2 CB_B:2 CG1_B:2 168.9(9) . . . . ?
N_B:2 CA_B:2 C_B:2 O_B:2 -25.3(15) . . . . ?
CB_B:2 CA_B:2 C_B:2 O_B:2 100.2(12) . . . . ?
N_B:2 CA_B:2 C_B:2 N_B:3 151.3(9) . . . . ?
CB_B:2 CA_B:2 C_B:2 N_B:3 -83.2(11) . . . . ?
O_B:3 C_B:3 CA_B:3 N_B:3 31.1(15) . . . . ?
N_B:4 C_B:3 CA_B:3 N_B:3 -158.6(10) . . . . ?
O_B:3 C_B:3 CA_B:3 CB_B:3 -96.5(13) . . . . ?
N_B:4 C_B:3 CA_B:3 CB_B:3 73.8(12) . . . . ?
O_B:2 C_B:2 N_B:3 CA_B:3 -3.4(16) . . . . ?
CA_B:2 C_B:2 N_B:3 CA_B:3 -180.0(9) . . . . ?
C_B:3 CA_B:3 N_B:3 C_B:2 154.9(10) . . . . ?
CB_B:3 CA_B:3 N_B:3 C_B:2 -77.1(13) . . . . ?
N_B:3 CA_B:3 CB_B:3 C3_B:3 -37.2(14) . . . . ?
C_B:3 CA_B:3 CB_B:3 C3_B:3 88.0(12) . . . . ?
CA_B:3 CB_B:3 C3_B:3 C4_B:3 -72.5(17) . . . . ?
CA_B:3 CB_B:3 C3_B:3 C7_B:3 109.2(15) . . . . ?
C4_B:3 C3_B:3 C7_B:3 C6_B:3 3(2) . . . . ?
CB_B:3 C3_B:3 C7_B:3 C6_B:3 -178.8(18) . . . . ?
C3_B:3 C7_B:3 C6_B:3 C5_B:3 -4(2) . . . . ?
C7_B:3 C6_B:3 C5_B:3 N1_B:3 4(3) . . . . ?
C6_B:3 C5_B:3 N1_B:3 C4_B:3 -3(3) . . . . ?
C6_B:3 C5_B:3 N1_B:3 Ag_M:10 172.2(18) . . . . ?
C5_B:3 N1_B:3 C4_B:3 C3_B:3 1(2) . . . . ?
Ag_M:10 N1_B:3 C4_B:3 C3_B:3 -173.4(14) . . . . ?
C7_B:3 C3_B:3 C4_B:3 N1_B:3 -1(2) . . . . ?
CB_B:3 C3_B:3 C4_B:3 N1_B:3 -179.7(16) . . . . ?
O_B:3 C_B:3 N_B:4 CA_B:4 -2.6(19) . . . . ?
CA_B:3 C_B:3 N_B:4 CA_B:4 -172.7(11) . . . . ?
C_B:3 N_B:4 CA_B:4 C_B:4 171.4(11) . . . . ?
N_B:4 CA_B:4 C_B:4 O_B:4 8.7(18) . . . . ?
N_B:4 CA_B:4 C_B:4 N_B:5 -169.9(10) . . . . ?
O_B:4 C_B:4 N_B:5 CA_B:5 5.2(19) . . . . ?
CA_B:4 C_B:4 N_B:5 CA_B:5 -176.2(10) . . . . ?
C_B:4 N_B:5 CA_B:5 C_B:5 -142.0(11) . . . . ?
C_B:4 N_B:5 CA_B:5 CB_B:5 98.2(12) . . . . ?
N_B:5 CA_B:5 C_B:5 O_B:5 -37.5(17) . . . . ?
CB_B:5 CA_B:5 C_B:5 O_B:5 85.9(15) . . . . ?
N_B:5 CA_B:5 C_B:5 N_B:6 151.8(13) . . . . ?
CB_B:5 CA_B:5 C_B:5 N_B:6 -84.8(14) . . . . ?
N_B:5 CA_B:5 CB_B:5 C6_B:5 -64.4(11) . . . . ?
C_B:5 CA_B:5 CB_B:5 C6_B:5 175.4(8) . . . . ?
CA_B:5 CB_B:5 C6_B:5 C11_B:5 91.2(14) . . . . ?
CA_B:5 CB_B:5 C6_B:5 C7_B:5 -89.8(11) . . . . ?
C11_B:5 C6_B:5 C7_B:5 N8_B:5 -4.4(15) . . . . ?
CB_B:5 C6_B:5 C7_B:5 N8_B:5 176.5(10) . . . . ?
C6_B:5 C7_B:5 N8_B:5 C9_B:5 2.8(15) . . . . ?
C6_B:5 C7_B:5 N8_B:5 Ag_M:11 174.4(8) . . . . ?
C7_B:5 N8_B:5 C9_B:5 C10_B:5 0.9(19) . . . . ?
Ag_M:11 N8_B:5 C9_B:5 C10_B:5 -169.7(13) . . . . ?
N8_B:5 C9_B:5 C10_B:5 C11_B:5 -3(2) . . . . ?
C7_B:5 C6_B:5 C11_B:5 C10_B:5 2.4(19) . . . . ?
CB_B:5 C6_B:5 C11_B:5 C10_B:5 -178.5(14) . . . . ?
C9_B:5 C10_B:5 C11_B:5 C6_B:5 1(2) . . . . ?
O_B:5 C_B:5 N_B:6 CA_B:6 9(3) . . . . ?
CA_B:5 C_B:5 N_B:6 CA_B:6 179.1(14) . . . . ?
C_B:5 N_B:6 CA_B:6 CB_B:6 97.9(18) . . . . ?
C_B:5 N_B:6 CA_B:6 C_B:6 -137.5(17) . . . . ?
N_B:6 CA_B:6 CB_B:6 CG2_B:6 -69.2(14) . . . . ?
C_B:6 CA_B:6 CB_B:6 CG2_B:6 169.9(11) . . . . ?
N_B:6 CA_B:6 CB_B:6 CG1_B:6 53.5(15) . . . . ?
C_B:6 CA_B:6 CB_B:6 CG1_B:6 -67.4(14) . . . . ?
N_B:6 CA_B:6 C_B:6 O_B:6 -38.9(19) . . . . ?
CB_B:6 CA_B:6 C_B:6 O_B:6 88.7(17) . . . . ?
N_B:6 CA_B:6 C_B:6 O1_B:7 148.4(15) . . . . ?
CB_B:6 CA_B:6 C_B:6 O1_B:7 -83.9(17) . . . . ?
O_B:6 C_B:6 O1_B:7 C1_B:7 6(3) . . . . ?
CA_B:6 C_B:6 O1_B:7 C1_B:7 179(2) . . . . ?
O1_C:1 C_C:1 O2_C:1 CT_C:1 -16(2) . . . . ?
N_C:2 C_C:1 O2_C:1 CT_C:1 164.5(13) . . . . ?
C_C:1 O2_C:1 CT_C:1 C3_C:1 67.3(18) . . . . ?
C_C:1 O2_C:1 CT_C:1 C1_C:1 -174.7(15) . . . . ?
C_C:1 O2_C:1 CT_C:1 C2_C:1 -58.1(17) . . . . ?
O1_C:1 C_C:1 N_C:2 CA_C:2 -3(2) . . . . ?
O2_C:1 C_C:1 N_C:2 CA_C:2 176.8(10) . . . . ?
C_C:1 N_C:2 CA_C:2 C_C:2 -129.1(12) . . . . ?
C_C:1 N_C:2 CA_C:2 CB_C:2 105.4(13) . . . . ?
N_C:2 CA_C:2 CB_C:2 CG2_C:2 55.4(14) . . . . ?
C_C:2 CA_C:2 CB_C:2 CG2_C:2 -69.2(14) . . . . ?
N_C:2 CA_C:2 CB_C:2 CG1_C:2 -66.0(16) . . . . ?
C_C:2 CA_C:2 CB_C:2 CG1_C:2 169.4(13) . . . . ?
N_C:2 CA_C:2 C_C:2 O_C:2 -27.7(14) . . . . ?
CB_C:2 CA_C:2 C_C:2 O_C:2 100.9(13) . . . . ?
N_C:2 CA_C:2 C_C:2 N_C:3 154.5(9) . . . . ?
CB_C:2 CA_C:2 C_C:2 N_C:3 -76.8(12) . . . . ?
O_C:3 C_C:3 CA_C:3 N_C:3 25.4(15) . . . . ?
N_C:4 C_C:3 CA_C:3 N_C:3 -159.8(10) . . . . ?
O_C:3 C_C:3 CA_C:3 CB_C:3 -98.7(13) . . . . ?
N_C:4 C_C:3 CA_C:3 CB_C:3 76.1(12) . . . . ?
O_C:2 C_C:2 N_C:3 CA_C:3 8.5(16) . . . . ?
CA_C:2 C_C:2 N_C:3 CA_C:3 -173.7(8) . . . . ?
C_C:3 CA_C:3 N_C:3 C_C:2 125.7(10) . . . . ?
CB_C:3 CA_C:3 N_C:3 C_C:2 -111.1(10) . . . . ?
N_C:3 CA_C:3 CB_C:3 C3_C:3 63.9(10) . . . . ?
C_C:3 CA_C:3 CB_C:3 C3_C:3 -175.3(7) . . . . ?
CA_C:3 CB_C:3 C3_C:3 C4_C:3 78.6(11) . . . . ?
CA_C:3 CB_C:3 C3_C:3 C7_C:3 -98.9(11) . . . . ?
C4_C:3 C3_C:3 C7_C:3 C6_C:3 -1.0(14) . . . . ?
CB_C:3 C3_C:3 C7_C:3 C6_C:3 176.5(10) . . . . ?
C3_C:3 C7_C:3 C6_C:3 C5_C:3 -0.2(16) . . . . ?
C7_C:3 C6_C:3 C5_C:3 N1_C:3 0.2(17) . . . . ?
C6_C:3 C5_C:3 N1_C:3 C4_C:3 1.2(15) . . . . ?
C6_C:3 C5_C:3 N1_C:3 Ag_M:13 -174.1(9) . . . . ?
C5_C:3 N1_C:3 C4_C:3 C3_C:3 -2.6(14) . . . . ?
Ag_M:13 N1_C:3 C4_C:3 C3_C:3 172.7(7) . . . . ?
C7_C:3 C3_C:3 C4_C:3 N1_C:3 2.5(13) . . . . ?
CB_C:3 C3_C:3 C4_C:3 N1_C:3 -175.0(9) . . . . ?
O_C:3 C_C:3 N_C:4 CA_C:4 -2.5(19) . . . . ?
CA_C:3 C_C:3 N_C:4 CA_C:4 -177.3(11) . . . . ?
C_C:3 N_C:4 CA_C:4 C_C:4 171.1(11) . . . . ?
N_C:4 CA_C:4 C_C:4 O_C:4 -1.7(19) . . . . ?
N_C:4 CA_C:4 C_C:4 N_C:5 173.2(11) . . . . ?
O_C:4 C_C:4 N_C:5 CA_C:5 -3.5(18) . . . . ?
CA_C:4 C_C:4 N_C:5 CA_C:5 -178.5(11) . . . . ?
C_C:4 N_C:5 CA_C:5 C_C:5 -158.2(10) . . . . ?
C_C:4 N_C:5 CA_C:5 CB_C:5 79.4(13) . . . . ?
N_C:5 CA_C:5 C_C:5 O_C:5 -21.7(13) . . . . ?
CB_C:5 CA_C:5 C_C:5 O_C:5 102.4(10) . . . . ?
N_C:5 CA_C:5 C_C:5 N_C:6 158.7(9) . . . . ?
CB_C:5 CA_C:5 C_C:5 N_C:6 -77.1(10) . . . . ?
N_C:5 CA_C:5 CB_C:5 C6_C:5 74.6(10) . . . . ?
C_C:5 CA_C:5 CB_C:5 C6_C:5 -47.9(10) . . . . ?
CA_C:5 CB_C:5 C6_C:5 C7_C:5 -66.9(11) . . . . ?
CA_C:5 CB_C:5 C6_C:5 C11_C:5 108.7(10) . . . . ?
C11_C:5 C6_C:5 C7_C:5 N8_C:5 -1.6(13) . . . . ?
CB_C:5 C6_C:5 C7_C:5 N8_C:5 174.2(9) . . . . ?
C6_C:5 C7_C:5 N8_C:5 C9_C:5 -0.1(14) . . . . ?
C6_C:5 C7_C:5 N8_C:5 Ag_M:16 -163.2(8) . . . . ?
C7_C:5 N8_C:5 C9_C:5 C10_C:5 0.9(14) . . . . ?
Ag_M:16 N8_C:5 C9_C:5 C10_C:5 164.2(8) . . . . ?
N8_C:5 C9_C:5 C10_C:5 C11_C:5 0.0(15) . . . . ?
C9_C:5 C10_C:5 C11_C:5 C6_C:5 -1.8(14) . . . . ?
C7_C:5 C6_C:5 C11_C:5 C10_C:5 2.5(12) . . . . ?
CB_C:5 C6_C:5 C11_C:5 C10_C:5 -173.4(9) . . . . ?
O_C:5 C_C:5 N_C:6 CA_C:6 -6.0(15) . . . . ?
CA_C:5 C_C:5 N_C:6 CA_C:6 173.6(9) . . . . ?
C_C:5 N_C:6 CA_C:6 C_C:6 -124.9(10) . . . . ?
C_C:5 N_C:6 CA_C:6 CB_C:6 111.6(11) . . . . ?
N_C:6 CA_C:6 CB_C:6 CG1_C:6 -154.3(13) . . . . ?
C_C:6 CA_C:6 CB_C:6 CG1_C:6 85.1(15) . . . . ?
N_C:6 CA_C:6 CB_C:6 CG2_C:6 73.3(14) . . . . ?
C_C:6 CA_C:6 CB_C:6 CG2_C:6 -47.3(16) . . . . ?
N_C:6 CA_C:6 C_C:6 O_C:6 0.2(15) . . . . ?
CB_C:6 CA_C:6 C_C:6 O_C:6 121.0(12) . . . . ?
N_C:6 CA_C:6 C_C:6 O1_C:7 178.1(9) . . . . ?
CB_C:6 CA_C:6 C_C:6 O1_C:7 -61.1(13) . . . . ?
O_C:6 C_C:6 O1_C:7 C1_C:7 -1(2) . . . . ?
CA_C:6 C_C:6 O1_C:7 C1_C:7 -178.7(14) . . . . ?
O1_D:1 C_D:1 O2_D:1 CT_D:1 4.5(16) . . . . ?
N_D:2 C_D:1 O2_D:1 CT_D:1 -172.2(9) . . . . ?
C_D:1 O2_D:1 CT_D:1 C3_D:1 57.8(13) . . . . ?
C_D:1 O2_D:1 CT_D:1 C2_D:1 176.4(10) . . . . ?
C_D:1 O2_D:1 CT_D:1 C1_D:1 -65.9(12) . . . . ?
O1_D:1 C_D:1 N_D:2 CA_D:2 -13.5(18) . . . . ?
O2_D:1 C_D:1 N_D:2 CA_D:2 163.3(10) . . . . ?
C_D:1 N_D:2 CA_D:2 C_D:2 -88.6(12) . . . . ?
C_D:1 N_D:2 CA_D:2 CB_D:2 148.7(11) . . . . ?
N_D:2 CA_D:2 CB_D:2 CG2_D:2 174.4(11) . . . . ?
C_D:2 CA_D:2 CB_D:2 CG2_D:2 53.2(14) . . . . ?
N_D:2 CA_D:2 CB_D:2 CG1_D:2 -58.2(18) . . . . ?
C_D:2 CA_D:2 CB_D:2 CG1_D:2 -179.4(15) . . . . ?
N_D:2 CA_D:2 C_D:2 O_D:2 -65.2(12) . . . . ?
CB_D:2 CA_D:2 C_D:2 O_D:2 59.1(13) . . . . ?
N_D:2 CA_D:2 C_D:2 N_D:3 106.5(10) . . . . ?
CB_D:2 CA_D:2 C_D:2 N_D:3 -129.1(10) . . . . ?
O_D:3 C_D:3 CA_D:3 N_D:3 16.5(19) . . . . ?
N_D:4 C_D:3 CA_D:3 N_D:3 -160.3(10) . . . . ?
O_D:3 C_D:3 CA_D:3 CB_D:3 -107.7(17) . . . . ?
N_D:4 C_D:3 CA_D:3 CB_D:3 75.5(13) . . . . ?
O_D:2 C_D:2 N_D:3 CA_D:3 3.6(17) . . . . ?
CA_D:2 C_D:2 N_D:3 CA_D:3 -168.2(9) . . . . ?
C_D:3 CA_D:3 N_D:3 C_D:2 139.1(11) . . . . ?
CB_D:3 CA_D:3 N_D:3 C_D:2 -97.7(12) . . . . ?
N_D:3 CA_D:3 CB_D:3 C3_D:3 71.4(13) . . . . ?
C_D:3 CA_D:3 CB_D:3 C3_D:3 -165.8(10) . . . . ?
CA_D:3 CB_D:3 C3_D:3 C4_D:3 65.5(18) . . . . ?
CA_D:3 CB_D:3 C3_D:3 C7_D:3 -113.0(17) . . . . ?
C4_D:3 C3_D:3 C7_D:3 C6_D:3 2(2) . . . . ?
CB_D:3 C3_D:3 C7_D:3 C6_D:3 -179(2) . . . . ?
C3_D:3 C7_D:3 C6_D:3 C5_D:3 -4(3) . . . . ?
C7_D:3 C6_D:3 C5_D:3 N1_D:3 1(3) . . . . ?
C6_D:3 C5_D:3 N1_D:3 C4_D:3 4(3) . . . . ?
C6_D:3 C5_D:3 N1_D:3 Ag_M:10 -177(2) . . . . ?
C5_D:3 N1_D:3 C4_D:3 C3_D:3 -6(2) . . . . ?
Ag_M:10 N1_D:3 C4_D:3 C3_D:3 174.8(13) . . . . ?
C7_D:3 C3_D:3 C4_D:3 N1_D:3 3(2) . . . . ?
CB_D:3 C3_D:3 C4_D:3 N1_D:3 -175.5(17) . . . . ?
O_D:3 C_D:3 N_D:4 CA_D:4 6(2) . . . . ?
CA_D:3 C_D:3 N_D:4 CA_D:4 -177.2(10) . . . . ?
C_D:3 N_D:4 CA_D:4 C_D:4 176.5(10) . . . . ?
N_D:4 CA_D:4 C_D:4 O_D:4 1.5(14) . . . . ?
N_D:4 CA_D:4 C_D:4 N_D:5 177.9(8) . . . . ?
O_D:4 C_D:4 N_D:5 CA_D:5 13.3(13) . . . . ?
CA_D:4 C_D:4 N_D:5 CA_D:5 -163.2(8) . . . . ?
C_D:4 N_D:5 CA_D:5 C_D:5 -169.6(8) . . . . ?
C_D:4 N_D:5 CA_D:5 CB_D:5 69.3(11) . . . . ?
N_D:5 CA_D:5 C_D:5 O_D:5 -25.3(13) . . . . ?
CB_D:5 CA_D:5 C_D:5 O_D:5 98.5(11) . . . . ?
N_D:5 CA_D:5 C_D:5 N_D:6 154.2(9) . . . . ?
CB_D:5 CA_D:5 C_D:5 N_D:6 -82.0(11) . . . . ?
N_D:5 CA_D:5 CB_D:5 C6_D:5 14.1(13) . . . . ?
C_D:5 CA_D:5 CB_D:5 C6_D:5 -108.5(10) . . . . ?
CA_D:5 CB_D:5 C6_D:5 C11_D:5 -106.2(11) . . . . ?
CA_D:5 CB_D:5 C6_D:5 C7_D:5 71.7(13) . . . . ?
C11_D:5 C6_D:5 C7_D:5 N8_D:5 1.5(13) . . . . ?
CB_D:5 C6_D:5 C7_D:5 N8_D:5 -176.6(10) . . . . ?
C6_D:5 C7_D:5 N8_D:5 C9_D:5 -1.4(15) . . . . ?
C6_D:5 C7_D:5 N8_D:5 Ag_M:12 169.1(7) . . . . ?
C7_D:5 N8_D:5 C9_D:5 C10_D:5 1.3(17) . . . . ?
Ag_M:12 N8_D:5 C9_D:5 C10_D:5 -169.4(10) . . . . ?
N8_D:5 C9_D:5 C10_D:5 C11_D:5 -1.1(18) . . . . ?
C7_D:5 C6_D:5 C11_D:5 C10_D:5 -1.2(14) . . . . ?
CB_D:5 C6_D:5 C11_D:5 C10_D:5 176.7(10) . . . . ?
C9_D:5 C10_D:5 C11_D:5 C6_D:5 1.1(16) . . . . ?
O_D:5 C_D:5 N_D:6 CA_D:6 2.5(19) . . . . ?
CA_D:5 C_D:5 N_D:6 CA_D:6 -176.9(10) . . . . ?
C_D:5 N_D:6 CA_D:6 CB_D:6 94.8(13) . . . . ?
C_D:5 N_D:6 CA_D:6 C_D:6 -141.7(12) . . . . ?
N_D:6 CA_D:6 CB_D:6 CG1_D:6 70.1(14) . . . . ?
C_D:6 CA_D:6 CB_D:6 CG1_D:6 -48.2(15) . . . . ?
N_D:6 CA_D:6 CB_D:6 CG2_D:6 -166.8(12) . . . . ?
C_D:6 CA_D:6 CB_D:6 CG2_D:6 74.9(14) . . . . ?
N_D:6 CA_D:6 C_D:6 O_D:6 -25.3(19) . . . . ?
CB_D:6 CA_D:6 C_D:6 O_D:6 95.1(17) . . . . ?
N_D:6 CA_D:6 C_D:6 O1_D:7 155.6(14) . . . . ?
CB_D:6 CA_D:6 C_D:6 O1_D:7 -84.0(16) . . . . ?
O_D:6 C_D:6 O1_D:7 C1_D:7 -4(3) . . . . ?
CA_D:6 C_D:6 O1_D:7 C1_D:7 175(2) . . . . ?
Ag_M:12 O1_E:1 C_E:1 N_E:2 106(2) . . . . ?
Ag_M:12 O1_E:1 C_E:1 O2_E:1 -64(3) . . . . ?
O1_E:1 C_E:1 O2_E:1 CT_E:1 -25(3) . . . . ?
N_E:2 C_E:1 O2_E:1 CT_E:1 163(2) . . . . ?
C_E:1 O2_E:1 CT_E:1 C2_E:1 33(3) . . . . ?
C_E:1 O2_E:1 CT_E:1 C1_E:1 171(2) . . . . ?
C_E:1 O2_E:1 CT_E:1 C3_E:1 -81(3) . . . . ?
O1_E:1 C_E:1 N_E:2 CA_E:2 3(3) . . . . ?
O2_E:1 C_E:1 N_E:2 CA_E:2 175.4(17) . . . . ?
C_E:1 N_E:2 CA_E:2 CB_E:2 160.8(15) . . . . ?
C_E:1 N_E:2 CA_E:2 C_E:2 -77.6(19) . . . . ?
N_E:2 CA_E:2 CB_E:2 CG2_E:2 -63.2(16) . . . . ?
C_E:2 CA_E:2 CB_E:2 CG2_E:2 177.3(12) . . . . ?
N_E:2 CA_E:2 CB_E:2 CG1_E:2 168.6(13) . . . . ?
C_E:2 CA_E:2 CB_E:2 CG1_E:2 49.1(14) . . . . ?
N_E:2 CA_E:2 C_E:2 O_E:2 -52.2(19) . . . . ?
CB_E:2 CA_E:2 C_E:2 O_E:2 67.2(19) . . . . ?
N_E:2 CA_E:2 C_E:2 N_E:3 123.1(12) . . . . ?
CB_E:2 CA_E:2 C_E:2 N_E:3 -117.4(12) . . . . ?
O_E:3 C_E:3 CA_E:3 N_E:3 22.0(13) . . . . ?
N_E:4 C_E:3 CA_E:3 N_E:3 -157.1(9) . . . . ?
O_E:3 C_E:3 CA_E:3 CB_E:3 -105.5(11) . . . . ?
N_E:4 C_E:3 CA_E:3 CB_E:3 75.4(10) . . . . ?
O_E:2 C_E:2 N_E:3 CA_E:3 -1(2) . . . . ?
CA_E:2 C_E:2 N_E:3 CA_E:3 -175.6(9) . . . . ?
C_E:3 CA_E:3 N_E:3 C_E:2 150.0(10) . . . . ?
CB_E:3 CA_E:3 N_E:3 C_E:2 -83.8(12) . . . . ?
N_E:3 CA_E:3 CB_E:3 C3_E:3 -35.0(13) . . . . ?
C_E:3 CA_E:3 CB_E:3 C3_E:3 89.0(11) . . . . ?
CA_E:3 CB_E:3 C3_E:3 C4_E:3 -49.4(14) . . . . ?
CA_E:3 CB_E:3 C3_E:3 C7_E:3 131.2(10) . . . . ?
C4_E:3 C3_E:3 C7_E:3 C6_E:3 0.1(15) . . . . ?
CB_E:3 C3_E:3 C7_E:3 C6_E:3 179.5(12) . . . . ?
C3_E:3 C7_E:3 C6_E:3 C5_E:3 0.1(18) . . . . ?
C7_E:3 C6_E:3 C5_E:3 N1_E:3 0(2) . . . . ?
C6_E:3 C5_E:3 N1_E:3 C4_E:3 -1.1(18) . . . . ?
C6_E:3 C5_E:3 N1_E:3 Ag_M:13 -174.3(11) . . . . ?
C5_E:3 N1_E:3 C4_E:3 C3_E:3 1.4(16) . . . . ?
Ag_M:13 N1_E:3 C4_E:3 C3_E:3 174.3(8) . . . . ?
C7_E:3 C3_E:3 C4_E:3 N1_E:3 -0.9(15) . . . . ?
CB_E:3 C3_E:3 C4_E:3 N1_E:3 179.7(10) . . . . ?
O_E:3 C_E:3 N_E:4 CA_E:4 4.1(17) . . . . ?
CA_E:3 C_E:3 N_E:4 CA_E:4 -176.8(10) . . . . ?
C_E:3 N_E:4 CA_E:4 C_E:4 159.5(10) . . . . ?
N_E:4 CA_E:4 C_E:4 O_E:4 8.8(16) . . . . ?
N_E:4 CA_E:4 C_E:4 N_E:5 -172.2(10) . . . . ?
O_E:4 C_E:4 N_E:5 CA_E:5 -0.9(18) . . . . ?
CA_E:4 C_E:4 N_E:5 CA_E:5 -179.9(11) . . . . ?
C_E:4 N_E:5 CA_E:5 C_E:5 -149.1(14) . . . . ?
C_E:4 N_E:5 CA_E:5 CB_E:5 95.6(13) . . . . ?
N_E:5 CA_E:5 C_E:5 O_E:5 -28(3) . . . . ?
CB_E:5 CA_E:5 C_E:5 O_E:5 91(2) . . . . ?
N_E:5 CA_E:5 C_E:5 N_E:6 163.6(18) . . . . ?
CB_E:5 CA_E:5 C_E:5 N_E:6 -77(2) . . . . ?
N_E:5 CA_E:5 CB_E:5 C6_E:5 -65.7(12) . . . . ?
C_E:5 CA_E:5 CB_E:5 C6_E:5 173.6(10) . . . . ?
CA_E:5 CB_E:5 C6_E:5 C7_E:5 -79.6(15) . . . . ?
CA_E:5 CB_E:5 C6_E:5 C11_E:5 98.2(15) . . . . ?
C11_E:5 C6_E:5 C7_E:5 N8_E:5 -1(2) . . . . ?
CB_E:5 C6_E:5 C7_E:5 N8_E:5 176.8(15) . . . . ?
C6_E:5 C7_E:5 N8_E:5 C9_E:5 -1(2) . . . . ?
C6_E:5 C7_E:5 N8_E:5 Ag_M:15 -177.4(13) . . . . ?
C7_E:5 N8_E:5 C9_E:5 C10_E:5 1(3) . . . . ?
Ag_M:15 N8_E:5 C9_E:5 C10_E:5 177.6(18) . . . . ?
N8_E:5 C9_E:5 C10_E:5 C11_E:5 1(3) . . . . ?
C9_E:5 C10_E:5 C11_E:5 C6_E:5 -3(2) . . . . ?
C7_E:5 C6_E:5 C11_E:5 C10_E:5 3(2) . . . . ?
CB_E:5 C6_E:5 C11_E:5 C10_E:5 -175.2(18) . . . . ?
O_E:5 C_E:5 N_E:6 CA_E:6 -8(4) . . . . ?
CA_E:5 C_E:5 N_E:6 CA_E:6 160(2) . . . . ?
C_E:5 N_E:6 CA_E:6 C1B_E:6 -135(3) . . . . ?
C_E:5 N_E:6 CA_E:6 C1A_E:6 -110(3) . . . . ?
C_E:5 N_E:6 CA_E:6 CB_E:6 105(3) . . . . ?
N_E:6 CA_E:6 CB_E:6 CG2_E:6 -68(4) . . . . ?
C1B_E:6 CA_E:6 CB_E:6 CG2_E:6 176(3) . . . . ?
C1A_E:6 CA_E:6 CB_E:6 CG2_E:6 148(4) . . . . ?
N_E:6 CA_E:6 CB_E:6 CG1_E:6 47(4) . . . . ?
C1B_E:6 CA_E:6 CB_E:6 CG1_E:6 -70(4) . . . . ?
C1A_E:6 CA_E:6 CB_E:6 CG1_E:6 -98(4) . . . . ?
N_E:6 CA_E:6 C1A_E:6 O1A_E:6 -19(4) . . . . ?
CB_E:6 CA_E:6 C1A_E:6 O1A_E:6 126(4) . . . . ?
N_E:6 CA_E:6 C1A_E:6 O1A_E:7 161(3) . . . . ?
CB_E:6 CA_E:6 C1A_E:6 O1A_E:7 -55(4) . . . . ?
N_E:6 CA_E:6 C1B_E:6 O1B_E:6 -10(4) . . . . ?
CB_E:6 CA_E:6 C1B_E:6 O1B_E:6 114(4) . . . . ?
N_E:6 CA_E:6 C1B_E:6 O1B_E:7 175(3) . . . . ?
CB_E:6 CA_E:6 C1B_E:6 O1B_E:7 -61(3) . . . . ?
O1A_E:6 C1A_E:6 O1A_E:7 C1A_E:7 -35(24) . . . . ?
CA_E:6 C1A_E:6 O1A_E:7 C1A_E:7 145(23) . . . . ?
O1B_E:6 C1B_E:6 O1B_E:7 C1B_E:7 -60(7) . . . . ?
CA_E:6 C1B_E:6 O1B_E:7 C1B_E:7 116(7) . . . . ?
Ag_M:15 O1_F:1 C_F:1 N_F:2 109(2) . . . . ?
Ag_M:15 O1_F:1 C_F:1 O2_F:1 -71(3) . . . . ?
O1_F:1 C_F:1 O2_F:1 CT_F:1 -6(4) . . . . ?
N_F:2 C_F:1 O2_F:1 CT_F:1 174(2) . . . . ?
C_F:1 O2_F:1 CT_F:1 C2_F:1 -171(3) . . . . ?
C_F:1 O2_F:1 CT_F:1 C1_F:1 -27(4) . . . . ?
C_F:1 O2_F:1 CT_F:1 C3_F:1 80(3) . . . . ?
O1_F:1 C_F:1 N_F:2 CA_F:2 -4(3) . . . . ?
O2_F:1 C_F:1 N_F:2 CA_F:2 176.0(17) . . . . ?
C_F:1 N_F:2 CA_F:2 C_F:2 -73.9(19) . . . . ?
C_F:1 N_F:2 CA_F:2 CB_F:2 162.9(15) . . . . ?
N_F:2 CA_F:2 CB_F:2 CG2_F:2 -63.0(15) . . . . ?
C_F:2 CA_F:2 CB_F:2 CG2_F:2 175.9(11) . . . . ?
N_F:2 CA_F:2 CB_F:2 CG1_F:2 168.5(13) . . . . ?
C_F:2 CA_F:2 CB_F:2 CG1_F:2 47.4(13) . . . . ?
N_F:2 CA_F:2 C_F:2 O_F:2 -53.6(18) . . . . ?
CB_F:2 CA_F:2 C_F:2 O_F:2 66.9(18) . . . . ?
N_F:2 CA_F:2 C_F:2 N_F:3 123.8(12) . . . . ?
CB_F:2 CA_F:2 C_F:2 N_F:3 -115.7(11) . . . . ?
O_F:3 C_F:3 CA_F:3 N_F:3 21.6(13) . . . . ?
N_F:4 C_F:3 CA_F:3 N_F:3 -158.4(9) . . . . ?
O_F:3 C_F:3 CA_F:3 CB_F:3 -104.8(11) . . . . ?
N_F:4 C_F:3 CA_F:3 CB_F:3 75.2(10) . . . . ?
O_F:2 C_F:2 N_F:3 CA_F:3 2(2) . . . . ?
CA_F:2 C_F:2 N_F:3 CA_F:3 -175.6(8) . . . . ?
C_F:3 CA_F:3 N_F:3 C_F:2 149.0(10) . . . . ?
CB_F:3 CA_F:3 N_F:3 C_F:2 -84.9(12) . . . . ?
N_F:3 CA_F:3 CB_F:3 C3_F:3 -35.8(13) . . . . ?
C_F:3 CA_F:3 CB_F:3 C3_F:3 87.6(11) . . . . ?
CA_F:3 CB_F:3 C3_F:3 C4_F:3 -47.3(14) . . . . ?
CA_F:3 CB_F:3 C3_F:3 C7_F:3 131.8(11) . . . . ?
C4_F:3 C3_F:3 C7_F:3 C6_F:3 0.8(15) . . . . ?
CB_F:3 C3_F:3 C7_F:3 C6_F:3 -178.3(11) . . . . ?
C3_F:3 C7_F:3 C6_F:3 C5_F:3 -1.9(18) . . . . ?
C7_F:3 C6_F:3 C5_F:3 N1_F:3 2.2(19) . . . . ?
C6_F:3 C5_F:3 N1_F:3 C4_F:3 -1.3(17) . . . . ?
C6_F:3 C5_F:3 N1_F:3 Ag_M:14 -174.7(10) . . . . ?
C5_F:3 N1_F:3 C4_F:3 C3_F:3 0.2(16) . . . . ?
Ag_M:14 N1_F:3 C4_F:3 C3_F:3 173.3(8) . . . . ?
C7_F:3 C3_F:3 C4_F:3 N1_F:3 0.0(14) . . . . ?
CB_F:3 C3_F:3 C4_F:3 N1_F:3 179.1(10) . . . . ?
O_F:3 C_F:3 N_F:4 CA_F:4 2.7(17) . . . . ?
CA_F:3 C_F:3 N_F:4 CA_F:4 -177.3(9) . . . . ?
C_F:3 N_F:4 CA_F:4 C_F:4 159.5(10) . . . . ?
N_F:4 CA_F:4 C_F:4 O_F:4 11.9(15) . . . . ?
N_F:4 CA_F:4 C_F:4 N_F:5 -173.2(10) . . . . ?
O_F:4 C_F:4 N_F:5 CA_F:5 -4.2(19) . . . . ?
CA_F:4 C_F:4 N_F:5 CA_F:5 -178.9(11) . . . . ?
C_F:4 N_F:5 CA_F:5 C_F:5 -147.5(14) . . . . ?
C_F:4 N_F:5 CA_F:5 CB_F:5 96.2(13) . . . . ?
N_F:5 CA_F:5 C_F:5 O_F:5 -29(3) . . . . ?
CB_F:5 CA_F:5 C_F:5 O_F:5 91(2) . . . . ?
N_F:5 CA_F:5 C_F:5 N_F:6 162.1(19) . . . . ?
CB_F:5 CA_F:5 C_F:5 N_F:6 -78(2) . . . . ?
N_F:5 CA_F:5 CB_F:5 C6_F:5 -65.5(12) . . . . ?
C_F:5 CA_F:5 CB_F:5 C6_F:5 173.4(10) . . . . ?
CA_F:5 CB_F:5 C6_F:5 C7_F:5 -80.6(15) . . . . ?
CA_F:5 CB_F:5 C6_F:5 C11_F:5 98.9(15) . . . . ?
C11_F:5 C6_F:5 C7_F:5 N8_F:5 -3.5(19) . . . . ?
CB_F:5 C6_F:5 C7_F:5 N8_F:5 176.0(15) . . . . ?
C6_F:5 C7_F:5 N8_F:5 C9_F:5 1(2) . . . . ?
C6_F:5 C7_F:5 N8_F:5 Ag_M:12 -178.6(12) . . . . ?
C7_F:5 N8_F:5 C9_F:5 C10_F:5 1(3) . . . . ?
Ag_M:12 N8_F:5 C9_F:5 C10_F:5 -178.9(18) . . . . ?
N8_F:5 C9_F:5 C10_F:5 C11_F:5 -1(3) . . . . ?
C9_F:5 C10_F:5 C11_F:5 C6_F:5 -1(3) . . . . ?
C7_F:5 C6_F:5 C11_F:5 C10_F:5 3(2) . . . . ?
CB_F:5 C6_F:5 C11_F:5 C10_F:5 -176.3(19) . . . . ?
O_F:5 C_F:5 N_F:6 CAB_F:6 -16(5) . . . . ?
CA_F:5 C_F:5 N_F:6 CAB_F:6 153(3) . . . . ?
O_F:5 C_F:5 N_F:6 CAA_F:6 -6(5) . . . . ?
CA_F:5 C_F:5 N_F:6 CAA_F:6 162(3) . . . . ?
C_F:5 N_F:6 CAA_F:6 C1A_F:6 -128(3) . . . . ?
C_F:5 N_F:6 CAA_F:6 CBA_F:6 77(5) . . . . ?
C1A_F:6 CAA_F:6 CBA_F:6 CG2A_F:6 117(4) . . . . ?
N_F:6 CAA_F:6 CBA_F:6 CG2A_F:6 -92(5) . . . . ?
C1A_F:6 CAA_F:6 CBA_F:6 CG1A_F:6 -130(4) . . . . ?
N_F:6 CAA_F:6 CBA_F:6 CG1A_F:6 21(5) . . . . ?
N_F:6 CAA_F:6 C1A_F:6 O1A_F:6 -22(4) . . . . ?
CBA_F:6 CAA_F:6 C1A_F:6 O1A_F:6 135(4) . . . . ?
N_F:6 CAA_F:6 C1A_F:6 O1A_F:7 157(3) . . . . ?
CBA_F:6 CAA_F:6 C1A_F:6 O1A_F:7 -46(5) . . . . ?
C_F:5 N_F:6 CAB_F:6 C1B_F:6 -108(4) . . . . ?
C_F:5 N_F:6 CAB_F:6 CBB_F:6 115(3) . . . . ?
N_F:6 CAB_F:6 CBB_F:6 CG1B_F:6 -73(4) . . . . ?
C1B_F:6 CAB_F:6 CBB_F:6 CG1B_F:6 144(4) . . . . ?
N_F:6 CAB_F:6 CBB_F:6 CG2B_F:6 59(5) . . . . ?
C1B_F:6 CAB_F:6 CBB_F:6 CG2B_F:6 -83(5) . . . . ?
N_F:6 CAB_F:6 C1B_F:6 O1B_F:6 -10(5) . . . . ?
CBB_F:6 CAB_F:6 C1B_F:6 O1B_F:6 124(5) . . . . ?
N_F:6 CAB_F:6 C1B_F:6 O1B_F:7 169(5) . . . . ?
CBB_F:6 CAB_F:6 C1B_F:6 O1B_F:7 -57(5) . . . . ?
O1A_F:6 C1A_F:6 O1A_F:7 C1A_F:7 49(7) . . . . ?
CAA_F:6 C1A_F:6 O1A_F:7 C1A_F:7 -130(6) . . . . ?
O1B_F:6 C1B_F:6 O1B_F:7 C1B_F:7 83(32) . . . . ?
CAB_F:6 C1B_F:6 O1B_F:7 C1B_F:7 -96(32) . . . . ?
O1_G:1 C_G:1 O2_G:1 CT_G:1 2.9(17) . . . . ?
N_G:2 C_G:1 O2_G:1 CT_G:1 -171.9(9) . . . . ?
C_G:1 O2_G:1 CT_G:1 C3_G:1 59.3(13) . . . . ?
C_G:1 O2_G:1 CT_G:1 C1_G:1 177.2(10) . . . . ?
C_G:1 O2_G:1 CT_G:1 C2_G:1 -67.2(12) . . . . ?
O1_G:1 C_G:1 N_G:2 CA_G:2 -11.7(18) . . . . ?
O2_G:1 C_G:1 N_G:2 CA_G:2 163.2(10) . . . . ?
C_G:1 N_G:2 CA_G:2 C_G:2 -89.1(12) . . . . ?
C_G:1 N_G:2 CA_G:2 CB_G:2 148.1(11) . . . . ?
N_G:2 CA_G:2 CB_G:2 CG2_G:2 173.3(12) . . . . ?
C_G:2 CA_G:2 CB_G:2 CG2_G:2 52.6(14) . . . . ?
N_G:2 CA_G:2 CB_G:2 CG1_G:2 -57.2(17) . . . . ?
C_G:2 CA_G:2 CB_G:2 CG1_G:2 -177.8(14) . . . . ?
N_G:2 CA_G:2 C_G:2 O_G:2 -66.0(12) . . . . ?
CB_G:2 CA_G:2 C_G:2 O_G:2 57.4(13) . . . . ?
N_G:2 CA_G:2 C_G:2 N_G:3 109.0(10) . . . . ?
CB_G:2 CA_G:2 C_G:2 N_G:3 -127.5(11) . . . . ?
O_G:3 C_G:3 CA_G:3 N_G:3 18.1(19) . . . . ?
N_G:4 C_G:3 CA_G:3 N_G:3 -161.4(10) . . . . ?
O_G:3 C_G:3 CA_G:3 CB_G:3 -106.7(17) . . . . ?
N_G:4 C_G:3 CA_G:3 CB_G:3 73.8(13) . . . . ?
O_G:2 C_G:2 N_G:3 CA_G:3 6.8(17) . . . . ?
CA_G:2 C_G:2 N_G:3 CA_G:3 -168.3(10) . . . . ?
C_G:3 CA_G:3 N_G:3 C_G:2 137.1(11) . . . . ?
CB_G:3 CA_G:3 N_G:3 C_G:2 -98.8(13) . . . . ?
N_G:3 CA_G:3 CB_G:3 C3_G:3 70.4(13) . . . . ?
C_G:3 CA_G:3 CB_G:3 C3_G:3 -166.5(10) . . . . ?
CA_G:3 CB_G:3 C3_G:3 C7_G:3 -112.5(17) . . . . ?
CA_G:3 CB_G:3 C3_G:3 C4_G:3 64.2(17) . . . . ?
C4_G:3 C3_G:3 C7_G:3 C6_G:3 2(2) . . . . ?
CB_G:3 C3_G:3 C7_G:3 C6_G:3 178(2) . . . . ?
C3_G:3 C7_G:3 C6_G:3 C5_G:3 -2(3) . . . . ?
C7_G:3 C6_G:3 C5_G:3 N1_G:3 0(3) . . . . ?
C6_G:3 C5_G:3 N1_G:3 C4_G:3 3(3) . . . . ?
C6_G:3 C5_G:3 N1_G:3 Ag_M:9 -177(2) . . . 3_674 ?
C5_G:3 N1_G:3 C4_G:3 C3_G:3 -4(2) . . . . ?
Ag_M:9 N1_G:3 C4_G:3 C3_G:3 176.1(12) 3_674 . . . ?
C7_G:3 C3_G:3 C4_G:3 N1_G:3 2(2) . . . . ?
CB_G:3 C3_G:3 C4_G:3 N1_G:3 -175.0(16) . . . . ?
O_G:3 C_G:3 N_G:4 CA_G:4 3(2) . . . . ?
CA_G:3 C_G:3 N_G:4 CA_G:4 -177.5(10) . . . . ?
C_G:3 N_G:4 CA_G:4 C_G:4 177.0(10) . . . . ?
N_G:4 CA_G:4 C_G:4 O_G:4 3.1(14) . . . . ?
N_G:4 CA_G:4 C_G:4 N_G:5 178.3(8) . . . . ?
O_G:4 C_G:4 N_G:5 CA_G:5 12.9(13) . . . . ?
CA_G:4 C_G:4 N_G:5 CA_G:5 -162.3(8) . . . . ?
C_G:4 N_G:5 CA_G:5 C_G:5 -168.7(8) . . . . ?
C_G:4 N_G:5 CA_G:5 CB_G:5 68.6(11) . . . . ?
N_G:5 CA_G:5 C_G:5 O_G:5 -28.2(13) . . . . ?
CB_G:5 CA_G:5 C_G:5 O_G:5 96.0(11) . . . . ?
N_G:5 CA_G:5 C_G:5 N_G:6 153.0(9) . . . . ?
CB_G:5 CA_G:5 C_G:5 N_G:6 -82.8(11) . . . . ?
N_G:5 CA_G:5 CB_G:5 C6_G:5 15.7(13) . . . . ?
C_G:5 CA_G:5 CB_G:5 C6_G:5 -107.4(10) . . . . ?
CA_G:5 CB_G:5 C6_G:5 C11_G:5 -106.9(11) . . . . ?
CA_G:5 CB_G:5 C6_G:5 C7_G:5 69.4(13) . . . . ?
C11_G:5 C6_G:5 C7_G:5 N8_G:5 1.0(13) . . . . ?
CB_G:5 C6_G:5 C7_G:5 N8_G:5 -175.4(10) . . . . ?
C6_G:5 C7_G:5 N8_G:5 C9_G:5 -0.5(15) . . . . ?
C6_G:5 C7_G:5 N8_G:5 Ag_M:15 169.4(7) . . . . ?
C7_G:5 N8_G:5 C9_G:5 C10_G:5 0.7(18) . . . . ?
Ag_M:15 N8_G:5 C9_G:5 C10_G:5 -169.4(10) . . . . ?
N8_G:5 C9_G:5 C10_G:5 C11_G:5 -1.2(18) . . . . ?
C7_G:5 C6_G:5 C11_G:5 C10_G:5 -1.5(14) . . . . ?
CB_G:5 C6_G:5 C11_G:5 C10_G:5 174.8(10) . . . . ?
C9_G:5 C10_G:5 C11_G:5 C6_G:5 1.7(16) . . . . ?
O_G:5 C_G:5 N_G:6 CA_G:6 2.0(19) . . . . ?
CA_G:5 C_G:5 N_G:6 CA_G:6 -179.3(10) . . . . ?
C_G:5 N_G:6 CA_G:6 C_G:6 -139.7(13) . . . . ?
C_G:5 N_G:6 CA_G:6 CB_G:6 96.7(13) . . . . ?
N_G:6 CA_G:6 CB_G:6 CG2_G:6 71.2(14) . . . . ?
C_G:6 CA_G:6 CB_G:6 CG2_G:6 -47.5(15) . . . . ?
N_G:6 CA_G:6 CB_G:6 CG1_G:6 -164.4(13) . . . . ?
C_G:6 CA_G:6 CB_G:6 CG1_G:6 76.9(15) . . . . ?
N_G:6 CA_G:6 C_G:6 O_G:6 -26.2(19) . . . . ?
CB_G:6 CA_G:6 C_G:6 O_G:6 92.8(17) . . . . ?
N_G:6 CA_G:6 C_G:6 O1_G:7 155.2(13) . . . . ?
CB_G:6 CA_G:6 C_G:6 O1_G:7 -85.8(16) . . . . ?
O_G:6 C_G:6 O1_G:7 C1_G:7 -4(3) . . . . ?
CA_G:6 C_G:6 O1_G:7 C1_G:7 175(2) . . . . ?
O1_H:1 C_H:1 O2_H:1 CT_H:1 -15(2) . . . . ?
N_H:2 C_H:1 O2_H:1 CT_H:1 165.6(13) . . . . ?
C_H:1 O2_H:1 CT_H:1 C1_H:1 -174.6(15) . . . . ?
C_H:1 O2_H:1 CT_H:1 C2_H:1 68.5(18) . . . . ?
C_H:1 O2_H:1 CT_H:1 C3_H:1 -55.1(18) . . . . ?
O1_H:1 C_H:1 N_H:2 CA_H:2 -1(2) . . . . ?
O2_H:1 C_H:1 N_H:2 CA_H:2 178.3(11) . . . . ?
C_H:1 N_H:2 CA_H:2 CB_H:2 104.3(14) . . . . ?
C_H:1 N_H:2 CA_H:2 C_H:2 -130.4(13) . . . . ?
N_H:2 CA_H:2 CB_H:2 CG1_H:2 56.3(15) . . . . ?
C_H:2 CA_H:2 CB_H:2 CG1_H:2 -67.7(14) . . . . ?
N_H:2 CA_H:2 CB_H:2 CG2_H:2 -64.8(16) . . . . ?
C_H:2 CA_H:2 CB_H:2 CG2_H:2 171.2(13) . . . . ?
N_H:2 CA_H:2 C_H:2 O_H:2 -27.7(14) . . . . ?
CB_H:2 CA_H:2 C_H:2 O_H:2 101.9(13) . . . . ?
N_H:2 CA_H:2 C_H:2 N_H:3 153.4(9) . . . . ?
CB_H:2 CA_H:2 C_H:2 N_H:3 -77.0(12) . . . . ?
O_H:3 C_H:3 CA_H:3 N_H:3 23.1(16) . . . . ?
N_H:4 C_H:3 CA_H:3 N_H:3 -159.1(10) . . . . ?
O_H:3 C_H:3 CA_H:3 CB_H:3 -101.5(13) . . . . ?
N_H:4 C_H:3 CA_H:3 CB_H:3 76.2(12) . . . . ?
O_H:2 C_H:2 N_H:3 CA_H:3 6.9(16) . . . . ?
CA_H:2 C_H:2 N_H:3 CA_H:3 -174.2(8) . . . . ?
C_H:3 CA_H:3 N_H:3 C_H:2 127.7(10) . . . . ?
CB_H:3 CA_H:3 N_H:3 C_H:2 -111.0(10) . . . . ?
N_H:3 CA_H:3 CB_H:3 C3_H:3 63.2(10) . . . . ?
C_H:3 CA_H:3 CB_H:3 C3_H:3 -176.9(7) . . . . ?
CA_H:3 CB_H:3 C3_H:3 C4_H:3 80.8(10) . . . . ?
CA_H:3 CB_H:3 C3_H:3 C7_H:3 -98.3(11) . . . . ?
C4_H:3 C3_H:3 C7_H:3 C6_H:3 0.1(14) . . . . ?
CB_H:3 C3_H:3 C7_H:3 C6_H:3 179.3(11) . . . . ?
C3_H:3 C7_H:3 C6_H:3 C5_H:3 -2.7(16) . . . . ?
C7_H:3 C6_H:3 C5_H:3 N1_H:3 2.2(17) . . . . ?
C6_H:3 C5_H:3 N1_H:3 C4_H:3 1.0(14) . . . . ?
C6_H:3 C5_H:3 N1_H:3 Ag_M:14 -176.0(9) . . . . ?
C5_H:3 N1_H:3 C4_H:3 C3_H:3 -3.8(13) . . . . ?
Ag_M:14 N1_H:3 C4_H:3 C3_H:3 173.1(7) . . . . ?
C7_H:3 C3_H:3 C4_H:3 N1_H:3 3.3(14) . . . . ?
CB_H:3 C3_H:3 C4_H:3 N1_H:3 -175.9(9) . . . . ?
O_H:3 C_H:3 N_H:4 CA_H:4 -2(2) . . . . ?
CA_H:3 C_H:3 N_H:4 CA_H:4 -179.6(11) . . . . ?
C_H:3 N_H:4 CA_H:4 C_H:4 170.2(11) . . . . ?
N_H:4 CA_H:4 C_H:4 O_H:4 -1.5(19) . . . . ?
N_H:4 CA_H:4 C_H:4 N_H:5 175.8(11) . . . . ?
O_H:4 C_H:4 N_H:5 CA_H:5 -0.2(18) . . . . ?
CA_H:4 C_H:4 N_H:5 CA_H:5 -177.5(11) . . . . ?
C_H:4 N_H:5 CA_H:5 C_H:5 -159.4(10) . . . . ?
C_H:4 N_H:5 CA_H:5 CB_H:5 78.3(13) . . . . ?
N_H:5 CA_H:5 C_H:5 O_H:5 -23.4(13) . . . . ?
CB_H:5 CA_H:5 C_H:5 O_H:5 101.2(10) . . . . ?
N_H:5 CA_H:5 C_H:5 N_H:6 159.8(9) . . . . ?
CB_H:5 CA_H:5 C_H:5 N_H:6 -75.6(9) . . . . ?
N_H:5 CA_H:5 CB_H:5 C6_H:5 74.4(10) . . . . ?
C_H:5 CA_H:5 CB_H:5 C6_H:5 -47.8(10) . . . . ?
CA_H:5 CB_H:5 C6_H:5 C7_H:5 -67.1(11) . . . . ?
CA_H:5 CB_H:5 C6_H:5 C11_H:5 108.5(10) . . . . ?
C11_H:5 C6_H:5 C7_H:5 N8_H:5 -2.1(13) . . . . ?
CB_H:5 C6_H:5 C7_H:5 N8_H:5 173.7(9) . . . . ?
C6_H:5 C7_H:5 N8_H:5 C9_H:5 1.7(14) . . . . ?
C6_H:5 C7_H:5 N8_H:5 Ag_M:11 -163.2(7) . . . 3_674 ?
C7_H:5 N8_H:5 C9_H:5 C10_H:5 -0.5(14) . . . . ?
Ag_M:11 N8_H:5 C9_H:5 C10_H:5 164.6(8) 3_674 . . . ?
N8_H:5 C9_H:5 C10_H:5 C11_H:5 -0.1(14) . . . . ?
C7_H:5 C6_H:5 C11_H:5 C10_H:5 1.3(12) . . . . ?
CB_H:5 C6_H:5 C11_H:5 C10_H:5 -174.6(9) . . . . ?
C9_H:5 C10_H:5 C11_H:5 C6_H:5 -0.3(14) . . . . ?
O_H:5 C_H:5 N_H:6 CA_H:6 -1.6(15) . . . . ?
CA_H:5 C_H:5 N_H:6 CA_H:6 175.3(9) . . . . ?
C_H:5 N_H:6 CA_H:6 C_H:6 -126.4(10) . . . . ?
C_H:5 N_H:6 CA_H:6 CB_H:6 109.9(11) . . . . ?
N_H:6 CA_H:6 CB_H:6 CG2_H:6 -158.3(12) . . . . ?
C_H:6 CA_H:6 CB_H:6 CG2_H:6 81.6(14) . . . . ?
N_H:6 CA_H:6 CB_H:6 CG1_H:6 73.2(15) . . . . ?
C_H:6 CA_H:6 CB_H:6 CG1_H:6 -47.0(17) . . . . ?
N_H:6 CA_H:6 C_H:6 O_H:6 -2.2(15) . . . . ?
CB_H:6 CA_H:6 C_H:6 O_H:6 119.4(12) . . . . ?
N_H:6 CA_H:6 C_H:6 O1_H:7 177.8(9) . . . . ?
CB_H:6 CA_H:6 C_H:6 O1_H:7 -60.6(13) . . . . ?
O_H:6 C_H:6 O1_H:7 C1_H:7 -2(2) . . . . ?
CA_H:6 C_H:6 O1_H:7 C1_H:7 178.2(14) . . . . ?
F3_X:1 C1_X:1 S1_X:1 O2_X:1 173.1(10) . . . . ?
F4_X:1 C1_X:1 S1_X:1 O2_X:1 -62.7(11) . . . . ?
F5_X:1 C1_X:1 S1_X:1 O2_X:1 52.7(11) . . . . ?
F3_X:1 C1_X:1 S1_X:1 O3_X:1 -62.1(12) . . . . ?
F4_X:1 C1_X:1 S1_X:1 O3_X:1 62.1(11) . . . . ?
F5_X:1 C1_X:1 S1_X:1 O3_X:1 177.5(10) . . . . ?
F3_X:1 C1_X:1 S1_X:1 N_X:1 55.6(11) . . . . ?
F4_X:1 C1_X:1 S1_X:1 N_X:1 179.8(10) . . . . ?
F5_X:1 C1_X:1 S1_X:1 N_X:1 -64.8(11) . . . . ?
O2_X:1 S1_X:1 N_X:1 S_X:1 57.7(12) . . . . ?
O3_X:1 S1_X:1 N_X:1 S_X:1 -81.9(13) . . . . ?
C1_X:1 S1_X:1 N_X:1 S_X:1 166.6(9) . . . . ?
S1_X:1 N_X:1 S_X:1 O_X:1 -150.9(8) . . . . ?
S1_X:1 N_X:1 S_X:1 O1_X:1 -15.8(11) . . . . ?
S1_X:1 N_X:1 S_X:1 C_X:1 98.4(9) . . . . ?
O_X:1 S_X:1 C_X:1 F2_X:1 -65.1(11) . . . . ?
O1_X:1 S_X:1 C_X:1 F2_X:1 174.6(9) . . . . ?
N_X:1 S_X:1 C_X:1 F2_X:1 50.4(10) . . . . ?
O_X:1 S_X:1 C_X:1 F1_X:1 58.1(9) . . . . ?
O1_X:1 S_X:1 C_X:1 F1_X:1 -62.2(9) . . . . ?
N_X:1 S_X:1 C_X:1 F1_X:1 173.6(8) . . . . ?
O_X:1 S_X:1 C_X:1 F_X:1 173.6(9) . . . . ?
O1_X:1 S_X:1 C_X:1 F_X:1 53.3(10) . . . . ?
N_X:1 S_X:1 C_X:1 F_X:1 -70.9(10) . . . . ?
F3_X:2 C1_X:2 S1_X:2 O3_X:2 -170.6(19) . . . . ?
F4_X:2 C1_X:2 S1_X:2 O3_X:2 -63.4(18) . . . . ?
F5_X:2 C1_X:2 S1_X:2 O3_X:2 61(2) . . . . ?
F3_X:2 C1_X:2 S1_X:2 O2_X:2 58(2) . . . . ?
F4_X:2 C1_X:2 S1_X:2 O2_X:2 165.0(19) . . . . ?
F5_X:2 C1_X:2 S1_X:2 O2_X:2 -70(2) . . . . ?
F3_X:2 C1_X:2 S1_X:2 N_X:2 -53(2) . . . . ?
F4_X:2 C1_X:2 S1_X:2 N_X:2 54.2(17) . . . . ?
F5_X:2 C1_X:2 S1_X:2 N_X:2 179.1(18) . . . . ?
O3_X:2 S1_X:2 N_X:2 S_X:2 13(3) . . . . ?
O2_X:2 S1_X:2 N_X:2 S_X:2 147(2) . . . . ?
C1_X:2 S1_X:2 N_X:2 S_X:2 -103(2) . . . . ?
S1_X:2 N_X:2 S_X:2 O1_X:2 -10(3) . . . . ?
S1_X:2 N_X:2 S_X:2 O_X:2 122(2) . . . . ?
S1_X:2 N_X:2 S_X:2 C_X:2 -124(2) . . . . ?
O1_X:2 S_X:2 C_X:2 F2_X:2 170.3(18) . . . . ?
O_X:2 S_X:2 C_X:2 F2_X:2 53(2) . . . . ?
N_X:2 S_X:2 C_X:2 F2_X:2 -59(2) . . . . ?
O1_X:2 S_X:2 C_X:2 F_X:2 46(2) . . . . ?
O_X:2 S_X:2 C_X:2 F_X:2 -71(2) . . . . ?
N_X:2 S_X:2 C_X:2 F_X:2 176(2) . . . . ?
O1_X:2 S_X:2 C_X:2 F1_X:2 -69.6(17) . . . . ?
O_X:2 S_X:2 C_X:2 F1_X:2 173.5(15) . . . . ?
N_X:2 S_X:2 C_X:2 F1_X:2 60.8(18) . . . . ?
F5_X:3 C1_X:3 S1_X:3 O3_X:3 63.4(19) . . . . ?
F4_X:3 C1_X:3 S1_X:3 O3_X:3 -59.2(16) . . . . ?
F3_X:3 C1_X:3 S1_X:3 O3_X:3 -176.6(16) . . . . ?
F5_X:3 C1_X:3 S1_X:3 O2_X:3 -64.7(19) . . . . ?
F4_X:3 C1_X:3 S1_X:3 O2_X:3 172.7(15) . . . . ?
F3_X:3 C1_X:3 S1_X:3 O2_X:3 55.3(19) . . . . ?
F5_X:3 C1_X:3 S1_X:3 N_X:3 -173.5(17) . . . . ?
F4_X:3 C1_X:3 S1_X:3 N_X:3 63.9(14) . . . . ?
F3_X:3 C1_X:3 S1_X:3 N_X:3 -53.5(17) . . . . ?
O3_X:3 S1_X:3 N_X:3 S_X:3 23.5(19) . . . . ?
O2_X:3 S1_X:3 N_X:3 S_X:3 159.9(15) . . . . ?
C1_X:3 S1_X:3 N_X:3 S_X:3 -92.7(15) . . . . ?
S1_X:3 N_X:3 S_X:3 O_X:3 27.0(19) . . . . ?
S1_X:3 N_X:3 S_X:3 O1_X:3 161.4(15) . . . . ?
S1_X:3 N_X:3 S_X:3 C_X:3 -88.0(15) . . . . ?
O_X:3 S_X:3 C_X:3 F2_X:3 -57.2(17) . . . . ?
O1_X:3 S_X:3 C_X:3 F2_X:3 173.5(15) . . . . ?
N_X:3 S_X:3 C_X:3 F2_X:3 62.1(15) . . . . ?
O_X:3 S_X:3 C_X:3 F1_X:3 68.2(19) . . . . ?
O1_X:3 S_X:3 C_X:3 F1_X:3 -61.1(19) . . . . ?
N_X:3 S_X:3 C_X:3 F1_X:3 -172.5(17) . . . . ?
O_X:3 S_X:3 C_X:3 F_X:3 -174.2(16) . . . . ?
O1_X:3 S_X:3 C_X:3 F_X:3 56.5(18) . . . . ?
N_X:3 S_X:3 C_X:3 F_X:3 -54.9(17) . . . . ?
F4A_X:4 C1A_X:4 S1A_X:4 O3A_X:4 -55(4) . . . . ?
F5A_X:4 C1A_X:4 S1A_X:4 O3A_X:4 69(3) . . . . ?
F3A_X:4 C1A_X:4 S1A_X:4 O3A_X:4 -177(3) . . . . ?
F4A_X:4 C1A_X:4 S1A_X:4 O2A_X:4 -168(4) . . . . ?
F5A_X:4 C1A_X:4 S1A_X:4 O2A_X:4 -44(3) . . . . ?
F3A_X:4 C1A_X:4 S1A_X:4 O2A_X:4 70(3) . . . . ?
F4A_X:4 C1A_X:4 S1A_X:4 NA_X:4 81(4) . . . . ?
F5A_X:4 C1A_X:4 S1A_X:4 NA_X:4 -155(3) . . . . ?
F3A_X:4 C1A_X:4 S1A_X:4 NA_X:4 -41(4) . . . . ?
O3A_X:4 S1A_X:4 NA_X:4 SA_X:4 -119(5) . . . . ?
O2A_X:4 S1A_X:4 NA_X:4 SA_X:4 -4(6) . . . . ?
C1A_X:4 S1A_X:4 NA_X:4 SA_X:4 107(5) . . . . ?
S1A_X:4 NA_X:4 SA_X:4 O1A_X:4 -102(6) . . . . ?
S1A_X:4 NA_X:4 SA_X:4 OA_X:4 127(6) . . . . ?
S1A_X:4 NA_X:4 SA_X:4 CA_X:4 17(6) . . . . ?
O1A_X:4 SA_X:4 CA_X:4 F2A_X:4 41(4) . . . . ?
OA_X:4 SA_X:4 CA_X:4 F2A_X:4 172(4) . . . . ?
NA_X:4 SA_X:4 CA_X:4 F2A_X:4 -80(4) . . . . ?
O1A_X:4 SA_X:4 CA_X:4 FA_X:4 -83(4) . . . . ?
OA_X:4 SA_X:4 CA_X:4 FA_X:4 48(4) . . . . ?
NA_X:4 SA_X:4 CA_X:4 FA_X:4 156(4) . . . . ?
O1A_X:4 SA_X:4 CA_X:4 F1A_X:4 159(4) . . . . ?
OA_X:4 SA_X:4 CA_X:4 F1A_X:4 -71(4) . . . . ?
NA_X:4 SA_X:4 CA_X:4 F1A_X:4 38(4) . . . . ?
F3B_X:4 C1B_X:4 S1B_X:4 O3B_X:4 -164(4) . . . . ?
F5B_X:4 C1B_X:4 S1B_X:4 O3B_X:4 73(4) . . . . ?
F4B_X:4 C1B_X:4 S1B_X:4 O3B_X:4 -42(4) . . . . ?
F3B_X:4 C1B_X:4 S1B_X:4 O2B_X:4 60(4) . . . . ?
F5B_X:4 C1B_X:4 S1B_X:4 O2B_X:4 -63(4) . . . . ?
F4B_X:4 C1B_X:4 S1B_X:4 O2B_X:4 -178(4) . . . . ?
F3B_X:4 C1B_X:4 S1B_X:4 NB_X:4 -55(4) . . . . ?
F5B_X:4 C1B_X:4 S1B_X:4 NB_X:4 -178(3) . . . . ?
F4B_X:4 C1B_X:4 S1B_X:4 NB_X:4 67(3) . . . . ?
O3B_X:4 S1B_X:4 NB_X:4 SB_X:4 12(3) . . . . ?
O2B_X:4 S1B_X:4 NB_X:4 SB_X:4 152(2) . . . . ?
C1B_X:4 S1B_X:4 NB_X:4 SB_X:4 -96(2) . . . . ?
S1B_X:4 NB_X:4 SB_X:4 OB_X:4 -99(3) . . . . ?
S1B_X:4 NB_X:4 SB_X:4 O1B_X:4 24(3) . . . . ?
S1B_X:4 NB_X:4 SB_X:4 CB_X:4 138(2) . . . . ?
OB_X:4 SB_X:4 CB_X:4 FB_X:4 11(3) . . . . ?
O1B_X:4 SB_X:4 CB_X:4 FB_X:4 -111(4) . . . . ?
NB_X:4 SB_X:4 CB_X:4 FB_X:4 132(3) . . . . ?
OB_X:4 SB_X:4 CB_X:4 F1B_X:4 -115(3) . . . . ?
O1B_X:4 SB_X:4 CB_X:4 F1B_X:4 123(4) . . . . ?
NB_X:4 SB_X:4 CB_X:4 F1B_X:4 7(3) . . . . ?
OB_X:4 SB_X:4 CB_X:4 F2B_X:4 131(4) . . . . ?
O1B_X:4 SB_X:4 CB_X:4 F2B_X:4 9(4) . . . . ?
NB_X:4 SB_X:4 CB_X:4 F2B_X:4 -108(3) . . . . ?
F5_X:5 C1_X:5 S1_X:5 O3_X:5 -158(2) . . . . ?
F3_X:5 C1_X:5 S1_X:5 O3_X:5 -40(2) . . . . ?
F4_X:5 C1_X:5 S1_X:5 O3_X:5 71(2) . . . . ?
F5_X:5 C1_X:5 S1_X:5 O2_X:5 81(3) . . . . ?
F3_X:5 C1_X:5 S1_X:5 O2_X:5 -160(2) . . . . ?
F4_X:5 C1_X:5 S1_X:5 O2_X:5 -50(2) . . . . ?
F5_X:5 C1_X:5 S1_X:5 N_X:5 -28(3) . . . . ?
F3_X:5 C1_X:5 S1_X:5 N_X:5 91(2) . . . . ?
F4_X:5 C1_X:5 S1_X:5 N_X:5 -159(2) . . . . ?
F5_X:5 C1_X:5 S1_X:5 S_X:5 -59(2) . . . . ?
F3_X:5 C1_X:5 S1_X:5 S_X:5 58.9(18) . . . . ?
F4_X:5 C1_X:5 S1_X:5 S_X:5 169.7(18) . . . . ?
O3_X:5 S1_X:5 N_X:5 S_X:5 78.7(16) . . . . ?
O2_X:5 S1_X:5 N_X:5 S_X:5 -163.0(18) . . . . ?
C1_X:5 S1_X:5 N_X:5 S_X:5 -53(2) . . . . ?
S1_X:5 N_X:5 S_X:5 O_X:5 131.4(16) . . . . ?
S1_X:5 N_X:5 S_X:5 O1_X:5 -15.6(18) . . . . ?
S1_X:5 N_X:5 S_X:5 C_X:5 -121.8(13) . . . . ?
O_X:5 S_X:5 C_X:5 F1_X:5 167.4(17) . . . . ?
O1_X:5 S_X:5 C_X:5 F1_X:5 -51(2) . . . . ?
N_X:5 S_X:5 C_X:5 F1_X:5 56.1(19) . . . . ?
S1_X:5 S_X:5 C_X:5 F1_X:5 17(2) . . . . ?
O_X:5 S_X:5 C_X:5 F2_X:5 46(2) . . . . ?
O1_X:5 S_X:5 C_X:5 F2_X:5 -172(3) . . . . ?
N_X:5 S_X:5 C_X:5 F2_X:5 -65(2) . . . . ?
S1_X:5 S_X:5 C_X:5 F2_X:5 -104(2) . . . . ?
O_X:5 S_X:5 C_X:5 F_X:5 -70.5(18) . . . . ?
O1_X:5 S_X:5 C_X:5 F_X:5 71(2) . . . . ?
N_X:5 S_X:5 C_X:5 F_X:5 178.1(17) . . . . ?
S1_X:5 S_X:5 C_X:5 F_X:5 139.5(16) . . . . ?
F5_X:6 C1_X:6 S1_X:6 O3_X:6 112(3) . . . . ?
F4_X:6 C1_X:6 S1_X:6 O3_X:6 -11(3) . . . . ?
F3_X:6 C1_X:6 S1_X:6 O3_X:6 -125(3) . . . . ?
F5_X:6 C1_X:6 S1_X:6 O2_X:6 -39(3) . . . . ?
F4_X:6 C1_X:6 S1_X:6 O2_X:6 -162(3) . . . . ?
F3_X:6 C1_X:6 S1_X:6 O2_X:6 84(3) . . . . ?
F5_X:6 C1_X:6 S1_X:6 N_X:6 -133(3) . . . . ?
F4_X:6 C1_X:6 S1_X:6 N_X:6 104(3) . . . . ?
F3_X:6 C1_X:6 S1_X:6 N_X:6 -9(3) . . . . ?
O2_X:6 S1_X:6 O3_X:6 F_X:6 -62(4) . . . . ?
N_X:6 S1_X:6 O3_X:6 F_X:6 74(3) . . . . ?
C1_X:6 S1_X:6 O3_X:6 F_X:6 163(2) . . . . ?
O3_X:6 S1_X:6 N_X:6 S_X:6 -59(3) . . . . ?
O2_X:6 S1_X:6 N_X:6 S_X:6 94(3) . . . . ?
C1_X:6 S1_X:6 N_X:6 S_X:6 -160(3) . . . . ?
S1_X:6 N_X:6 S_X:6 O1_X:6 -128(3) . . . . ?
S1_X:6 N_X:6 S_X:6 O_X:6 101(3) . . . . ?
S1_X:6 N_X:6 S_X:6 C_X:6 -11(3) . . . . ?
O1_X:6 S_X:6 C_X:6 F2_X:6 -83(4) . . . . ?
O_X:6 S_X:6 C_X:6 F2_X:6 48(4) . . . . ?
N_X:6 S_X:6 C_X:6 F2_X:6 163(4) . . . . ?
O1_X:6 S_X:6 C_X:6 F1_X:6 40(4) . . . . ?
O_X:6 S_X:6 C_X:6 F1_X:6 171(4) . . . . ?
N_X:6 S_X:6 C_X:6 F1_X:6 -74(3) . . . . ?
O1_X:6 S_X:6 C_X:6 F_X:6 159(3) . . . . ?
O_X:6 S_X:6 C_X:6 F_X:6 -70(4) . . . . ?
N_X:6 S_X:6 C_X:6 F_X:6 45(3) . . . . ?
F2_X:6 C_X:6 F_X:6 O3_X:6 -143(5) . . . . ?
F1_X:6 C_X:6 F_X:6 O3_X:6 94(5) . . . . ?
S_X:6 C_X:6 F_X:6 O3_X:6 -26(5) . . . . ?
S1_X:6 O3_X:6 F_X:6 C_X:6 -32(5) . . . . ?
F5_X:7 C1_X:7 S1_X:7 O3_X:7 175.6(11) . . . . ?
F4_X:7 C1_X:7 S1_X:7 O3_X:7 53.5(11) . . . . ?
F3_X:7 C1_X:7 S1_X:7 O3_X:7 -62.8(11) . . . . ?
F5_X:7 C1_X:7 S1_X:7 O2_X:7 -58.4(12) . . . . ?
F4_X:7 C1_X:7 S1_X:7 O2_X:7 179.5(10) . . . . ?
F3_X:7 C1_X:7 S1_X:7 O2_X:7 63.2(10) . . . . ?
F5_X:7 C1_X:7 S1_X:7 N_X:7 58.2(11) . . . . ?
F4_X:7 C1_X:7 S1_X:7 N_X:7 -63.9(10) . . . . ?
F3_X:7 C1_X:7 S1_X:7 N_X:7 179.8(10) . . . . ?
O3_X:7 S1_X:7 N_X:7 S_X:7 57.9(12) . . . . ?
O2_X:7 S1_X:7 N_X:7 S_X:7 -84.4(13) . . . . ?
C1_X:7 S1_X:7 N_X:7 S_X:7 167.2(9) . . . . ?
S1_X:7 N_X:7 S_X:7 O1_X:7 -152.7(9) . . . . ?
S1_X:7 N_X:7 S_X:7 O_X:7 -16.9(11) . . . . ?
S1_X:7 N_X:7 S_X:7 C_X:7 97.4(9) . . . . ?
O1_X:7 S_X:7 C_X:7 F_X:7 -63.9(11) . . . . ?
O_X:7 S_X:7 C_X:7 F_X:7 173.7(9) . . . . ?
N_X:7 S_X:7 C_X:7 F_X:7 50.3(10) . . . . ?
O1_X:7 S_X:7 C_X:7 F2_X:7 60.8(9) . . . . ?
O_X:7 S_X:7 C_X:7 F2_X:7 -61.6(8) . . . . ?
N_X:7 S_X:7 C_X:7 F2_X:7 175.0(8) . . . . ?
O1_X:7 S_X:7 C_X:7 F1_X:7 176.6(10) . . . . ?
O_X:7 S_X:7 C_X:7 F1_X:7 54.2(10) . . . . ?
N_X:7 S_X:7 C_X:7 F1_X:7 -69.2(10) . . . . ?
